data_4132529
loop_
_publ_author_name
'Bhadra, Mayukh'
'Lee, Jung Yoon C.'
'Cowley, Ryan E.'
'Kim, Sunghee'
'Siegler, Maxime A.'
'Solomon, Edward I.'
'Karlin, Kenneth D.'

_publ_section_title
;
 Intramolecular Hydrogen Bonding Enhances Stability and Reactivity of
 Mononuclear Cupric Superoxide Complexes.
;
_journal_issue 29
_journal_name_full 'Journal of the American Chemical Society'
_journal_page_first 9042
_journal_page_last 9045
_journal_paper_doi 10.1021/jacs.8b04671
_journal_volume 140
_journal_year 2018
_chemical_formula_moiety 'C25 H20 Cu1 F5 N8, C F3 S O3, 0.5(H2 O)'
_chemical_formula_sum 'C26 H21 Cu F8 N8 O3.5 S'
_chemical_formula_weight 749.11
_space_group_crystal_system triclinic
_space_group_IT_number 2
_space_group_name_Hall '-P 1'
_space_group_name_H-M_alt 'P -1'
_atom_sites_solution_hydrogens mixed
_atom_sites_solution_primary direct
_atom_sites_solution_secondary difmap
_audit_creation_method SHELXL-2014
_cell_angle_alpha 113.519(2)
_cell_angle_beta 94.289(2)
_cell_angle_gamma 95.9659(17)
_cell_formula_units_Z 16
_cell_length_a 16.9714(4)
_cell_length_b 25.4865(5)
_cell_length_c 30.1352(7)
_cell_measurement_reflns_used 19045
_cell_measurement_temperature 110(2)
_cell_measurement_theta_max 71.99
_cell_measurement_theta_min 2.62
_cell_volume 11790.2(5)
_computing_cell_refinement 'CrysAlisPro 1.171.39.29c (Rigaku OD, 2017)'
_computing_data_collection 'CrysAlisPro 1.171.39.29c (Rigaku OD, 2017)'
_computing_data_reduction 'CrysAlisPro 1.171.39.29c (Rigaku OD, 2017)'
_computing_molecular_graphics 'SHELXTL v6.10 (Sheldrick, 2008)'
_computing_publication_material 'SHELXTL v6.10 (Sheldrick, 2008)'
_computing_structure_refinement 'SHELXL-2014/7 (Sheldrick, 2015)'
_computing_structure_solution 'SHELXS-2014/7 (Sheldrick, 2015)'
_diffrn_ambient_temperature 110(2)
_diffrn_measured_fraction_theta_full 0.997
_diffrn_measured_fraction_theta_max 0.995
_diffrn_measurement_device_type 'SuperNova, Dual, Cu at zero, Atlas'
_diffrn_measurement_method '\w scans'
_diffrn_radiation_monochromator mirror
_diffrn_radiation_source 'SuperNova (Cu) X-ray Source'
_diffrn_radiation_type CuK\a
_diffrn_radiation_wavelength 1.54178
_diffrn_reflns_av_R_equivalents 0.0818
_diffrn_reflns_av_unetI/netI 0.0800
_diffrn_reflns_Laue_measured_fraction_full 0.997
_diffrn_reflns_Laue_measured_fraction_max 0.995
_diffrn_reflns_limit_h_max 20
_diffrn_reflns_limit_h_min -20
_diffrn_reflns_limit_k_max 31
_diffrn_reflns_limit_k_min -26
_diffrn_reflns_limit_l_max 37
_diffrn_reflns_limit_l_min -37
_diffrn_reflns_number 139082
_diffrn_reflns_point_group_measured_fraction_full 0.997
_diffrn_reflns_point_group_measured_fraction_max 0.995
_diffrn_reflns_theta_full 67.679
_diffrn_reflns_theta_max 71.899
_diffrn_reflns_theta_min 1.911
_exptl_absorpt_coefficient_mu 2.609
_exptl_absorpt_correction_T_max 0.925
_exptl_absorpt_correction_T_min 0.747
_exptl_absorpt_correction_type analytical
_exptl_absorpt_process_details
;
CrysAlisPro 1.171.39.29c (Rigaku Oxford Diffraction, 2017)
Analytical numeric absorption correction using a multifaceted crystal
			model based on expressions derived by R.C. Clark & J.S. Reid.
(Clark, R. C. & Reid, J. S. (1995). Acta Cryst. A51, 887-897)
Empirical absorption correction using spherical harmonics,
 implemented in SCALE3 ABSPACK scaling algorithm.
;
_exptl_crystal_colour blue-green
_exptl_crystal_density_diffrn 1.688
_exptl_crystal_description 'thick needle'
_exptl_crystal_F_000 6048
_exptl_crystal_size_max 0.17
_exptl_crystal_size_mid 0.05
_exptl_crystal_size_min 0.04
_refine_diff_density_max 2.083
_refine_diff_density_min -0.900
_refine_diff_density_rms 0.092
_refine_ls_extinction_method none
_refine_ls_goodness_of_fit_ref 1.000
_refine_ls_hydrogen_treatment mixed
_refine_ls_matrix_type full
_refine_ls_number_parameters 4032
_refine_ls_number_reflns 46079
_refine_ls_number_restraints 3066
_refine_ls_restrained_S_all 0.976
_refine_ls_R_factor_all 0.1092
_refine_ls_R_factor_gt 0.0620
_refine_ls_shift/su_max 0.003
_refine_ls_shift/su_mean 0.000
_refine_ls_structure_factor_coef Fsqd
_refine_ls_weighting_details 'w=1/[\s^2^(Fo^2^)+(0.0910P)^2^] where P=(Fo^2^+2Fc^2^)/3'
_refine_ls_weighting_scheme calc
_refine_ls_wR_factor_gt 0.1512
_refine_ls_wR_factor_ref 0.1808
_reflns_Friedel_coverage 0.000
_reflns_number_gt 28292
_reflns_number_total 46079
_reflns_threshold_expression 'I > 2\s(I)'
_cod_data_source_file ja8b04671_si_004.cif
_cod_data_source_block F5BA_CuII_N3_OTf
_cod_original_formula_sum 'C26 H21 Cu F8 N8 O3.50 S'
_cod_database_code 4132529
_shelx_space_group_comment
;
The symmetry employed for this shelxl refinement is uniquely defined
by the following loop, which should always be used as a source of
symmetry information in preference to the above space-group names.
They are only intended as comments.
;
_oxdiff_exptl_absorpt_empirical_full_min 0.808
_oxdiff_exptl_absorpt_empirical_full_max 1.269
_oxdiff_exptl_absorpt_empirical_details
;
Empirical correction (ABSPACK) includes:
- Absorption correction using spherical harmonics
- Frame scaling
;
_shelxl_version_number 2014-3

loop_
_space_group_symop_operation_xyz
'x, y, z'
'-x, -y, -z'

loop_
_atom_site_label
_atom_site_type_symbol
_atom_site_fract_x
_atom_site_fract_y
_atom_site_fract_z
_atom_site_U_iso_or_equiv
_atom_site_adp_type
_atom_site_occupancy
_atom_site_site_symmetry_order
_atom_site_calc_flag
_atom_site_refinement_flags_posn
_atom_site_refinement_flags_adp
_atom_site_refinement_flags_occupancy
_atom_site_disorder_assembly
_atom_site_disorder_group
Cu1 Cu 0.90008(4) 0.17259(2) 0.08537(2) 0.02597(14) Uani 1 1 d . . . . .
C1A C 0.9990(3) 0.21782(18) 0.02517(16) 0.0269(8) Uani 1 1 d . . . . .
H1A H 1.0202 0.1824 0.0149 0.032 Uiso 1 1 calc R U . . .
C2A C 1.0327(3) 0.26117(19) 0.01252(17) 0.0308(9) Uani 1 1 d . . . . .
H2A H 1.0757 0.2554 -0.0066 0.037 Uiso 1 1 calc R U . . .
C3A C 1.0019(3) 0.31309(19) 0.02847(19) 0.0364(10) Uani 1 1 d . . . . .
H3A H 1.0243 0.3437 0.0208 0.044 Uiso 1 1 calc R U . . .
C4A C 0.9396(3) 0.31990(19) 0.05520(19) 0.0365(10) Uani 1 1 d . . . . .
H4A H 0.9185 0.3554 0.0666 0.044 Uiso 1 1 calc R U . . .
C5A C 0.9070(3) 0.27435(18) 0.06572(18) 0.0305(9) Uani 1 1 d . . . . .
C6A C 0.8344(3) 0.27565(19) 0.0914(2) 0.0371(11) Uani 1 1 d . . . . .
H6A1 H 0.8316 0.3159 0.1143 0.045 Uiso 1 1 calc R U . . .
H6A2 H 0.7858 0.2617 0.0673 0.045 Uiso 1 1 calc R U . . .
C7A C 0.8800(3) 0.2719(2) 0.16843(19) 0.0366(10) Uani 1 1 d . . . . .
H7A1 H 0.8431 0.2946 0.1898 0.044 Uiso 1 1 calc R U . . .
H7A2 H 0.9249 0.2992 0.1674 0.044 Uiso 1 1 calc R U . . .
C8A C 0.9113(3) 0.2318(2) 0.18890(19) 0.0357(10) Uani 1 1 d . . . . .
C9A C 0.9296(3) 0.2483(2) 0.2388(2) 0.0453(12) Uani 1 1 d . . . . .
H9A H 0.9177 0.2841 0.2615 0.054 Uiso 1 1 calc R U . . .
C10A C 0.9654(4) 0.2114(3) 0.2546(2) 0.0482(13) Uani 1 1 d . . . . .
H10A H 0.9797 0.2222 0.2885 0.058 Uiso 1 1 calc R U . . .
C11A C 0.9804(4) 0.1588(2) 0.2209(2) 0.0459(12) Uani 1 1 d . . . . .
H11A H 1.0050 0.1330 0.2311 0.055 Uiso 1 1 calc R U . . .
C12A C 0.9583(3) 0.1447(2) 0.17168(19) 0.0376(10) Uani 1 1 d . . . . .
H12A H 0.9669 0.1082 0.1484 0.045 Uiso 1 1 calc R U . . .
C13A C 0.7566(3) 0.2111(2) 0.11981(19) 0.0361(10) Uani 1 1 d . . . . .
H13A H 0.7202 0.2406 0.1294 0.043 Uiso 1 1 calc R U . . .
H13B H 0.7587 0.1938 0.1440 0.043 Uiso 1 1 calc R U . . .
C14A C 0.7260(3) 0.16460(19) 0.06945(19) 0.0314(9) Uani 1 1 d . . . . .
C15A C 0.6487(3) 0.1572(2) 0.0490(2) 0.0361(10) Uani 1 1 d . . . . .
H15A H 0.6122 0.1814 0.0660 0.043 Uiso 1 1 calc R U . . .
C16A C 0.6247(3) 0.1132(2) 0.0024(2) 0.0366(11) Uani 1 1 d . . . . .
H16A H 0.5714 0.1074 -0.0128 0.044 Uiso 1 1 calc R U . . .
C17A C 0.6792(3) 0.0779(2) -0.0217(2) 0.0341(10) Uani 1 1 d . . . . .
H17A H 0.6639 0.0473 -0.0531 0.041 Uiso 1 1 calc R U . . .
C18A C 0.7579(3) 0.08913(18) 0.00195(18) 0.0279(9) Uani 1 1 d . . . . .
C19A C 0.8080(3) 0.01666(19) -0.06897(18) 0.0323(9) Uani 1 1 d . . . . .
H19A H 0.7544 -0.0069 -0.0781 0.039 Uiso 1 1 calc R U . . .
H19B H 0.8481 -0.0099 -0.0729 0.039 Uiso 1 1 calc R U . . .
C20A C 0.8192(3) 0.04617(18) -0.10371(17) 0.0312(9) Uani 1 1 d . . . . .
C21A C 0.8924(3) 0.07831(19) -0.10073(17) 0.0311(9) Uani 1 1 d . . . . .
C22A C 0.9059(3) 0.1067(2) -0.13026(19) 0.0381(11) Uani 1 1 d . . . . .
C23A C 0.8452(4) 0.1037(2) -0.1645(2) 0.0472(14) Uani 1 1 d . . . . .
C24A C 0.7711(4) 0.0722(2) -0.16887(19) 0.0464(13) Uani 1 1 d . . . . .
C25A C 0.7592(3) 0.0444(2) -0.13838(19) 0.0372(10) Uani 1 1 d . . . . .
N1A N 0.9379(2) 0.22427(14) 0.05132(14) 0.0257(7) Uani 1 1 d . . . . .
N2A N 0.8375(2) 0.23833(16) 0.11889(15) 0.0318(8) Uani 1 1 d . . . . .
N3A N 0.9251(2) 0.18083(16) 0.15564(15) 0.0313(8) Uani 1 1 d . . . . .
N4A N 0.7806(2) 0.13199(15) 0.04682(14) 0.0269(7) Uani 1 1 d . . . . .
N5A N 0.8155(2) 0.05619(15) -0.01898(14) 0.0280(8) Uani 1 1 d . . . . .
H5A H 0.8598 0.0598 -0.0003 0.034 Uiso 1 1 calc R U . . .
N6A N 0.9643(2) 0.11261(15) 0.05028(14) 0.0268(7) Uani 1 1 d . . . . .
N7A N 0.9962(2) 0.08073(14) 0.06389(14) 0.0253(7) Uani 1 1 d . . . . .
N8A N 1.0278(3) 0.04867(18) 0.07440(18) 0.0388(9) Uani 1 1 d . . . . .
F1A F 0.95287(16) 0.08141(12) -0.06772(10) 0.0345(6) Uani 1 1 d . . . . .
F2A F 0.9779(2) 0.13723(13) -0.12587(13) 0.0509(8) Uani 1 1 d . . . . .
F3A F 0.8584(3) 0.13081(16) -0.19364(14) 0.0670(11) Uani 1 1 d . . . . .
F4A F 0.7124(3) 0.06988(17) -0.20200(13) 0.0648(10) Uani 1 1 d . . . . .
F5A F 0.68612(19) 0.01417(14) -0.14354(13) 0.0514(8) Uani 1 1 d . . . . .
Cu2 Cu 0.38253(3) 0.91177(2) 0.32622(2) 0.02117(12) Uani 1 1 d . . . . .
C1B C 0.4698(3) 0.9661(2) 0.26756(18) 0.0327(10) Uani 1 1 d . . . . .
H1B H 0.4990 0.9343 0.2587 0.039 Uiso 1 1 calc R U . . .
C2B C 0.4902(3) 1.0096(2) 0.2522(2) 0.0432(12) Uani 1 1 d . . . . .
H2B H 0.5309 1.0069 0.2318 0.052 Uiso 1 1 calc R U . . .
C3B C 0.4497(3) 1.0575(2) 0.2673(2) 0.0414(12) Uani 1 1 d . . . . .
H3B H 0.4640 1.0887 0.2585 0.050 Uiso 1 1 calc R U . . .
C4B C 0.3890(3) 1.0588(2) 0.2952(2) 0.0379(11) Uani 1 1 d . . . . .
H4B H 0.3605 1.0910 0.3056 0.045 Uiso 1 1 calc R U . . .
C5B C 0.3693(3) 1.01278(18) 0.30808(17) 0.0287(9) Uani 1 1 d . . . . .
C6B C 0.2987(3) 1.00763(19) 0.3341(2) 0.0343(10) Uani 1 1 d . . . . .
H6B1 H 0.2907 1.0466 0.3573 0.041 Uiso 1 1 calc R U . . .
H6B2 H 0.2500 0.9904 0.3101 0.041 Uiso 1 1 calc R U . . .
C7B C 0.3560(3) 1.00528(18) 0.40990(18) 0.0327(9) Uani 1 1 d . . . . .
H7B1 H 0.3204 1.0287 0.4319 0.039 Uiso 1 1 calc R U . . .
H7B2 H 0.4014 1.0318 0.4080 0.039 Uiso 1 1 calc R U . . .
C8B C 0.3864(3) 0.96348(19) 0.42922(18) 0.0301(9) Uani 1 1 d . . . . .
C9B C 0.3979(3) 0.9758(2) 0.47869(19) 0.0424(11) Uani 1 1 d . . . . .
H9B H 0.3838 1.0103 0.5021 0.051 Uiso 1 1 calc R U . . .
C10B C 0.4307(4) 0.9363(3) 0.4929(2) 0.0491(14) Uani 1 1 d . . . . .
H10B H 0.4412 0.9442 0.5266 0.059 Uiso 1 1 calc R U . . .
C11B C 0.4473(4) 0.8867(2) 0.4589(2) 0.0472(13) Uani 1 1 d . . . . .
H11B H 0.4685 0.8591 0.4684 0.057 Uiso 1 1 calc R U . . .
C12B C 0.4334(3) 0.8761(2) 0.40996(19) 0.0351(10) Uani 1 1 d . . . . .
H12B H 0.4453 0.8410 0.3862 0.042 Uiso 1 1 calc R U . . .
C13B C 0.2348(3) 0.9399(2) 0.36358(19) 0.0340(10) Uani 1 1 d . . . . .
H13C H 0.1939 0.9661 0.3692 0.041 Uiso 1 1 calc R U . . .
H13D H 0.2408 0.9292 0.3917 0.041 Uiso 1 1 calc R U . . .
C14B C 0.2069(3) 0.88639(19) 0.31803(17) 0.0287(9) Uani 1 1 d . . . . .
C15B C 0.1271(3) 0.8642(2) 0.30474(18) 0.0318(9) Uani 1 1 d . . . . .
H15B H 0.0875 0.8840 0.3225 0.038 Uiso 1 1 calc R U . . .
C16B C 0.1064(3) 0.8114(2) 0.26431(19) 0.0338(10) Uani 1 1 d . . . . .
H16B H 0.0520 0.7945 0.2545 0.041 Uiso 1 1 calc R U . . .
C17B C 0.1644(3) 0.78368(19) 0.23864(18) 0.0327(10) Uani 1 1 d . . . . .
H17B H 0.1505 0.7477 0.2111 0.039 Uiso 1 1 calc R U . . .
C18B C 0.2452(3) 0.80964(16) 0.25392(16) 0.0247(8) Uani 1 1 d . . . . .
C19B C 0.2957(3) 0.73677(19) 0.18398(18) 0.0352(10) Uani 1 1 d . . . . .
H19C H 0.2515 0.7073 0.1824 0.042 Uiso 1 1 calc R U . . .
H19D H 0.3450 0.7186 0.1792 0.042 Uiso 1 1 calc R U . . .
C20B C 0.2775(3) 0.75596(19) 0.14357(18) 0.0357(10) Uani 1 1 d . . . . .
C21B C 0.3342(3) 0.7919(2) 0.1335(2) 0.0424(12) Uani 1 1 d . . . . .
C22B C 0.3190(4) 0.8125(2) 0.0981(2) 0.0477(13) Uani 1 1 d . . . . .
C23B C 0.2434(4) 0.7965(2) 0.0712(2) 0.0486(14) Uani 1 1 d . . . . .
C24B C 0.1862(4) 0.7617(3) 0.0803(2) 0.0506(14) Uani 1 1 d . . . . .
C25B C 0.2040(3) 0.7415(2) 0.1155(2) 0.0404(11) Uani 1 1 d . . . . .
N1B N 0.4103(2) 0.96754(15) 0.29449(14) 0.0252(7) Uani 1 1 d . . . . .
N2B N 0.3119(2) 0.97088(14) 0.36094(14) 0.0258(7) Uani 1 1 d . . . . .
N3B N 0.4032(2) 0.91453(15) 0.39523(14) 0.0265(7) Uani 1 1 d . . . . .
N4B N 0.2653(2) 0.86004(14) 0.29394(13) 0.0228(7) Uani 1 1 d . . . . .
N5B N 0.3063(2) 0.78452(15) 0.23164(15) 0.0317(8) Uani 1 1 d . . . . .
H5B H 0.3551 0.7979 0.2470 0.038 Uiso 1 1 calc R U . . .
N6B N 0.4532(2) 0.85816(15) 0.29051(15) 0.0282(8) Uani 1 1 d . . . . .
N7B N 0.5001(2) 0.83737(16) 0.30812(16) 0.0328(8) Uani 1 1 d . . . . .
N8B N 0.5458(3) 0.8166(2) 0.3241(2) 0.0520(13) Uani 1 1 d . . . . .
F1B F 0.4073(2) 0.80752(15) 0.15923(14) 0.0546(8) Uani 1 1 d . . . . .
F2B F 0.3750(3) 0.84742(17) 0.08997(17) 0.0677(11) Uani 1 1 d . . . . .
F3B F 0.2270(3) 0.81723(16) 0.03743(14) 0.0670(11) Uani 1 1 d . . . . .
F4B F 0.1126(3) 0.74869(19) 0.05578(15) 0.0708(11) Uani 1 1 d . . . . .
F5B F 0.1455(2) 0.70650(14) 0.12258(13) 0.0521(8) Uani 1 1 d . . . . .
Cu3 Cu 0.86167(7) 0.66807(3) 0.57242(3) 0.0217(2) Uani 0.855(2) 1 d D U P A 1
C1C C 0.9828(3) 0.7154(3) 0.5227(2) 0.0247(10) Uani 0.855(2) 1 d D U P A 1
H1C H 1.0082 0.6824 0.5178 0.030 Uiso 0.855(2) 1 calc R U P A 1
C2C C 1.0205(4) 0.7596(3) 0.5125(2) 0.0315(12) Uani 0.855(2) 1 d D U P A 1
H2C H 1.0701 0.7563 0.4997 0.038 Uiso 0.855(2) 1 calc R U P A 1
C3C C 0.9842(4) 0.8089(3) 0.5213(2) 0.0339(12) Uani 0.855(2) 1 d D U P A 1
H3C H 1.0102 0.8405 0.5162 0.041 Uiso 0.855(2) 1 calc R U P A 1
C4C C 0.9102(3) 0.8114(2) 0.5376(2) 0.0308(11) Uani 0.855(2) 1 d D U P A 1
H4C H 0.8841 0.8443 0.5433 0.037 Uiso 0.855(2) 1 calc R U P A 1
C5C C 0.8750(3) 0.7649(2) 0.5455(2) 0.0264(9) Uani 0.855(2) 1 d D U P A 1
C6C C 0.7906(3) 0.7589(2) 0.5570(2) 0.0296(10) Uani 0.855(2) 1 d D U P A 1
H6C1 H 0.7748 0.7977 0.5735 0.036 Uiso 0.855(2) 1 calc R U P A 1
H6C2 H 0.7539 0.7375 0.5263 0.036 Uiso 0.855(2) 1 calc R U P A 1
C7C C 0.8082(4) 0.7679(2) 0.6409(2) 0.0352(11) Uani 0.855(2) 1 d D U P A 1
H7C1 H 0.7634 0.7890 0.6537 0.042 Uiso 0.855(2) 1 calc R U P A 1
H7C2 H 0.8545 0.7965 0.6436 0.042 Uiso 0.855(2) 1 calc R U P A 1
C8C C 0.8296(3) 0.7345(2) 0.6698(2) 0.0303(10) Uani 0.855(2) 1 d D U P A 1
C9C C 0.8171(4) 0.7521(2) 0.7182(2) 0.0365(11) Uani 0.855(2) 1 d D U P A 1
H9C H 0.7928 0.7856 0.7340 0.044 Uiso 0.855(2) 1 calc R U P A 1
C10C C 0.8410(4) 0.7199(2) 0.7428(2) 0.0404(12) Uani 0.855(2) 1 d D U P A 1
H10C H 0.8315 0.7301 0.7757 0.048 Uiso 0.855(2) 1 calc R U P A 1
C11C C 0.8788(4) 0.6728(2) 0.7195(2) 0.0356(11) Uani 0.855(2) 1 d D U P A 1
H11C H 0.8981 0.6515 0.7366 0.043 Uiso 0.855(2) 1 calc R U P A 1
C12C C 0.8881(3) 0.6572(2) 0.67095(19) 0.0282(10) Uani 0.855(2) 1 d D U P A 1
H12C H 0.9132 0.6243 0.6548 0.034 Uiso 0.855(2) 1 calc R U P A 1
C13C C 0.7028(3) 0.6952(2) 0.5817(2) 0.0300(10) Uani 0.855(2) 1 d D U P A 1
H13E H 0.6965 0.6820 0.6082 0.036 Uiso 0.855(2) 1 calc R U P A 1
H13F H 0.6625 0.7209 0.5826 0.036 Uiso 0.855(2) 1 calc R U P A 1
C14C C 0.6900(3) 0.6445(2) 0.5338(2) 0.0262(9) Uani 0.855(2) 1 d D U P A 1
C15C C 0.6172(3) 0.6281(2) 0.5044(2) 0.0322(11) Uani 0.855(2) 1 d D U P A 1
H15C H 0.5740 0.6492 0.5142 0.039 Uiso 0.855(2) 1 calc R U P A 1
C16C C 0.6089(3) 0.5796(2) 0.4598(2) 0.0317(10) Uani 0.855(2) 1 d D U P A 1
H16C H 0.5594 0.5668 0.4392 0.038 Uiso 0.855(2) 1 calc R U P A 1
C17C C 0.6726(3) 0.5506(2) 0.4461(2) 0.0308(10) Uani 0.855(2) 1 d D U P A 1
H17C H 0.6677 0.5177 0.4160 0.037 Uiso 0.855(2) 1 calc R U P A 1
C18C C 0.7460(3) 0.5704(2) 0.4775(2) 0.0221(9) Uani 0.855(2) 1 d D U P A 1
C19C C 0.8211(4) 0.5027(2) 0.4171(2) 0.0303(11) Uani 0.855(2) 1 d D U P A 1
H19E H 0.7718 0.4745 0.4025 0.036 Uiso 0.855(2) 1 calc R U P A 1
H19F H 0.8655 0.4810 0.4189 0.036 Uiso 0.855(2) 1 calc R U P A 1
C20C C 0.8389(3) 0.5341(2) 0.3842(2) 0.0288(9) Uani 0.855(2) 1 d D U P A 1
C21C C 0.9099(3) 0.5706(2) 0.3942(2) 0.0298(9) Uani 0.855(2) 1 d D U P A 1
C22C C 0.9280(3) 0.6029(2) 0.3680(2) 0.0327(10) Uani 0.855(2) 1 d D U P A 1
C23C C 0.8731(3) 0.5989(3) 0.3301(2) 0.0340(10) Uani 0.855(2) 1 d D U P A 1
C24C C 0.8022(3) 0.5622(2) 0.3187(2) 0.0323(10) Uani 0.855(2) 1 d D U P A 1
C25C C 0.7858(3) 0.5304(2) 0.3456(2) 0.0323(10) Uani 0.855(2) 1 d D U P A 1
N1C N 0.9117(3) 0.71824(18) 0.53923(17) 0.0241(9) Uani 0.855(2) 1 d D U P A 1
N2C N 0.7846(3) 0.72735(17) 0.58904(17) 0.0270(8) Uani 0.855(2) 1 d D U P A 1
N3C N 0.8630(3) 0.68690(17) 0.64550(15) 0.0257(8) Uani 0.855(2) 1 d D U P A 1
N4C N 0.7537(2) 0.61601(17) 0.52064(17) 0.0230(8) Uani 0.855(2) 1 d D U P A 1
N5C N 0.8113(3) 0.5428(2) 0.46635(19) 0.0255(10) Uani 0.855(2) 1 d D U P A 1
H5C H 0.8495 0.5496 0.4901 0.031 Uiso 0.855(2) 1 calc R U P A 1
N6C N 0.9331(3) 0.61015(18) 0.55052(17) 0.0265(9) Uani 0.855(2) 1 d D U P A 1
N7C N 0.9769(3) 0.59373(19) 0.57391(17) 0.0246(10) Uani 0.855(2) 1 d D U P A 1
N8C N 1.0192(3) 0.5760(3) 0.5945(2) 0.0399(11) Uani 0.855(2) 1 d D U P A 1
F1C F 0.9645(3) 0.5764(3) 0.4316(2) 0.0349(7) Uani 0.855(2) 1 d D U P A 1
F2C F 0.9981(2) 0.6378(2) 0.37899(19) 0.0421(10) Uani 0.855(2) 1 d D U P A 1
F3C F 0.8888(2) 0.63128(19) 0.30541(17) 0.0436(10) Uani 0.855(2) 1 d D U P A 1
F4C F 0.7482(2) 0.55944(19) 0.28276(14) 0.0479(9) Uani 0.855(2) 1 d D U P A 1
F5C F 0.7150(2) 0.49495(15) 0.33320(13) 0.0396(8) Uani 0.855(2) 1 d D U P A 1
Cu3' Cu 0.8956(4) 0.6695(2) 0.5839(2) 0.0229(11) Uani 0.145(2) 1 d D U P A 2
C1J C 0.9986(13) 0.7223(13) 0.5290(7) 0.027(3) Uani 0.145(2) 1 d D U P A 2
H1J H 1.0241 0.6888 0.5201 0.033 Uiso 0.145(2) 1 calc R U P A 2
C2J C 1.0313(14) 0.7674(13) 0.5186(6) 0.029(3) Uani 0.145(2) 1 d D U P A 2
H2J H 1.0781 0.7646 0.5028 0.035 Uiso 0.145(2) 1 calc R U P A 2
C3J C 0.9947(16) 0.8168(14) 0.5314(8) 0.032(3) Uani 0.145(2) 1 d D U P A 2
H3J H 1.0158 0.8485 0.5247 0.038 Uiso 0.145(2) 1 calc R U P A 2
C4J C 0.9273(16) 0.8186(10) 0.5541(8) 0.030(3) Uani 0.145(2) 1 d D U P A 2
H4J H 0.9009 0.8517 0.5634 0.036 Uiso 0.145(2) 1 calc R U P A 2
C5J C 0.8977(11) 0.7713(8) 0.5635(6) 0.029(3) Uani 0.145(2) 1 d D U P A 2
C6J C 0.8245(13) 0.7704(10) 0.5881(8) 0.033(3) Uani 0.145(2) 1 d D U P A 2
H6J1 H 0.8202 0.8103 0.6111 0.039 Uiso 0.145(2) 1 calc R U P A 2
H6J2 H 0.7767 0.7564 0.5633 0.039 Uiso 0.145(2) 1 calc R U P A 2
C7J C 0.8668(11) 0.7663(8) 0.6648(7) 0.038(3) Uani 0.145(2) 1 d D U P A 2
H7J1 H 0.8285 0.7878 0.6857 0.046 Uiso 0.145(2) 1 calc R U P A 2
H7J2 H 0.9104 0.7948 0.6641 0.046 Uiso 0.145(2) 1 calc R U P A 2
C8J C 0.9006(7) 0.7290(7) 0.6863(6) 0.038(3) Uani 0.145(2) 1 d D U P A 2
C9J C 0.9189(13) 0.7440(10) 0.7359(8) 0.046(3) Uani 0.145(2) 1 d D U P A 2
H9J H 0.9098 0.7806 0.7589 0.055 Uiso 0.145(2) 1 calc R U P A 2
C10J C 0.9500(15) 0.7061(10) 0.7518(9) 0.046(4) Uani 0.145(2) 1 d D U P A 2
H10J H 0.9624 0.7167 0.7858 0.055 Uiso 0.145(2) 1 calc R U P A 2
C11J C 0.9635(13) 0.6530(10) 0.7193(8) 0.044(4) Uani 0.145(2) 1 d D U P A 2
H11J H 0.9851 0.6265 0.7300 0.053 Uiso 0.145(2) 1 calc R U P A 2
C12J C 0.9445(13) 0.6395(10) 0.6700(8) 0.038(3) Uani 0.145(2) 1 d D U P A 2
H12J H 0.9532 0.6030 0.6467 0.046 Uiso 0.145(2) 1 calc R U P A 2
C13J C 0.7459(11) 0.7016(7) 0.6134(7) 0.034(3) Uani 0.145(2) 1 d D U P A 2
H13G H 0.7070 0.7293 0.6228 0.041 Uiso 0.145(2) 1 calc R U P A 2
H13H H 0.7484 0.6831 0.6366 0.041 Uiso 0.145(2) 1 calc R U P A 2
C14J C 0.7195(10) 0.6567(5) 0.5630(5) 0.030(3) Uani 0.145(2) 1 d D U P A 2
C15J C 0.6433(12) 0.6493(9) 0.5404(8) 0.031(3) Uani 0.145(2) 1 d D U P A 2
H15J H 0.6060 0.6731 0.5570 0.037 Uiso 0.145(2) 1 calc R U P A 2
C16J C 0.6203(14) 0.6067(10) 0.4930(9) 0.029(3) Uani 0.145(2) 1 d D U P A 2
H16J H 0.5679 0.6010 0.4768 0.035 Uiso 0.145(2) 1 calc R U P A 2
C17J C 0.6763(12) 0.5737(10) 0.4709(9) 0.031(3) Uani 0.145(2) 1 d D U P A 2
H17J H 0.6630 0.5444 0.4388 0.038 Uiso 0.145(2) 1 calc R U P A 2
C18J C 0.7546(12) 0.5832(8) 0.4960(7) 0.028(3) Uani 0.145(2) 1 d D U P A 2
C19J C 0.8117(18) 0.5099(7) 0.4255(7) 0.028(3) Uani 0.145(2) 1 d D U P A 2
H19G H 0.7597 0.4842 0.4153 0.033 Uiso 0.145(2) 1 calc R U P A 2
H19H H 0.8548 0.4861 0.4237 0.033 Uiso 0.145(2) 1 calc R U P A 2
C20J C 0.8225(9) 0.5417(5) 0.3921(5) 0.0288(9) Uani 0.145(2) 1 d D U P A 2
C21J C 0.8946(11) 0.5746(7) 0.3965(8) 0.0298(9) Uani 0.145(2) 1 d D U P A 2
C22J C 0.9095(13) 0.6046(8) 0.3681(8) 0.0327(10) Uani 0.145(2) 1 d D U P A 2
C23J C 0.8480(12) 0.6009(8) 0.3334(8) 0.0340(10) Uani 0.145(2) 1 d D U P A 2
C24J C 0.7758(12) 0.5687(7) 0.3281(6) 0.0323(10) Uani 0.145(2) 1 d D U P A 2
C25J C 0.7638(11) 0.5396(6) 0.3573(6) 0.0323(10) Uani 0.145(2) 1 d D U P A 2
N1J N 0.9332(12) 0.7233(8) 0.5510(7) 0.026(3) Uani 0.145(2) 1 d D U P A 2
N2J N 0.8259(10) 0.7327(7) 0.6151(6) 0.033(2) Uani 0.145(2) 1 d D U P A 2
N3J N 0.9139(11) 0.6767(7) 0.6542(5) 0.037(3) Uani 0.145(2) 1 d D U P A 2
N4J N 0.7766(9) 0.6246(7) 0.5420(6) 0.025(3) Uani 0.145(2) 1 d D U P A 2
N5J N 0.8144(19) 0.5538(17) 0.4752(9) 0.028(3) Uani 0.145(2) 1 d D U P A 2
H5J H 0.8602 0.5622 0.4940 0.034 Uiso 0.145(2) 1 calc R U P A 2
N6J N 0.9612(16) 0.6121(10) 0.5493(9) 0.0265(9) Uani 0.145(2) 1 d D U P A 2
N7J N 0.9957(17) 0.5797(12) 0.5609(11) 0.026(4) Uani 0.145(2) 1 d D U P A 2
N8J N 1.0293(17) 0.5492(12) 0.5728(13) 0.038(5) Uani 0.145(2) 1 d D U P A 2
F1J F 0.954(2) 0.5778(15) 0.4304(10) 0.0349(7) Uani 0.145(2) 1 d D U P A 2
F2J F 0.9793(14) 0.6366(12) 0.3721(13) 0.0421(10) Uani 0.145(2) 1 d D U P A 2
F3J F 0.8611(17) 0.6296(11) 0.3054(10) 0.0436(10) Uani 0.145(2) 1 d D U P A 2
F4J F 0.7181(13) 0.5663(10) 0.2942(7) 0.0479(9) Uani 0.145(2) 1 d D U P A 2
F5J F 0.6906(10) 0.5088(8) 0.3495(7) 0.0396(8) Uani 0.145(2) 1 d D U P A 2
Cu4 Cu 0.76189(4) 0.96393(3) 0.34670(3) 0.03322(15) Uani 1 1 d . . . B 2
C1D C 0.7005(3) 0.9088(2) 0.41139(19) 0.0369(10) Uani 1 1 d . . . B 2
H1D H 0.6491 0.9044 0.3944 0.044 Uiso 1 1 calc R U . B 2
C2D C 0.7071(3) 0.8914(2) 0.4494(2) 0.0408(11) Uani 1 1 d . . . B 2
H2D H 0.6614 0.8742 0.4578 0.049 Uiso 1 1 calc R U . B 2
C3D C 0.7826(3) 0.8997(2) 0.4752(2) 0.0427(12) Uani 1 1 d . . . B 2
H3D H 0.7886 0.8897 0.5023 0.051 Uiso 1 1 calc R U . B 2
C4D C 0.8479(3) 0.9224(2) 0.46099(19) 0.0381(11) Uani 1 1 d . . . B 2
H4D H 0.8998 0.9275 0.4777 0.046 Uiso 1 1 calc R U . B 2
C5D C 0.8371(3) 0.93790(19) 0.42188(17) 0.0305(9) Uani 1 1 d . . . B 2
C6D C 0.9067(3) 0.9597(2) 0.4030(2) 0.0372(10) Uani 1 1 d . . . B 2
H6D1 H 0.9432 0.9894 0.4309 0.045 Uiso 1 1 calc R U . B 2
H6D2 H 0.9363 0.9273 0.3864 0.045 Uiso 1 1 calc R U . B 2
C7D C 0.8953(3) 1.0498(2) 0.39144(19) 0.0391(11) Uani 1 1 d . . . B 2
H7D1 H 0.9529 1.0648 0.3965 0.047 Uiso 1 1 calc R U . B 2
H7D2 H 0.8751 1.0639 0.4235 0.047 Uiso 1 1 calc R U . B 2
C8D C 0.8505(3) 1.0704(2) 0.35771(18) 0.0361(10) Uani 1 1 d . . . B 2
C9D C 0.8775(4) 1.1198(2) 0.3508(2) 0.0476(13) Uani 1 1 d . . . B 2
H9D H 0.9266 1.1433 0.3677 0.057 Uiso 1 1 calc R U . B 2
C10D C 0.8301(4) 1.1335(2) 0.3183(2) 0.0485(13) Uani 1 1 d . . . B 2
H10D H 0.8469 1.1668 0.3127 0.058 Uiso 1 1 calc R U . B 2
C11D C 0.7592(4) 1.0990(2) 0.2945(2) 0.0459(13) Uani 1 1 d . . . B 2
H11D H 0.7268 1.1083 0.2723 0.055 Uiso 1 1 calc R U . B 2
C12D C 0.7351(3) 1.0500(2) 0.30317(19) 0.0418(11) Uani 1 1 d . . . B 2
H12D H 0.6859 1.0262 0.2869 0.050 Uiso 1 1 calc R U . B 2
C13D C 0.9241(3) 0.96346(19) 0.32414(18) 0.0313(9) Uani 1 1 d . . . B 2
H13X H 0.9792 0.9590 0.3337 0.038 Uiso 1 1 calc R U . B 2
H13Y H 0.9277 0.9925 0.3099 0.038 Uiso 1 1 calc R U . B 2
C14D C 0.8823(2) 0.90643(19) 0.28592(18) 0.0285(9) Uani 1 1 d . . . B 2
C15D C 0.9246(3) 0.86879(19) 0.25320(19) 0.0311(9) Uani 1 1 d . . . B 2
H15D H 0.9811 0.8763 0.2559 0.037 Uiso 1 1 calc R U . B 2
C16D C 0.8812(3) 0.81917(18) 0.21595(19) 0.0320(10) Uani 1 1 d . . . B 2
H16D H 0.9083 0.7919 0.1930 0.038 Uiso 1 1 calc R U . B 2
C17D C 0.7989(3) 0.80977(19) 0.21247(19) 0.0332(10) Uani 1 1 d . . . B 2
H17D H 0.7692 0.7759 0.1874 0.040 Uiso 1 1 calc R U . B 2
C18D C 0.7596(3) 0.85096(19) 0.24644(18) 0.0299(9) Uani 1 1 d . . . B 2
C19D C 0.6244(3) 0.8031(2) 0.20376(19) 0.0375(11) Uani 1 1 d . . . B 2
H19X H 0.5689 0.8053 0.2115 0.045 Uiso 1 1 calc R U . B 2
H19Y H 0.6365 0.7641 0.1988 0.045 Uiso 1 1 calc R U . B 2
C20D C 0.6310(2) 0.81141(18) 0.15732(16) 0.0270(8) Uani 1 1 d . . . B 2
C21D C 0.6587(3) 0.7721(2) 0.11728(19) 0.0375(10) Uani 1 1 d . . . B 2
C22D C 0.6715(3) 0.7813(3) 0.0767(2) 0.0495(14) Uani 1 1 d . . . B 2
C23D C 0.6538(4) 0.8309(3) 0.0744(2) 0.0600(18) Uani 1 1 d . . . B 2
C24D C 0.6245(4) 0.8708(2) 0.1116(2) 0.0537(15) Uani 1 1 d . . . B 2
C25D C 0.6132(3) 0.8609(2) 0.15290(18) 0.0377(10) Uani 1 1 d . . . B 2
N1D N 0.7642(2) 0.93165(17) 0.39768(15) 0.0325(8) Uani 1 1 d . . . B 2
N2D N 0.8826(2) 0.98518(18) 0.36834(15) 0.0329(8) Uani 1 1 d . . . B 2
N3D N 0.7809(2) 1.03656(18) 0.33420(15) 0.0358(9) Uani 1 1 d . . . B 2
N4D N 0.8014(2) 0.89799(17) 0.28332(15) 0.0297(8) Uani 1 1 d . . . B 2
N5D N 0.6787(2) 0.84641(19) 0.24494(15) 0.0350(9) Uani 1 1 d . . . B 2
H5D H 0.6584 0.8705 0.2698 0.042 Uiso 1 1 calc R U . B 2
N6D N 0.6461(2) 0.9501(2) 0.32659(17) 0.0429(10) Uani 1 1 d . . . B 2
N7D N 0.5990(2) 0.96910(17) 0.35497(15) 0.0320(8) Uani 1 1 d . . . B 2
N8D N 0.5519(2) 0.98559(19) 0.38025(17) 0.0404(9) Uani 1 1 d . . . B 2
F1D F 0.6759(2) 0.72186(13) 0.11853(14) 0.0616(10) Uani 1 1 d . . . B 2
F2D F 0.7017(3) 0.7421(2) 0.04003(15) 0.0895(16) Uani 1 1 d . . . B 2
F3D F 0.6659(3) 0.8400(3) 0.03434(16) 0.1001(19) Uani 1 1 d . . . B 2
F4D F 0.6067(4) 0.91974(17) 0.10914(19) 0.0976(18) Uani 1 1 d . . . B 2
F5D F 0.5864(3) 0.90192(15) 0.19040(13) 0.0622(10) Uani 1 1 d . . . B 2
Cu5 Cu 0.24258(4) 0.55506(3) 0.15634(3) 0.03074(15) Uani 1 1 d . . . C 2
C1E C 0.2881(3) 0.4723(3) 0.2003(2) 0.0434(12) Uani 1 1 d . . . C 2
H1E H 0.3346 0.4995 0.2169 0.052 Uiso 1 1 calc R U . C 2
C2E C 0.2736(4) 0.4238(3) 0.2097(2) 0.0487(14) Uani 1 1 d . . . C 2
H2E H 0.3099 0.4173 0.2319 0.058 Uiso 1 1 calc R U . C 2
C3E C 0.2064(4) 0.3852(2) 0.1866(2) 0.0536(17) Uani 1 1 d . . . C 2
H3E H 0.1953 0.3518 0.1931 0.064 Uiso 1 1 calc R U . C 2
C4E C 0.1531(4) 0.3945(2) 0.1532(2) 0.0451(13) Uani 1 1 d . . . C 2
H4E H 0.1059 0.3680 0.1369 0.054 Uiso 1 1 calc R U . C 2
C5E C 0.1728(3) 0.4441(2) 0.14530(19) 0.0362(11) Uani 1 1 d . . . C 2
C6E C 0.1208(3) 0.46023(19) 0.11075(19) 0.0340(10) Uani 1 1 d . . . C 2
H6E1 H 0.1413 0.4483 0.0788 0.041 Uiso 1 1 calc R U . C 2
H6E2 H 0.0651 0.4408 0.1056 0.041 Uiso 1 1 calc R U . C 2
C7E C 0.0925(3) 0.5472(2) 0.0993(2) 0.0370(10) Uani 1 1 d . . . C 2
H7E1 H 0.0640 0.5800 0.1167 0.044 Uiso 1 1 calc R U . C 2
H7E2 H 0.0538 0.5167 0.0733 0.044 Uiso 1 1 calc R U . C 2
C8E C 0.1585(3) 0.56719(19) 0.07660(18) 0.0347(10) Uani 1 1 d . . . C 2
C9E C 0.1435(4) 0.5781(2) 0.0346(2) 0.0455(12) Uani 1 1 d . . . C 2
H9E H 0.0908 0.5698 0.0180 0.055 Uiso 1 1 calc R U . C 2
C10E C 0.2049(4) 0.6006(2) 0.0182(2) 0.0543(16) Uani 1 1 d . . . C 2
H10E H 0.1952 0.6088 -0.0097 0.065 Uiso 1 1 calc R U . C 2
C11E C 0.2821(4) 0.6118(2) 0.0422(2) 0.0524(15) Uani 1 1 d . . . C 2
H11E H 0.3257 0.6274 0.0310 0.063 Uiso 1 1 calc R U . C 2
C12E C 0.2937(3) 0.5996(2) 0.0827(2) 0.0419(11) Uani 1 1 d . . . C 2
H12E H 0.3463 0.6068 0.0992 0.050 Uiso 1 1 calc R U . C 2
C13E C 0.0806(3) 0.54044(18) 0.17763(19) 0.0327(10) Uani 1 1 d . . . C 2
H13I H 0.0809 0.5101 0.1903 0.039 Uiso 1 1 calc R U . C 2
H13J H 0.0243 0.5421 0.1677 0.039 Uiso 1 1 calc R U . C 2
C14E C 0.1169(3) 0.59820(17) 0.21791(17) 0.0277(9) Uani 1 1 d . . . C 2
C15E C 0.0709(3) 0.62844(19) 0.25245(19) 0.0331(10) Uani 1 1 d . . . C 2
H15E H 0.0155 0.6156 0.2500 0.040 Uiso 1 1 calc R U . C 2
C16E C 0.1092(3) 0.67896(19) 0.29141(19) 0.0363(10) Uani 1 1 d . . . C 2
H16E H 0.0794 0.7015 0.3157 0.044 Uiso 1 1 calc R U . C 2
C17E C 0.1894(3) 0.69581(19) 0.29447(18) 0.0364(11) Uani 1 1 d . . . C 2
H17E H 0.2154 0.7302 0.3207 0.044 Uiso 1 1 calc R U . C 2
C18E C 0.2325(3) 0.66239(19) 0.25895(17) 0.0316(10) Uani 1 1 d . . . C 2
C19E C 0.3631(3) 0.7177(2) 0.30333(19) 0.0458(13) Uani 1 1 d . . . C 2
H19I H 0.3397 0.7542 0.3150 0.055 Uiso 1 1 calc R U . C 2
H19J H 0.4167 0.7259 0.2947 0.055 Uiso 1 1 calc R U . C 2
C20E C 0.3711(3) 0.69706(19) 0.34383(17) 0.0298(9) Uani 1 1 d . . . C 2
C21E C 0.4061(3) 0.6491(2) 0.3382(2) 0.0433(12) Uani 1 1 d . . . C 2
C22E C 0.4138(4) 0.6276(2) 0.3730(3) 0.0588(17) Uani 1 1 d . . . C 2
C23E C 0.3841(4) 0.6545(3) 0.4158(3) 0.0590(17) Uani 1 1 d . . . C 2
C24E C 0.3481(3) 0.7025(3) 0.4242(2) 0.0502(14) Uani 1 1 d . . . C 2
C25E C 0.3427(3) 0.72410(19) 0.38804(19) 0.0346(10) Uani 1 1 d . . . C 2
N1E N 0.2390(2) 0.48250(17) 0.16862(15) 0.0330(8) Uani 1 1 d . . . C 2
N2E N 0.1240(2) 0.52418(15) 0.13413(15) 0.0279(7) Uani 1 1 d . . . C 2
N3E N 0.2330(2) 0.57776(16) 0.09966(15) 0.0318(8) Uani 1 1 d . . . C 2
N4E N 0.1957(2) 0.61403(15) 0.21953(14) 0.0286(8) Uani 1 1 d . . . C 2
N5E N 0.3129(3) 0.6750(2) 0.26025(16) 0.0424(10) Uani 1 1 d . . . C 2
H5E H 0.3353 0.6566 0.2340 0.051 Uiso 1 1 calc R U . C 2
N6E N 0.3582(3) 0.5785(2) 0.17458(18) 0.0489(11) Uani 1 1 d . . . C 2
N7E N 0.4012(2) 0.54635(19) 0.14884(17) 0.0376(10) Uani 1 1 d . . . C 2
N8E N 0.4448(3) 0.5185(2) 0.1261(2) 0.0516(12) Uani 1 1 d . . . C 2
F1E F 0.4351(2) 0.6221(2) 0.29563(15) 0.0770(13) Uani 1 1 d . . . C 2
F2E F 0.4505(4) 0.58141(18) 0.3649(2) 0.116(2) Uani 1 1 d . . . C 2
F3E F 0.3897(4) 0.6336(2) 0.45013(19) 0.107(2) Uani 1 1 d . . . C 2
F4E F 0.3180(3) 0.7285(2) 0.46581(14) 0.0827(14) Uani 1 1 d . . . C 2
F5E F 0.3072(2) 0.77111(14) 0.39780(13) 0.0575(9) Uani 1 1 d . . . C 2
Cu6 Cu 0.73270(3) 0.28010(3) 0.38863(2) 0.02612(13) Uani 1 1 d . . . D 2
C1F C 0.7515(3) 0.2006(2) 0.43781(19) 0.0378(11) Uani 1 1 d . . . D 2
H1F H 0.7993 0.2257 0.4550 0.045 Uiso 1 1 calc R U . D 2
C2F C 0.7300(4) 0.1517(2) 0.4466(2) 0.0457(13) Uani 1 1 d . . . D 2
H2F H 0.7628 0.1431 0.4690 0.055 Uiso 1 1 calc R U . D 2
C3F C 0.6602(4) 0.1165(2) 0.4222(2) 0.0501(14) Uani 1 1 d . . . D 2
H3F H 0.6447 0.0825 0.4271 0.060 Uiso 1 1 calc R U . D 2
C4F C 0.6120(4) 0.1301(2) 0.3902(2) 0.0489(14) Uani 1 1 d . . . D 2
H4F H 0.5625 0.1066 0.3740 0.059 Uiso 1 1 calc R U . D 2
C5F C 0.6380(3) 0.1796(2) 0.38248(19) 0.0363(10) Uani 1 1 d . . . D 2
C6F C 0.5940(3) 0.1963(2) 0.34632(19) 0.0384(11) Uani 1 1 d . . . D 2
H6F1 H 0.6104 0.1761 0.3136 0.046 Uiso 1 1 calc R U . D 2
H6F2 H 0.5358 0.1851 0.3443 0.046 Uiso 1 1 calc R U . D 2
C7F C 0.5967(3) 0.2780(2) 0.32181(19) 0.0389(11) Uani 1 1 d . . . D 2
H7F1 H 0.5543 0.3030 0.3292 0.047 Uiso 1 1 calc R U . D 2
H7F2 H 0.5768 0.2433 0.2914 0.047 Uiso 1 1 calc R U . D 2
C8F C 0.6704(3) 0.3106(2) 0.31370(17) 0.0307(9) Uani 1 1 d . . . D 2
C9F C 0.6652(3) 0.3343(2) 0.2800(2) 0.0408(11) Uani 1 1 d . . . D 2
H9F H 0.6153 0.3304 0.2616 0.049 Uiso 1 1 calc R U . D 2
C10F C 0.7326(3) 0.3637(3) 0.2732(2) 0.0467(13) Uani 1 1 d . . . D 2
H10F H 0.7304 0.3790 0.2492 0.056 Uiso 1 1 calc R U . D 2
C11F C 0.8039(3) 0.3707(2) 0.3022(2) 0.0400(11) Uani 1 1 d . . . D 2
H11F H 0.8507 0.3923 0.2992 0.048 Uiso 1 1 calc R U . D 2
C12F C 0.8060(3) 0.34594(19) 0.33541(18) 0.0310(9) Uani 1 1 d . . . D 2
H12F H 0.8549 0.3503 0.3549 0.037 Uiso 1 1 calc R U . D 2
C13F C 0.5689(2) 0.2909(2) 0.40383(18) 0.0330(10) Uani 1 1 d . . . D 2
H13K H 0.5634 0.2688 0.4243 0.040 Uiso 1 1 calc R U . D 2
H13L H 0.5146 0.2931 0.3909 0.040 Uiso 1 1 calc R U . D 2
C14F C 0.6113(2) 0.35148(19) 0.43507(17) 0.0269(9) Uani 1 1 d . . . D 2
C15F C 0.5696(3) 0.3969(2) 0.4559(2) 0.0357(10) Uani 1 1 d . . . D 2
H15F H 0.5136 0.3932 0.4473 0.043 Uiso 1 1 calc R U . D 2
C16F C 0.6136(3) 0.4490(2) 0.4904(2) 0.0347(10) Uani 1 1 d . . . D 2
H16F H 0.5867 0.4809 0.5067 0.042 Uiso 1 1 calc R U . D 2
C17F C 0.6951(3) 0.45436(19) 0.50064(18) 0.0308(9) Uani 1 1 d . . . D 2
H17F H 0.7247 0.4892 0.5245 0.037 Uiso 1 1 calc R U . D 2
C18F C 0.7335(2) 0.40675(18) 0.47476(16) 0.0248(8) Uani 1 1 d . . . D 2
C19F C 0.8670(3) 0.45035(17) 0.52102(16) 0.0263(8) Uani 1 1 d . . . D 2
H19K H 0.8617 0.4901 0.5244 0.032 Uiso 1 1 calc R U . D 2
H19L H 0.9230 0.4443 0.5162 0.032 Uiso 1 1 calc R U . D 2
C20F C 0.8486(2) 0.44468(18) 0.56736(16) 0.0255(8) Uani 1 1 d . . . D 2
C21F C 0.8511(2) 0.39307(18) 0.57261(17) 0.0265(8) Uani 1 1 d . . . D 2
C22F C 0.8305(3) 0.3858(2) 0.61329(19) 0.0327(10) Uani 1 1 d . . . D 2
C23F C 0.8089(3) 0.4310(2) 0.65115(19) 0.0379(11) Uani 1 1 d . . . D 2
C24F C 0.8059(3) 0.4830(2) 0.64789(18) 0.0376(10) Uani 1 1 d . . . D 2
C25F C 0.8255(3) 0.48892(19) 0.60638(18) 0.0313(9) Uani 1 1 d . . . D 2
N1F N 0.7070(2) 0.21317(16) 0.40586(16) 0.0330(8) Uani 1 1 d . . . D 2
N2F N 0.6130(2) 0.25986(17) 0.36241(15) 0.0311(8) Uani 1 1 d . . . D 2
N3F N 0.7398(2) 0.31562(16) 0.34070(14) 0.0269(7) Uani 1 1 d . . . D 2
N4F N 0.6910(2) 0.35576(15) 0.44352(13) 0.0242(7) Uani 1 1 d . . . D 2
N5F N 0.8144(2) 0.40920(15) 0.47855(14) 0.0258(7) Uani 1 1 d . . . D 2
H5F H 0.8355 0.3848 0.4542 0.031 Uiso 1 1 calc R U . D 2
N6F N 0.8469(2) 0.29354(17) 0.41362(15) 0.0317(8) Uani 1 1 d . . . D 2
N7F N 0.9000(2) 0.27683(17) 0.38983(14) 0.0315(8) Uani 1 1 d . . . D 2
N8F N 0.9539(3) 0.2634(2) 0.36942(18) 0.0502(11) Uani 1 1 d . . . D 2
F1F F 0.87243(16) 0.34761(11) 0.53595(10) 0.0333(6) Uani 1 1 d . . . D 2
F2F F 0.83310(18) 0.33428(13) 0.61558(12) 0.0434(7) Uani 1 1 d . . . D 2
F3F F 0.7890(2) 0.42476(16) 0.69119(12) 0.0506(8) Uani 1 1 d . . . D 2
F4F F 0.7848(2) 0.52719(15) 0.68488(12) 0.0524(8) Uani 1 1 d . . . D 2
F5F F 0.82026(18) 0.53977(11) 0.60354(11) 0.0395(6) Uani 1 1 d . . . D 2
Cu7 Cu 0.26995(3) 0.22076(2) 0.11340(2) 0.02313(13) Uani 1 1 d . . . E 2
C1G C 0.1962(3) 0.14342(18) 0.15664(17) 0.0287(9) Uani 1 1 d . . . E 2
H1G H 0.1474 0.1423 0.1384 0.034 Uiso 1 1 calc R U . E 2
C2G C 0.1981(3) 0.1092(2) 0.1820(2) 0.0417(12) Uani 1 1 d . . . E 2
H2G H 0.1512 0.0851 0.1816 0.050 Uiso 1 1 calc R U . E 2
C3G C 0.2693(4) 0.1101(2) 0.2081(2) 0.0437(12) Uani 1 1 d . . . E 2
H3G H 0.2721 0.0866 0.2258 0.052 Uiso 1 1 calc R U . E 2
C4G C 0.3363(3) 0.1460(2) 0.2080(2) 0.0388(11) Uani 1 1 d . . . E 2
H4G H 0.3858 0.1475 0.2257 0.047 Uiso 1 1 calc R U . E 2
C5G C 0.3302(2) 0.17998(18) 0.18156(16) 0.0251(8) Uani 1 1 d . . . E 2
C6G C 0.4018(3) 0.22042(19) 0.18112(17) 0.0306(9) Uani 1 1 d . . . E 2
H6G1 H 0.4115 0.2550 0.2125 0.037 Uiso 1 1 calc R U . E 2
H6G2 H 0.4497 0.2007 0.1777 0.037 Uiso 1 1 calc R U . E 2
C7G C 0.4106(3) 0.30232(19) 0.15639(18) 0.0335(10) Uani 1 1 d . . . E 2
H7G1 H 0.4691 0.3122 0.1583 0.040 Uiso 1 1 calc R U . E 2
H7G2 H 0.3950 0.3230 0.1892 0.040 Uiso 1 1 calc R U . E 2
C8G C 0.3684(3) 0.32090(18) 0.12072(18) 0.0320(9) Uani 1 1 d . . . E 2
C9G C 0.3964(4) 0.3693(2) 0.1130(2) 0.0436(12) Uani 1 1 d . . . E 2
H9G H 0.4465 0.3917 0.1293 0.052 Uiso 1 1 calc R U . E 2
C10G C 0.3510(4) 0.3844(2) 0.0816(2) 0.0489(15) Uani 1 1 d . . . E 2
H10G H 0.3688 0.4181 0.0768 0.059 Uiso 1 1 calc R U . E 2
C11G C 0.2786(4) 0.3503(2) 0.0566(2) 0.0446(13) Uani 1 1 d . . . E 2
H11G H 0.2469 0.3599 0.0344 0.054 Uiso 1 1 calc R U . E 2
C12G C 0.2542(3) 0.3019(2) 0.06532(18) 0.0344(10) Uani 1 1 d . . . E 2
H12G H 0.2053 0.2780 0.0485 0.041 Uiso 1 1 calc R U . E 2
C13G C 0.4332(3) 0.20683(18) 0.09930(17) 0.0297(9) Uani 1 1 d . . . E 2
H13M H 0.4860 0.2024 0.1126 0.036 Uiso 1 1 calc R U . E 2
H13N H 0.4424 0.2299 0.0799 0.036 Uiso 1 1 calc R U . E 2
C14G C 0.3885(2) 0.14762(18) 0.06620(17) 0.0261(8) Uani 1 1 d . . . E 2
C15G C 0.4281(2) 0.10109(19) 0.04431(18) 0.0304(9) Uani 1 1 d . . . E 2
H15G H 0.4838 0.1035 0.0528 0.037 Uiso 1 1 calc R U . E 2
C16G C 0.3838(3) 0.05044(18) 0.00943(19) 0.0317(10) Uani 1 1 d . . . E 2
H16G H 0.4096 0.0181 -0.0073 0.038 Uiso 1 1 calc R U . E 2
C17G C 0.3015(2) 0.04704(17) -0.00096(17) 0.0269(9) Uani 1 1 d . . . E 2
H17G H 0.2707 0.0127 -0.0248 0.032 Uiso 1 1 calc R U . E 2
C18G C 0.2653(2) 0.09571(16) 0.02471(15) 0.0209(7) Uani 1 1 d . . . E 2
C19G C 0.1306(2) 0.05212(17) -0.02081(15) 0.0236(8) Uani 1 1 d . . . E 2
H19M H 0.0750 0.0592 -0.0157 0.028 Uiso 1 1 calc R U . E 2
H19N H 0.1358 0.0137 -0.0210 0.028 Uiso 1 1 calc R U . E 2
C20G C 0.1462(2) 0.05133(17) -0.06986(16) 0.0235(8) Uani 1 1 d . . . E 2
C21G C 0.1645(3) 0.00326(19) -0.10707(16) 0.0289(9) Uani 1 1 d . . . E 2
C22G C 0.1807(3) 0.0028(2) -0.15182(18) 0.0384(11) Uani 1 1 d . . . E 2
C23G C 0.1783(3) 0.0524(3) -0.15941(19) 0.0422(12) Uani 1 1 d . . . E 2
C24G C 0.1589(3) 0.1017(2) -0.1230(2) 0.0368(11) Uani 1 1 d . . . E 2
C25G C 0.1433(2) 0.10046(19) -0.07906(17) 0.0282(9) Uani 1 1 d . . . E 2
N1G N 0.2610(2) 0.17854(15) 0.15690(13) 0.0244(7) Uani 1 1 d . . . E 2
N2G N 0.3892(2) 0.23866(15) 0.14047(14) 0.0256(7) Uani 1 1 d . . . E 2
N3G N 0.2982(2) 0.28824(15) 0.09694(14) 0.0300(8) Uani 1 1 d . . . E 2
N4G N 0.30881(19) 0.14564(14) 0.05716(13) 0.0217(7) Uani 1 1 d . . . E 2
N5G N 0.1849(2) 0.09614(14) 0.01965(13) 0.0254(7) Uani 1 1 d . . . E 2
H5G H 0.1650 0.1242 0.0418 0.030 Uiso 1 1 calc R U . E 2
N6G N 0.1549(2) 0.21111(18) 0.09190(16) 0.0347(8) Uani 1 1 d . . . E 2
N7G N 0.1114(2) 0.23831(16) 0.11917(15) 0.0297(8) Uani 1 1 d . . . E 2
N8G N 0.0679(3) 0.2641(2) 0.14384(19) 0.0469(11) Uani 1 1 d . . . E 2
F1G F 0.16895(18) -0.04568(11) -0.10032(11) 0.0384(6) Uani 1 1 d . . . E 2
F2G F 0.1978(2) -0.04527(16) -0.18683(12) 0.0578(9) Uani 1 1 d . . . E 2
F3G F 0.1947(2) 0.05339(18) -0.20185(12) 0.0589(9) Uani 1 1 d . . . E 2
F4G F 0.1563(2) 0.14998(15) -0.13023(14) 0.0536(9) Uani 1 1 d . . . E 2
F5G F 0.12477(17) 0.14873(11) -0.04447(11) 0.0356(6) Uani 1 1 d . . . E 2
Cu8 Cu 0.6219(6) 0.5888(4) 0.1686(4) 0.0224(14) Uani 0.395(4) 1 d D U P F 1
C1H C 0.5597(6) 0.6183(6) 0.0852(5) 0.045(2) Uani 0.395(4) 1 d D U P F 1
H1H H 0.5470 0.6531 0.1089 0.054 Uiso 0.395(4) 1 calc R U P F 1
C2H C 0.5424(7) 0.6077(7) 0.0370(6) 0.052(3) Uani 0.395(4) 1 d D U P F 1
H2H H 0.5186 0.6344 0.0276 0.062 Uiso 0.395(4) 1 calc R U P F 1
C3H C 0.5610(7) 0.5555(7) 0.0013(6) 0.056(3) Uani 0.395(4) 1 d D U P F 1
H3H H 0.5498 0.5462 -0.0326 0.068 Uiso 0.395(4) 1 calc R U P F 1
C4H C 0.5949(6) 0.5199(7) 0.0169(5) 0.053(2) Uani 0.395(4) 1 d D U P F 1
H4H H 0.6081 0.4850 -0.0064 0.063 Uiso 0.395(4) 1 calc R U P F 1
C5H C 0.6115(5) 0.5321(5) 0.0659(4) 0.043(2) Uani 0.395(4) 1 d D U P F 1
C6H C 0.6486(6) 0.4943(5) 0.0860(4) 0.039(2) Uani 0.395(4) 1 d D U P F 1
H6H1 H 0.6064 0.4653 0.0876 0.047 Uiso 0.395(4) 1 calc R U P F 1
H6H2 H 0.6861 0.4733 0.0641 0.047 Uiso 0.395(4) 1 calc R U P F 1
C7H C 0.7041(6) 0.4912(4) 0.1607(4) 0.0321(18) Uani 0.395(4) 1 d D U P F 1
H7H1 H 0.7560 0.5057 0.1820 0.039 Uiso 0.395(4) 1 calc R U P F 1
H7H2 H 0.7064 0.4515 0.1366 0.039 Uiso 0.395(4) 1 calc R U P F 1
C8H C 0.6380(5) 0.4898(4) 0.1913(3) 0.0283(18) Uani 0.395(4) 1 d D U P F 1
C9H C 0.6217(7) 0.4437(5) 0.2046(4) 0.036(2) Uani 0.395(4) 1 d D U P F 1
H9H H 0.6510 0.4120 0.1950 0.043 Uiso 0.395(4) 1 calc R U P F 1
C10H C 0.5573(8) 0.4473(8) 0.2339(6) 0.042(3) Uani 0.395(4) 1 d D U P F 1
H10H H 0.5431 0.4173 0.2443 0.051 Uiso 0.395(4) 1 calc R U P F 1
C11H C 0.5181(7) 0.4921(5) 0.2464(4) 0.041(2) Uani 0.395(4) 1 d D U P F 1
H11H H 0.4758 0.4942 0.2658 0.049 Uiso 0.395(4) 1 calc R U P F 1
C12H C 0.5381(7) 0.5358(6) 0.2315(4) 0.035(2) Uani 0.395(4) 1 d D U P F 1
H12H H 0.5091 0.5677 0.2407 0.042 Uiso 0.395(4) 1 calc R U P F 1
C13H C 0.7685(6) 0.5589(5) 0.1305(4) 0.0318(18) Uani 0.395(4) 1 d D U P F 1
H13O H 0.7609 0.5704 0.1029 0.038 Uiso 0.395(4) 1 calc R U P F 1
H13P H 0.8090 0.5323 0.1236 0.038 Uiso 0.395(4) 1 calc R U P F 1
C14H C 0.7976(7) 0.6115(4) 0.1766(3) 0.0283(14) Uani 0.395(4) 1 d D U P F 1
C15H C 0.8781(8) 0.6304(7) 0.1905(6) 0.0299(17) Uani 0.395(4) 1 d D U P F 1
H15H H 0.9165 0.6081 0.1736 0.036 Uiso 0.395(4) 1 calc R U P F 1
C16H C 0.9011(11) 0.6831(8) 0.2303(8) 0.0315(9) Uani 0.395(4) 1 d D U P F 1
H16H H 0.9564 0.6973 0.2405 0.038 Uiso 0.395(4) 1 calc R U P F 1
C17H C 0.8462(9) 0.7149(8) 0.2550(7) 0.0308(10) Uani 0.395(4) 1 d D U P F 1
H17H H 0.8624 0.7508 0.2823 0.037 Uiso 0.395(4) 1 calc R U P F 1
C18H C 0.7641(8) 0.6928(5) 0.2386(4) 0.0241(7) Uani 0.395(4) 1 d D U P F 1
C19H C 0.720(2) 0.7700(8) 0.3086(5) 0.0354(9) Uani 0.395(4) 1 d D U P F 1
H19O H 0.6714 0.7894 0.3150 0.042 Uiso 0.395(4) 1 calc R U P F 1
H19P H 0.7645 0.7987 0.3096 0.042 Uiso 0.395(4) 1 calc R U P F 1
C20H C 0.7390(13) 0.7481(15) 0.3476(10) 0.0361(11) Uani 0.395(4) 1 d D U P F 1
C21H C 0.8139(13) 0.7575(14) 0.3720(11) 0.0393(15) Uani 0.395(4) 1 d D U P F 1
C22H C 0.8317(10) 0.7349(8) 0.4053(8) 0.0448(16) Uani 0.395(4) 1 d D U P F 1
C23H C 0.7742(10) 0.6974(8) 0.4127(7) 0.0455(15) Uani 0.395(4) 1 d D U P F 1
C24H C 0.6972(10) 0.6867(10) 0.3885(8) 0.0438(14) Uani 0.395(4) 1 d D U P F 1
C25H C 0.6807(12) 0.7131(11) 0.3582(9) 0.0406(13) Uani 0.395(4) 1 d D U P F 1
N1H N 0.5934(6) 0.5824(5) 0.1007(5) 0.037(2) Uani 0.395(4) 1 d D U P F 1
N2H N 0.6915(7) 0.5285(7) 0.1350(9) 0.031(2) Uani 0.395(4) 1 d D U P F 1
N3H N 0.5988(7) 0.5342(7) 0.2038(5) 0.027(2) Uani 0.395(4) 1 d D U P F 1
N4H N 0.7404(7) 0.6415(4) 0.1996(3) 0.0207(11) Uani 0.395(4) 1 d D U P F 1
N5H N 0.7057(2) 0.72244(16) 0.26101(14) 0.0313(7) Uani 0.395(4) 1 d D U P F 1
H5H H 0.6568 0.7120 0.2456 0.038 Uiso 0.395(4) 1 calc R U P F 1
N6H N 0.5524(9) 0.6425(6) 0.2041(5) 0.031(3) Uani 0.395(4) 1 d D U P F 1
N7H N 0.5091(7) 0.6692(5) 0.1924(6) 0.034(2) Uani 0.395(4) 1 d D U P F 1
N8H N 0.4658(8) 0.6935(6) 0.1780(7) 0.061(3) Uani 0.395(4) 1 d D U P F 1
F1H F 0.8706(16) 0.7964(11) 0.3676(12) 0.045(2) Uani 0.395(4) 1 d D U P F 1
F2H F 0.9055(10) 0.7440(7) 0.4283(8) 0.0591(19) Uani 0.395(4) 1 d D U P F 1
F3H F 0.7896(12) 0.6722(8) 0.4431(7) 0.061(2) Uani 0.395(4) 1 d D U P F 1
F4H F 0.6411(11) 0.6510(10) 0.3958(7) 0.0552(19) Uani 0.395(4) 1 d D U P F 1
F5H F 0.6055(12) 0.7054(12) 0.3380(7) 0.0458(19) Uani 0.395(4) 1 d D U P F 1
Cu8' Cu 0.6171(4) 0.5911(3) 0.1765(3) 0.0229(9) Uani 0.605(4) 1 d D U P F 2
C1I C 0.5643(3) 0.5411(4) 0.2469(3) 0.0316(16) Uani 0.605(4) 1 d D U P F 2
H1I H 0.5534 0.5785 0.2668 0.038 Uiso 0.605(4) 1 calc R U P F 2
C2I C 0.5515(4) 0.4976(4) 0.2625(3) 0.0403(16) Uani 0.605(4) 1 d D U P F 2
H2I H 0.5321 0.5046 0.2928 0.048 Uiso 0.605(4) 1 calc R U P F 2
C3I C 0.5682(5) 0.4417(5) 0.2322(5) 0.040(2) Uani 0.605(4) 1 d D U P F 2
H3I H 0.5601 0.4105 0.2418 0.048 Uiso 0.605(4) 1 calc R U P F 2
C4I C 0.5954(4) 0.4342(4) 0.1900(4) 0.0369(17) Uani 0.605(4) 1 d D U P F 2
H4I H 0.6066 0.3971 0.1693 0.044 Uiso 0.605(4) 1 calc R U P F 2
C5I C 0.6075(3) 0.4792(3) 0.1760(3) 0.0301(14) Uani 0.605(4) 1 d D U P F 2
C6I C 0.6372(4) 0.4748(3) 0.1291(3) 0.0356(15) Uani 0.605(4) 1 d D U P F 2
H6I1 H 0.6726 0.4447 0.1189 0.043 Uiso 0.605(4) 1 calc R U P F 2
H6I2 H 0.5914 0.4633 0.1032 0.043 Uiso 0.605(4) 1 calc R U P F 2
C7I C 0.6884(4) 0.5342(3) 0.0878(3) 0.0418(16) Uani 0.605(4) 1 d D U P F 2
H7I1 H 0.6843 0.4947 0.0619 0.050 Uiso 0.605(4) 1 calc R U P F 2
H7I2 H 0.7415 0.5553 0.0893 0.050 Uiso 0.605(4) 1 calc R U P F 2
C8I C 0.6239(4) 0.5649(3) 0.0751(3) 0.0454(17) Uani 0.605(4) 1 d D U P F 2
C9I C 0.6056(5) 0.5576(4) 0.0269(4) 0.0547(19) Uani 0.605(4) 1 d D U P F 2
H9I H 0.6324 0.5339 0.0014 0.066 Uiso 0.605(4) 1 calc R U P F 2
C10I C 0.5448(6) 0.5877(5) 0.0182(4) 0.053(2) Uani 0.605(4) 1 d D U P F 2
H10I H 0.5297 0.5843 -0.0139 0.064 Uiso 0.605(4) 1 calc R U P F 2
C11I C 0.5088(5) 0.6207(4) 0.0550(4) 0.0491(18) Uani 0.605(4) 1 d D U P F 2
H11I H 0.4682 0.6410 0.0490 0.059 Uiso 0.605(4) 1 calc R U P F 2
C12I C 0.5302(5) 0.6257(4) 0.1022(4) 0.0431(17) Uani 0.605(4) 1 d D U P F 2
H12I H 0.5038 0.6493 0.1281 0.052 Uiso 0.605(4) 1 calc R U P F 2
C13I C 0.7623(4) 0.5394(3) 0.1625(3) 0.0264(12) Uani 0.605(4) 1 d D U P F 2
H13Q H 0.7593 0.5216 0.1863 0.032 Uiso 0.605(4) 1 calc R U P F 2
H13R H 0.7992 0.5200 0.1393 0.032 Uiso 0.605(4) 1 calc R U P F 2
C14I C 0.7938(5) 0.6021(3) 0.1887(2) 0.0283(14) Uani 0.605(4) 1 d D U P F 2
C15I C 0.8751(6) 0.6220(4) 0.1968(4) 0.0299(17) Uani 0.605(4) 1 d D U P F 2
H15I H 0.9119 0.5971 0.1811 0.036 Uiso 0.605(4) 1 calc R U P F 2
C16I C 0.9012(8) 0.6797(5) 0.2287(5) 0.0315(9) Uani 0.605(4) 1 d D U P F 2
H16I H 0.9563 0.6951 0.2349 0.038 Uiso 0.605(4) 1 calc R U P F 2
C17I C 0.8462(6) 0.7133(6) 0.2507(4) 0.0308(10) Uani 0.605(4) 1 d D U P F 2
H17I H 0.8631 0.7524 0.2728 0.037 Uiso 0.605(4) 1 calc R U P F 2
C18I C 0.7641(5) 0.6905(3) 0.2410(2) 0.0241(7) Uani 0.605(4) 1 d D U P F 2
C19I C 0.7200(16) 0.7689(6) 0.3095(4) 0.0354(9) Uani 0.605(4) 1 d D U P F 2
H19Q H 0.6738 0.7905 0.3154 0.042 Uiso 0.605(4) 1 calc R U P F 2
H19R H 0.7679 0.7962 0.3120 0.042 Uiso 0.605(4) 1 calc R U P F 2
C20I C 0.7324(9) 0.7447(10) 0.3477(6) 0.0361(11) Uani 0.605(4) 1 d D U P F 2
C21I C 0.8039(8) 0.7523(8) 0.3750(7) 0.0393(15) Uani 0.605(4) 1 d D U P F 2
C22I C 0.8170(7) 0.7228(5) 0.4042(5) 0.0448(16) Uani 0.605(4) 1 d D U P F 2
C23I C 0.7529(7) 0.6875(5) 0.4085(5) 0.0455(15) Uani 0.605(4) 1 d D U P F 2
C24I C 0.6790(7) 0.6800(6) 0.3828(5) 0.0438(14) Uani 0.605(4) 1 d D U P F 2
C25I C 0.6697(8) 0.7071(7) 0.3524(6) 0.0406(13) Uani 0.605(4) 1 d D U P F 2
N1I N 0.5916(4) 0.5323(5) 0.2044(4) 0.0252(17) Uani 0.605(4) 1 d D U P F 2
N2I N 0.6812(5) 0.5305(4) 0.1354(6) 0.0289(16) Uani 0.605(4) 1 d D U P F 2
N3I N 0.5882(5) 0.5974(3) 0.1117(4) 0.0399(18) Uani 0.605(4) 1 d D U P F 2
N4I N 0.7398(4) 0.6357(3) 0.21001(19) 0.0207(11) Uani 0.605(4) 1 d D U P F 2
N5I N 0.7057(2) 0.72244(16) 0.26101(14) 0.0313(7) Uani 0.605(4) 1 d D U P F 2
H5I H 0.6582 0.7145 0.2440 0.038 Uiso 0.605(4) 1 calc R U P F 2
N6I N 0.5553(6) 0.6452(4) 0.2200(3) 0.0289(17) Uani 0.605(4) 1 d D U P F 2
N7I N 0.5143(4) 0.6793(3) 0.2168(3) 0.0303(15) Uani 0.605(4) 1 d D U P F 2
N8I N 0.4738(4) 0.7121(3) 0.2136(4) 0.0415(17) Uani 0.605(4) 1 d D U P F 2
F1I F 0.8685(10) 0.7851(6) 0.3709(8) 0.045(2) Uani 0.605(4) 1 d D U P F 2
F2I F 0.8904(6) 0.7271(4) 0.4261(5) 0.0591(19) Uani 0.605(4) 1 d D U P F 2
F3I F 0.7659(7) 0.6592(4) 0.4368(4) 0.061(2) Uani 0.605(4) 1 d D U P F 2
F4I F 0.6192(6) 0.6435(6) 0.3858(4) 0.0552(19) Uani 0.605(4) 1 d D U P F 2
F5I F 0.5993(8) 0.6960(7) 0.3258(4) 0.0458(19) Uani 0.605(4) 1 d D U P F 2
C26A C 0.8875(3) 0.1601(2) 0.5767(2) 0.0399(11) Uani 1 1 d . . . . .
F6A F 0.8748(3) 0.18921(15) 0.54938(15) 0.0616(10) Uani 1 1 d . . . . .
F7A F 0.8288(2) 0.16785(15) 0.60468(14) 0.0576(10) Uani 1 1 d . . . . .
F8A F 0.9547(3) 0.18401(17) 0.6059(2) 0.0851(14) Uani 1 1 d . . . . .
S1 S 0.88711(7) 0.08342(5) 0.53885(4) 0.0309(2) Uani 1 1 d . . . . .
O1A O 0.9030(3) 0.06003(16) 0.57439(15) 0.0467(10) Uani 1 1 d . . . . .
O2A O 0.9515(3) 0.08341(16) 0.51062(16) 0.0501(10) Uani 1 1 d . . . . .
O3A O 0.8095(3) 0.0657(2) 0.5122(2) 0.0728(14) Uani 1 1 d . . . . .
C26B C 0.4299(4) 0.2286(2) 0.5054(2) 0.0458(13) Uani 1 1 d . . . . .
F6B F 0.3731(3) 0.26324(16) 0.51573(15) 0.0652(10) Uani 1 1 d . . . . .
F7B F 0.4406(3) 0.21379(19) 0.54314(14) 0.0725(12) Uani 1 1 d . . . . .
F8B F 0.4962(3) 0.2607(2) 0.50606(18) 0.0805(13) Uani 1 1 d . . . . .
S2 S 0.40210(8) 0.16810(5) 0.44746(5) 0.0397(3) Uani 1 1 d . . . . .
O1B O 0.4632(3) 0.13266(18) 0.44597(17) 0.0539(10) Uani 1 1 d . . . . .
O2B O 0.4039(3) 0.19592(18) 0.41515(15) 0.0567(11) Uani 1 1 d . . . . .
O3B O 0.3248(2) 0.14331(17) 0.4513(2) 0.0589(12) Uani 1 1 d . . . . .
C26C C 0.6092(4) 0.0786(2) 0.1524(2) 0.0467(13) Uani 1 1 d . . . . .
F6C F 0.6198(2) 0.04457(14) 0.17564(15) 0.0602(9) Uani 1 1 d . . . . .
F7C F 0.6678(3) 0.07456(18) 0.12500(17) 0.0729(12) Uani 1 1 d . . . . .
F8C F 0.5411(3) 0.05702(17) 0.12282(17) 0.0757(12) Uani 1 1 d . . . . .
S3 S 0.60821(7) 0.15275(5) 0.19532(4) 0.0315(2) Uani 1 1 d . . . . .
O1C O 0.5968(2) 0.18259(15) 0.16404(14) 0.0410(8) Uani 1 1 d . . . . .
O2C O 0.5411(3) 0.14867(17) 0.22052(15) 0.0479(9) Uani 1 1 d . . . . .
O3C O 0.6849(3) 0.16867(18) 0.22439(19) 0.0606(12) Uani 1 1 d . . . . .
C26D C 0.5263(3) 0.2589(2) -0.0050(2) 0.0414(11) Uani 1 1 d . . . . .
F6D F 0.5303(2) 0.25494(15) -0.04993(12) 0.0517(8) Uani 1 1 d . . . . .
F7D F 0.4573(2) 0.27848(16) 0.00814(15) 0.0576(9) Uani 1 1 d . . . . .
F8D F 0.5209(2) 0.20693(14) -0.00568(15) 0.0594(9) Uani 1 1 d . . . . .
S4 S 0.61030(8) 0.30874(5) 0.03734(5) 0.0408(3) Uani 1 1 d . . . . .
O1D O 0.6793(3) 0.2833(2) 0.01675(18) 0.0598(11) Uani 1 1 d . . . . .
O2D O 0.6006(3) 0.36197(17) 0.03423(18) 0.0604(12) Uani 1 1 d . . . . .
O3D O 0.5955(3) 0.3060(2) 0.08286(17) 0.0670(13) Uani 1 1 d . . . . .
C26E C 0.0242(3) 0.0145(2) 0.2330(2) 0.0390(11) Uani 1 1 d . . . . .
F6E F -0.04324(18) 0.03451(15) 0.24839(12) 0.0484(7) Uani 1 1 d . . . . .
F7E F 0.0126(2) -0.04195(13) 0.22216(14) 0.0535(8) Uani 1 1 d . . . . .
F8E F 0.03197(18) 0.02042(13) 0.19166(11) 0.0408(6) Uani 1 1 d . . . . .
S5 S 0.11038(7) 0.05197(5) 0.27897(5) 0.0371(2) Uani 1 1 d . . . . .
O1E O 0.1760(2) 0.02612(18) 0.25469(16) 0.0478(9) Uani 1 1 d . . . . .
O2E O 0.1097(3) 0.11126(17) 0.28569(17) 0.0561(10) Uani 1 1 d . . . . .
O3E O 0.0919(3) 0.0390(2) 0.31931(17) 0.0650(13) Uani 1 1 d . . . . .
C26F C 0.9829(3) 0.4509(2) 0.2563(2) 0.0362(11) Uani 0.855(2) 1 d D U P A 1
F6F F 0.9678(5) 0.4792(3) 0.3028(2) 0.0552(17) Uani 0.855(2) 1 d D U P A 1
F7F F 1.0564(3) 0.4762(3) 0.2553(2) 0.0582(18) Uani 0.855(2) 1 d D U P A 1
F8F F 0.9877(3) 0.39621(17) 0.24939(17) 0.0587(11) Uani 0.855(2) 1 d D U P A 1
S6 S 0.90748(15) 0.45476(14) 0.21246(11) 0.0325(5) Uani 0.855(2) 1 d D U P A 1
O1F O 0.8366(3) 0.4261(3) 0.2205(2) 0.0652(15) Uani 0.855(2) 1 d D U P A 1
O2F O 0.9109(3) 0.51536(18) 0.22504(19) 0.0473(10) Uani 0.855(2) 1 d D U P A 1
O3F O 0.9361(3) 0.4243(2) 0.16622(18) 0.0563(12) Uani 0.855(2) 1 d D U P A 1
C26' C 0.9846(13) 0.4861(9) 0.2649(9) 0.041(3) Uani 0.145(2) 1 d D U P A 2
F6' F 0.979(2) 0.4684(17) 0.3015(12) 0.043(5) Uani 0.145(2) 1 d D U P A 2
F7' F 1.0488(16) 0.4613(15) 0.2441(13) 0.040(5) Uani 0.145(2) 1 d D U P A 2
F8' F 0.9950(13) 0.5425(8) 0.2791(9) 0.055(5) Uani 0.145(2) 1 d D U P A 2
S6' S 0.8961(11) 0.4510(9) 0.2187(7) 0.041(3) Uani 0.145(2) 1 d D U P A 2
O1' O 0.9164(17) 0.4749(13) 0.1842(9) 0.058(5) Uani 0.145(2) 1 d D U P A 2
O2' O 0.8976(17) 0.3913(8) 0.2085(11) 0.059(5) Uani 0.145(2) 1 d D U P A 2
O3' O 0.8330(11) 0.4719(10) 0.2456(9) 0.039(4) Uani 0.145(2) 1 d D U P A 2
C26G C 0.3962(4) 0.4246(3) 0.3519(3) 0.0560(15) Uani 1 1 d . . . . .
F6G F 0.3322(3) 0.4243(2) 0.37409(18) 0.0867(15) Uani 1 1 d . . . . .
F7G F 0.3926(3) 0.46255(16) 0.3323(2) 0.0808(14) Uani 1 1 d . . . . .
F8G F 0.4595(4) 0.4443(2) 0.3865(2) 0.1045(19) Uani 1 1 d . . . . .
S7 S 0.40368(7) 0.35324(5) 0.30630(5) 0.0361(3) Uani 1 1 d . . . . .
O1G O 0.4028(3) 0.31834(17) 0.33385(16) 0.0501(10) Uani 1 1 d . . . . .
O2G O 0.3352(3) 0.3417(2) 0.27093(19) 0.0624(12) Uani 1 1 d . . . . .
O3G O 0.4785(3) 0.3604(2) 0.2888(2) 0.0658(14) Uani 1 1 d . . . . .
C26H C 0.8826(4) 0.6583(2) 0.0773(2) 0.0489(14) Uani 1 1 d . . . . .
F6H F 0.8698(3) 0.68776(16) 0.05019(18) 0.0773(14) Uani 1 1 d . . . . .
F7H F 0.8274(3) 0.66753(16) 0.10695(14) 0.0622(10) Uani 1 1 d . . . . .
F8H F 0.9517(3) 0.6803(2) 0.1056(2) 0.107(2) Uani 1 1 d . . . . .
S8 S 0.87891(7) 0.58121(5) 0.03833(5) 0.0346(2) Uani 1 1 d . . . . .
O1H O 0.7997(3) 0.5662(2) 0.01250(18) 0.0580(11) Uani 1 1 d . . . . .
O2H O 0.8917(4) 0.55704(18) 0.07342(16) 0.0669(14) Uani 1 1 d . . . . .
O3H O 0.9423(3) 0.57938(17) 0.00938(18) 0.0565(11) Uani 1 1 d . . . . .
O1W O 0.6074(3) 0.29986(17) 0.17205(15) 0.0485(9) Uani 1 1 d D . . . .
H1W1 H 0.609(5) 0.2655(11) 0.168(2) 0.073 Uiso 1 1 d D U . . .
H1W2 H 0.600(5) 0.298(3) 0.1435(9) 0.073 Uiso 1 1 d D U . . .
O2W O 0.0974(3) 0.04975(15) 0.41770(14) 0.0433(8) Uani 1 1 d D . . . .
H2W1 H 0.099(5) 0.041(2) 0.3879(7) 0.065 Uiso 1 1 d D U . . .
H2W2 H 0.099(4) 0.0185(14) 0.421(2) 0.065 Uiso 1 1 d D U . . .
O3W O 0.9155(3) 0.45486(16) 0.08540(16) 0.0536(10) Uani 1 1 d D . . . .
H3W1 H 0.913(5) 0.4877(14) 0.086(2) 0.080 Uiso 1 1 d D U . . .
H3W2 H 0.914(5) 0.459(3) 0.1144(10) 0.080 Uiso 1 1 d D U . . .
O4W O 0.3898(3) 0.19855(16) 0.32217(15) 0.0523(10) Uani 1 1 d D . . . .
H4W1 H 0.393(5) 0.201(3) 0.3509(9) 0.078 Uiso 1 1 d D U . . .
H4W2 H 0.387(5) 0.2326(12) 0.325(2) 0.078 Uiso 1 1 d D U . . .

loop_
_atom_site_aniso_label
_atom_site_aniso_U_11
_atom_site_aniso_U_22
_atom_site_aniso_U_33
_atom_site_aniso_U_23
_atom_site_aniso_U_13
_atom_site_aniso_U_12
Cu1 0.0329(3) 0.0234(3) 0.0268(3) 0.0128(3) 0.0128(3) 0.0095(2)
C1A 0.031(2) 0.031(2) 0.026(2) 0.0179(18) 0.0034(17) 0.0068(17)
C2A 0.033(2) 0.033(2) 0.029(2) 0.0173(19) 0.0016(19) -0.0016(18)
C3A 0.047(3) 0.026(2) 0.037(3) 0.019(2) -0.006(2) -0.0077(19)
C4A 0.048(3) 0.0214(19) 0.037(3) 0.0101(19) 0.000(2) 0.0058(19)
C5A 0.034(2) 0.0223(19) 0.034(2) 0.0113(18) -0.0011(19) 0.0043(17)
C6A 0.041(3) 0.026(2) 0.048(3) 0.016(2) 0.013(2) 0.0142(19)
C7A 0.039(2) 0.034(2) 0.033(3) 0.008(2) 0.009(2) 0.0092(19)
C8A 0.029(2) 0.040(2) 0.038(3) 0.016(2) 0.009(2) 0.0068(19)
C9A 0.050(3) 0.048(3) 0.036(3) 0.014(2) 0.013(2) 0.009(2)
C10A 0.058(3) 0.056(3) 0.029(3) 0.016(2) 0.008(2) 0.005(3)
C11A 0.055(3) 0.052(3) 0.040(3) 0.029(3) 0.008(3) 0.008(3)
C12A 0.046(3) 0.040(2) 0.034(3) 0.021(2) 0.007(2) 0.008(2)
C13A 0.030(2) 0.042(2) 0.037(3) 0.015(2) 0.011(2) 0.0113(19)
C14A 0.028(2) 0.034(2) 0.039(3) 0.020(2) 0.0097(19) 0.0087(17)
C15A 0.029(2) 0.038(2) 0.045(3) 0.018(2) 0.011(2) 0.0101(19)
C16A 0.022(2) 0.043(3) 0.052(3) 0.027(2) 0.004(2) 0.0032(18)
C17A 0.028(2) 0.035(2) 0.047(3) 0.023(2) 0.008(2) 0.0075(18)
C18A 0.027(2) 0.032(2) 0.038(3) 0.027(2) 0.0080(19) 0.0067(17)
C19A 0.032(2) 0.033(2) 0.036(3) 0.018(2) 0.0017(19) 0.0077(18)
C20A 0.040(2) 0.026(2) 0.028(2) 0.0108(18) -0.0006(19) 0.0085(18)
C21A 0.038(2) 0.032(2) 0.027(2) 0.0138(19) 0.0037(19) 0.0097(18)
C22A 0.055(3) 0.032(2) 0.031(3) 0.016(2) 0.012(2) 0.009(2)
C23A 0.081(4) 0.037(3) 0.035(3) 0.022(2) 0.014(3) 0.023(3)
C24A 0.066(4) 0.045(3) 0.028(3) 0.013(2) -0.006(2) 0.025(3)
C25A 0.042(3) 0.032(2) 0.032(3) 0.008(2) -0.004(2) 0.009(2)
N1A 0.0294(18) 0.0220(16) 0.0286(19) 0.0133(15) 0.0044(15) 0.0040(13)
N2A 0.0288(18) 0.0321(18) 0.035(2) 0.0126(17) 0.0105(16) 0.0083(15)
N3A 0.037(2) 0.0300(18) 0.028(2) 0.0126(16) 0.0071(16) 0.0030(15)
N4A 0.0293(18) 0.0277(17) 0.032(2) 0.0185(16) 0.0125(16) 0.0092(14)
N5A 0.0286(18) 0.0288(17) 0.033(2) 0.0167(16) 0.0083(16) 0.0122(14)
N6A 0.0344(19) 0.0257(16) 0.0274(19) 0.0150(15) 0.0101(15) 0.0137(14)
N7A 0.0249(17) 0.0238(16) 0.0264(18) 0.0108(15) 0.0037(14) -0.0014(13)
N8A 0.038(2) 0.041(2) 0.051(3) 0.031(2) 0.0054(19) 0.0138(18)
F1A 0.0315(13) 0.0432(14) 0.0327(14) 0.0206(12) 0.0009(11) 0.0025(11)
F2A 0.062(2) 0.0429(16) 0.056(2) 0.0276(15) 0.0207(17) 0.0023(14)
F3A 0.116(3) 0.063(2) 0.049(2) 0.0437(19) 0.021(2) 0.035(2)
F4A 0.083(3) 0.073(2) 0.0377(18) 0.0219(17) -0.0157(18) 0.031(2)
F5A 0.0391(16) 0.0516(18) 0.053(2) 0.0134(15) -0.0109(14) 0.0051(14)
Cu2 0.0213(3) 0.0201(3) 0.0254(3) 0.0124(2) 0.0041(2) 0.0041(2)
C1B 0.032(2) 0.040(2) 0.036(3) 0.025(2) 0.010(2) 0.0066(18)
C2B 0.041(3) 0.053(3) 0.049(3) 0.036(3) 0.005(2) 0.002(2)
C3B 0.044(3) 0.041(3) 0.051(3) 0.036(2) -0.007(2) -0.006(2)
C4B 0.043(3) 0.030(2) 0.046(3) 0.023(2) -0.006(2) 0.0040(19)
C5B 0.030(2) 0.0251(19) 0.034(2) 0.0157(18) 0.0010(18) 0.0050(16)
C6B 0.031(2) 0.030(2) 0.048(3) 0.020(2) 0.005(2) 0.0117(18)
C7B 0.034(2) 0.025(2) 0.033(2) 0.0064(18) 0.0056(19) 0.0016(17)
C8B 0.025(2) 0.034(2) 0.032(2) 0.0157(19) 0.0012(18) -0.0033(17)
C9B 0.047(3) 0.045(3) 0.027(2) 0.009(2) 0.001(2) -0.005(2)
C10B 0.052(3) 0.066(4) 0.033(3) 0.030(3) -0.002(2) -0.011(3)
C11B 0.052(3) 0.048(3) 0.051(3) 0.034(3) -0.004(3) -0.002(2)
C12B 0.039(2) 0.037(2) 0.035(3) 0.023(2) -0.001(2) -0.0025(19)
C13B 0.026(2) 0.039(2) 0.038(3) 0.015(2) 0.0107(19) 0.0033(18)
C14B 0.027(2) 0.031(2) 0.031(2) 0.0164(19) 0.0032(18) 0.0022(17)
C15B 0.027(2) 0.040(2) 0.038(3) 0.025(2) 0.0035(19) 0.0032(18)
C16B 0.025(2) 0.036(2) 0.045(3) 0.025(2) -0.0064(19) -0.0058(17)
C17B 0.032(2) 0.028(2) 0.035(3) 0.0149(19) -0.0116(19) -0.0044(17)
C18B 0.031(2) 0.0196(17) 0.026(2) 0.0138(16) -0.0030(17) 0.0009(15)
C19B 0.041(3) 0.027(2) 0.033(3) 0.0075(19) -0.004(2) 0.0101(18)
C20B 0.047(3) 0.027(2) 0.030(2) 0.0090(19) 0.000(2) 0.0111(19)
C21B 0.047(3) 0.036(2) 0.042(3) 0.012(2) 0.004(2) 0.014(2)
C22B 0.068(4) 0.042(3) 0.046(3) 0.025(3) 0.018(3) 0.022(3)
C23B 0.074(4) 0.045(3) 0.033(3) 0.019(2) 0.008(3) 0.026(3)
C24B 0.062(4) 0.049(3) 0.035(3) 0.014(2) -0.012(3) 0.013(3)
C25B 0.047(3) 0.031(2) 0.034(3) 0.008(2) -0.013(2) 0.003(2)
N1B 0.0234(16) 0.0261(16) 0.0300(19) 0.0159(15) -0.0002(15) 0.0045(13)
N2B 0.0247(17) 0.0215(15) 0.0296(19) 0.0094(14) 0.0040(15) 0.0007(13)
N3B 0.0275(17) 0.0285(17) 0.0251(19) 0.0145(15) 0.0027(15) -0.0033(14)
N4B 0.0218(16) 0.0241(16) 0.0253(18) 0.0137(14) 0.0000(14) 0.0026(13)
N5B 0.0330(19) 0.0245(17) 0.030(2) 0.0054(15) -0.0063(16) 0.0051(14)
N6B 0.0244(17) 0.0295(17) 0.034(2) 0.0152(16) 0.0048(15) 0.0099(14)
N7B 0.0284(19) 0.0307(18) 0.041(2) 0.0166(17) 0.0070(17) 0.0034(15)
N8B 0.037(2) 0.057(3) 0.078(4) 0.041(3) 0.007(2) 0.025(2)
F1B 0.0430(17) 0.0576(19) 0.063(2) 0.0256(18) 0.0039(16) 0.0063(15)
F2B 0.082(3) 0.061(2) 0.078(3) 0.042(2) 0.031(2) 0.017(2)
F3B 0.108(3) 0.064(2) 0.045(2) 0.0332(18) 0.007(2) 0.037(2)
F4B 0.070(2) 0.081(3) 0.055(2) 0.027(2) -0.027(2) 0.008(2)
F5B 0.0523(19) 0.0453(17) 0.0455(19) 0.0129(15) -0.0171(15) -0.0090(14)
Cu3 0.0269(5) 0.0187(3) 0.0224(4) 0.0107(3) 0.0044(4) 0.0053(4)
C1C 0.021(2) 0.028(2) 0.026(2) 0.0155(19) -0.0023(19) -0.0018(19)
C2C 0.027(2) 0.035(3) 0.033(3) 0.019(2) -0.002(2) -0.006(2)
C3C 0.044(3) 0.026(2) 0.030(3) 0.015(2) -0.006(2) -0.010(2)
C4C 0.044(3) 0.022(2) 0.027(3) 0.011(2) 0.001(2) 0.0032(19)
C5C 0.031(2) 0.0211(19) 0.027(2) 0.0108(18) -0.0016(19) 0.0026(17)
C6C 0.037(2) 0.023(2) 0.035(3) 0.0158(19) 0.008(2) 0.0111(18)
C7C 0.045(3) 0.024(2) 0.033(2) 0.0060(19) 0.010(2) 0.0116(19)
C8C 0.037(2) 0.025(2) 0.027(2) 0.0083(17) 0.0064(19) 0.0051(18)
C9C 0.049(3) 0.030(2) 0.028(2) 0.008(2) 0.003(2) 0.012(2)
C10C 0.053(3) 0.036(2) 0.031(3) 0.013(2) 0.006(2) 0.006(2)
C11C 0.047(3) 0.032(2) 0.030(2) 0.015(2) 0.003(2) 0.003(2)
C12C 0.037(2) 0.0210(19) 0.027(2) 0.0112(18) 0.0010(19) -0.0001(18)
C13C 0.032(2) 0.030(2) 0.031(2) 0.0147(19) 0.011(2) 0.0071(18)
C14C 0.024(2) 0.032(2) 0.034(2) 0.0231(19) 0.0090(19) 0.0071(17)
C15C 0.027(2) 0.035(2) 0.042(3) 0.022(2) 0.006(2) 0.005(2)
C16C 0.026(2) 0.034(2) 0.039(3) 0.021(2) -0.002(2) 0.0021(19)
C17C 0.030(2) 0.028(2) 0.033(3) 0.012(2) 0.000(2) 0.0026(18)
C18C 0.025(2) 0.0200(19) 0.026(2) 0.0150(17) 0.0025(18) 0.0010(16)
C19C 0.036(3) 0.028(2) 0.028(3) 0.012(2) 0.003(2) 0.0042(19)
C20C 0.031(2) 0.0313(18) 0.027(2) 0.0145(16) 0.0006(17) 0.0068(16)
C21C 0.030(2) 0.0341(18) 0.0288(19) 0.0156(16) 0.0045(18) 0.0064(17)
C22C 0.028(2) 0.0368(19) 0.039(2) 0.0205(17) 0.0064(19) 0.0062(18)
C23C 0.036(2) 0.042(2) 0.034(2) 0.0245(17) 0.009(2) 0.0112(19)
C24C 0.032(2) 0.046(2) 0.027(2) 0.0215(18) 0.0023(18) 0.0122(19)
C25C 0.030(2) 0.040(2) 0.027(2) 0.0151(18) 0.0003(18) 0.0036(18)
N1C 0.026(2) 0.0226(18) 0.025(2) 0.0123(16) -0.0003(17) 0.0014(15)
N2C 0.0318(19) 0.0245(17) 0.029(2) 0.0133(16) 0.0089(17) 0.0088(15)
N3C 0.0310(19) 0.0232(17) 0.0239(19) 0.0109(15) 0.0029(16) 0.0034(15)
N4C 0.0215(18) 0.0251(18) 0.027(2) 0.0160(17) 0.0019(16) 0.0015(15)
N5C 0.0278(19) 0.023(3) 0.027(2) 0.0115(18) -0.0009(18) 0.0055(17)
N6C 0.029(2) 0.0284(16) 0.0266(18) 0.0148(14) 0.0023(18) 0.0108(17)
N7C 0.025(2) 0.021(2) 0.027(2) 0.0086(18) 0.0058(17) 0.0018(16)
N8C 0.033(2) 0.047(3) 0.045(3) 0.023(3) 0.001(2) 0.016(2)
F1C 0.030(2) 0.0443(15) 0.0336(15) 0.0209(13) -0.0021(13) 0.0020(14)
F2C 0.031(2) 0.0481(16) 0.053(2) 0.0285(16) 0.0039(19) -0.0005(16)
F3C 0.052(3) 0.0505(17) 0.0471(19) 0.0356(15) 0.018(2) 0.0168(19)
F4C 0.045(2) 0.070(2) 0.038(2) 0.0323(19) -0.0022(16) 0.0125(19)
F5C 0.0353(18) 0.0470(19) 0.0307(19) 0.0139(16) -0.0042(14) -0.0037(14)
Cu3' 0.020(3) 0.031(2) 0.025(2) 0.0151(19) 0.009(2) 0.012(2)
C1J 0.025(5) 0.029(5) 0.029(5) 0.015(5) -0.003(5) -0.002(5)
C2J 0.031(5) 0.029(5) 0.031(5) 0.019(5) -0.004(5) -0.006(5)
C3J 0.038(5) 0.026(5) 0.030(5) 0.016(5) -0.005(5) -0.006(5)
C4J 0.039(5) 0.024(5) 0.028(5) 0.015(5) -0.003(5) 0.000(5)
C5J 0.034(4) 0.024(4) 0.030(4) 0.012(4) 0.002(4) 0.004(4)
C6J 0.036(4) 0.027(4) 0.034(4) 0.009(4) 0.006(4) 0.009(4)
C7J 0.043(5) 0.031(5) 0.032(5) 0.003(4) 0.009(5) 0.006(5)
C8J 0.044(4) 0.033(4) 0.030(4) 0.006(4) 0.004(4) 0.006(4)
C9J 0.054(5) 0.041(5) 0.034(5) 0.007(5) 0.005(5) 0.005(5)
C10J 0.055(6) 0.042(5) 0.034(5) 0.008(5) 0.006(5) 0.005(5)
C11J 0.052(6) 0.039(5) 0.035(5) 0.010(5) 0.002(5) 0.002(5)
C12J 0.047(5) 0.034(5) 0.032(5) 0.013(5) 0.006(5) 0.000(5)
C13J 0.033(4) 0.033(4) 0.032(4) 0.008(4) 0.014(4) 0.010(4)
C14J 0.027(4) 0.031(4) 0.033(4) 0.014(4) 0.009(4) 0.007(4)
C15J 0.026(5) 0.033(5) 0.037(5) 0.017(4) 0.010(5) 0.006(5)
C16J 0.024(4) 0.031(5) 0.037(4) 0.018(4) 0.004(4) 0.004(4)
C17J 0.027(4) 0.031(4) 0.037(4) 0.015(4) 0.002(4) 0.002(4)
C18J 0.026(4) 0.027(4) 0.032(4) 0.012(4) 0.004(4) 0.004(4)
C19J 0.032(5) 0.027(5) 0.027(5) 0.015(4) 0.002(5) 0.005(4)
C20J 0.031(2) 0.0313(18) 0.027(2) 0.0145(16) 0.0006(17) 0.0068(16)
C21J 0.030(2) 0.0341(18) 0.0288(19) 0.0156(16) 0.0045(18) 0.0064(17)
C22J 0.028(2) 0.0368(19) 0.039(2) 0.0205(17) 0.0064(19) 0.0062(18)
C23J 0.036(2) 0.042(2) 0.034(2) 0.0245(17) 0.009(2) 0.0112(19)
C24J 0.032(2) 0.046(2) 0.027(2) 0.0215(18) 0.0023(18) 0.0122(19)
C25J 0.030(2) 0.040(2) 0.027(2) 0.0151(18) 0.0003(18) 0.0036(18)
N1J 0.029(5) 0.022(4) 0.027(5) 0.014(4) -0.002(5) -0.001(4)
N2J 0.035(4) 0.029(4) 0.030(4) 0.007(4) 0.008(4) 0.008(4)
N3J 0.043(5) 0.033(5) 0.029(5) 0.007(5) 0.006(5) 0.000(5)
N4J 0.026(4) 0.026(4) 0.027(4) 0.016(4) 0.007(4) 0.004(4)
N5J 0.032(5) 0.026(5) 0.027(5) 0.010(4) 0.002(5) 0.006(5)
N6J 0.029(2) 0.0284(16) 0.0266(18) 0.0148(14) 0.0023(18) 0.0108(17)
N7J 0.024(6) 0.027(5) 0.029(5) 0.012(5) 0.006(5) 0.007(5)
N8J 0.029(9) 0.029(9) 0.045(10) 0.004(9) -0.003(9) 0.015(8)
F1J 0.030(2) 0.0443(15) 0.0336(15) 0.0209(13) -0.0021(13) 0.0020(14)
F2J 0.031(2) 0.0481(16) 0.053(2) 0.0285(16) 0.0039(19) -0.0005(16)
F3J 0.052(3) 0.0505(17) 0.0471(19) 0.0356(15) 0.018(2) 0.0168(19)
F4J 0.045(2) 0.070(2) 0.038(2) 0.0323(19) -0.0022(16) 0.0125(19)
F5J 0.0353(18) 0.0470(19) 0.0307(19) 0.0139(16) -0.0042(14) -0.0037(14)
Cu4 0.0194(3) 0.0549(4) 0.0284(3) 0.0206(3) 0.0022(3) 0.0045(3)
C1D 0.032(2) 0.042(3) 0.038(3) 0.019(2) 0.002(2) 0.0018(19)
C2D 0.042(3) 0.045(3) 0.041(3) 0.024(2) 0.008(2) 0.004(2)
C3D 0.051(3) 0.046(3) 0.038(3) 0.023(2) 0.008(2) 0.010(2)
C4D 0.042(3) 0.037(2) 0.035(3) 0.016(2) -0.004(2) 0.010(2)
C5D 0.027(2) 0.031(2) 0.030(2) 0.0108(19) -0.0033(18) 0.0040(17)
C6D 0.027(2) 0.050(3) 0.039(3) 0.025(2) -0.004(2) 0.0029(19)
C7D 0.037(2) 0.046(3) 0.031(3) 0.012(2) 0.004(2) 0.007(2)
C8D 0.036(2) 0.037(2) 0.030(2) 0.007(2) 0.006(2) 0.0088(19)
C9D 0.057(3) 0.040(3) 0.039(3) 0.008(2) 0.011(3) 0.009(2)
C10D 0.075(4) 0.037(3) 0.035(3) 0.014(2) 0.016(3) 0.016(3)
C11D 0.065(4) 0.049(3) 0.034(3) 0.021(2) 0.019(3) 0.029(3)
C12D 0.040(3) 0.055(3) 0.032(3) 0.017(2) 0.007(2) 0.018(2)
C13D 0.0216(19) 0.033(2) 0.035(3) 0.0110(19) 0.0041(18) -0.0031(16)
C14D 0.0220(19) 0.032(2) 0.034(2) 0.0178(19) 0.0011(18) -0.0015(16)
C15D 0.022(2) 0.035(2) 0.044(3) 0.023(2) 0.0049(19) 0.0051(17)
C16D 0.033(2) 0.026(2) 0.042(3) 0.020(2) 0.002(2) 0.0037(17)
C17D 0.038(2) 0.028(2) 0.037(3) 0.019(2) -0.003(2) -0.0043(18)
C18D 0.028(2) 0.036(2) 0.031(2) 0.022(2) 0.0009(18) -0.0030(17)
C19D 0.028(2) 0.050(3) 0.036(3) 0.026(2) -0.006(2) -0.015(2)
C20D 0.025(2) 0.030(2) 0.024(2) 0.0106(17) -0.0002(17) -0.0033(16)
C21D 0.032(2) 0.039(2) 0.034(3) 0.008(2) 0.001(2) 0.0037(19)
C22D 0.041(3) 0.063(4) 0.028(3) 0.004(3) 0.010(2) -0.002(2)
C23D 0.068(4) 0.077(4) 0.028(3) 0.026(3) -0.002(3) -0.029(3)
C24D 0.075(4) 0.040(3) 0.050(4) 0.029(3) -0.008(3) -0.010(3)
C25D 0.049(3) 0.032(2) 0.027(2) 0.008(2) 0.000(2) 0.006(2)
N1D 0.0279(19) 0.038(2) 0.029(2) 0.0115(17) 0.0032(16) 0.0034(15)
N2D 0.0227(17) 0.045(2) 0.032(2) 0.0173(18) 0.0016(16) 0.0053(15)
N3D 0.036(2) 0.043(2) 0.031(2) 0.0154(18) 0.0116(18) 0.0161(17)
N4D 0.0197(16) 0.041(2) 0.032(2) 0.0206(17) 0.0012(15) -0.0011(14)
N5D 0.0239(18) 0.052(2) 0.027(2) 0.0181(18) -0.0029(15) -0.0082(16)
N6D 0.0244(19) 0.070(3) 0.035(2) 0.021(2) 0.0026(18) 0.0097(19)
N7D 0.0212(18) 0.043(2) 0.032(2) 0.0179(18) -0.0003(17) -0.0025(15)
N8D 0.0260(19) 0.048(2) 0.040(2) 0.012(2) 0.0056(19) -0.0012(17)
F1D 0.064(2) 0.0322(15) 0.065(2) -0.0009(15) -0.0200(18) 0.0134(15)
F2D 0.061(2) 0.133(4) 0.038(2) -0.004(2) 0.0141(19) 0.019(3)
F3D 0.104(4) 0.148(5) 0.051(2) 0.063(3) -0.005(2) -0.053(3)
F4D 0.164(5) 0.049(2) 0.086(3) 0.046(2) -0.033(3) -0.006(3)
F5D 0.085(3) 0.0494(18) 0.0425(19) 0.0037(15) 0.0002(18) 0.0342(18)
Cu5 0.0215(3) 0.0413(4) 0.0313(4) 0.0196(3) -0.0012(3) -0.0040(3)
C1E 0.046(3) 0.064(3) 0.033(3) 0.028(3) 0.014(2) 0.028(3)
C2E 0.061(4) 0.056(3) 0.037(3) 0.021(3) 0.017(3) 0.031(3)
C3E 0.088(5) 0.044(3) 0.049(3) 0.028(3) 0.040(3) 0.035(3)
C4E 0.061(3) 0.030(2) 0.046(3) 0.014(2) 0.025(3) 0.011(2)
C5E 0.045(3) 0.032(2) 0.037(3) 0.015(2) 0.019(2) 0.018(2)
C6E 0.033(2) 0.027(2) 0.039(3) 0.010(2) 0.005(2) 0.0047(17)
C7E 0.030(2) 0.034(2) 0.044(3) 0.017(2) -0.009(2) -0.0009(18)
C8E 0.043(3) 0.028(2) 0.031(2) 0.0106(19) -0.001(2) 0.0033(19)
C9E 0.057(3) 0.038(3) 0.039(3) 0.015(2) -0.006(3) 0.010(2)
C10E 0.094(5) 0.037(3) 0.037(3) 0.019(2) 0.009(3) 0.014(3)
C11E 0.074(4) 0.046(3) 0.050(3) 0.030(3) 0.019(3) 0.008(3)
C12E 0.050(3) 0.039(3) 0.041(3) 0.020(2) 0.012(2) 0.004(2)
C13E 0.024(2) 0.027(2) 0.044(3) 0.011(2) 0.007(2) 0.0028(16)
C14E 0.026(2) 0.0235(19) 0.035(2) 0.0153(18) -0.0016(18) -0.0008(15)
C15E 0.028(2) 0.028(2) 0.042(3) 0.012(2) -0.002(2) 0.0079(17)
C16E 0.045(3) 0.027(2) 0.033(3) 0.0082(19) -0.008(2) 0.0120(19)
C17E 0.053(3) 0.0222(19) 0.031(2) 0.0121(19) -0.011(2) -0.0011(19)
C18E 0.041(2) 0.029(2) 0.027(2) 0.0193(19) -0.0088(19) -0.0093(18)
C19E 0.052(3) 0.048(3) 0.029(3) 0.019(2) -0.010(2) -0.027(2)
C20E 0.027(2) 0.033(2) 0.026(2) 0.0124(18) 0.0009(18) -0.0072(17)
C21E 0.035(2) 0.047(3) 0.036(3) 0.005(2) -0.002(2) 0.008(2)
C22E 0.072(4) 0.033(3) 0.060(4) 0.016(3) -0.028(3) 0.003(3)
C23E 0.069(4) 0.056(3) 0.061(4) 0.044(3) -0.019(3) -0.016(3)
C24E 0.044(3) 0.074(4) 0.023(2) 0.014(3) 0.005(2) -0.009(3)
C25E 0.031(2) 0.029(2) 0.033(3) 0.0044(19) 0.001(2) -0.0011(18)
N1E 0.0314(19) 0.039(2) 0.035(2) 0.0186(18) 0.0121(17) 0.0141(16)
N2E 0.0226(16) 0.0263(17) 0.033(2) 0.0119(16) -0.0006(15) -0.0006(13)
N3E 0.035(2) 0.0292(18) 0.029(2) 0.0111(16) 0.0009(16) -0.0018(15)
N4E 0.0296(18) 0.0280(17) 0.029(2) 0.0160(16) -0.0023(15) -0.0041(14)
N5E 0.041(2) 0.055(3) 0.027(2) 0.022(2) -0.0057(18) -0.0227(19)
N6E 0.027(2) 0.076(3) 0.036(2) 0.020(2) 0.0010(19) -0.004(2)
N7E 0.0244(19) 0.050(2) 0.044(2) 0.030(2) -0.0066(19) -0.0108(18)
N8E 0.032(2) 0.044(2) 0.072(4) 0.019(2) 0.002(2) 0.0013(19)
F1E 0.052(2) 0.091(3) 0.053(2) -0.011(2) 0.0027(18) 0.030(2)
F2E 0.135(5) 0.043(2) 0.138(5) 0.017(3) -0.072(4) 0.022(2)
F3E 0.145(5) 0.103(4) 0.085(3) 0.079(3) -0.047(3) -0.050(3)
F4E 0.066(2) 0.134(4) 0.0288(18) 0.018(2) 0.0147(18) -0.009(2)
F5E 0.0541(19) 0.0445(17) 0.050(2) -0.0043(15) -0.0095(16) 0.0154(15)
Cu6 0.0190(3) 0.0342(3) 0.0257(3) 0.0139(3) 0.0031(2) -0.0007(2)
C1F 0.046(3) 0.034(2) 0.035(3) 0.014(2) 0.012(2) 0.010(2)
C2F 0.059(3) 0.041(3) 0.044(3) 0.022(2) 0.018(3) 0.010(2)
C3F 0.072(4) 0.036(3) 0.051(3) 0.023(3) 0.029(3) 0.009(3)
C4F 0.053(3) 0.037(3) 0.049(3) 0.011(2) 0.021(3) -0.009(2)
C5F 0.036(2) 0.033(2) 0.034(3) 0.007(2) 0.016(2) 0.0004(19)
C6F 0.028(2) 0.039(2) 0.036(3) 0.005(2) 0.002(2) -0.0046(19)
C7F 0.023(2) 0.057(3) 0.033(3) 0.019(2) -0.0050(19) -0.005(2)
C8F 0.026(2) 0.038(2) 0.028(2) 0.0143(19) 0.0053(18) 0.0055(17)
C9F 0.036(2) 0.057(3) 0.041(3) 0.031(3) 0.002(2) 0.011(2)
C10F 0.043(3) 0.063(3) 0.053(3) 0.043(3) 0.008(3) 0.010(2)
C11F 0.037(2) 0.041(3) 0.054(3) 0.030(3) 0.013(2) 0.007(2)
C12F 0.027(2) 0.033(2) 0.034(2) 0.016(2) 0.0065(19) 0.0022(17)
C13F 0.0170(19) 0.044(2) 0.038(3) 0.017(2) 0.0057(18) -0.0004(17)
C14F 0.0199(19) 0.033(2) 0.031(2) 0.0170(19) 0.0059(17) 0.0006(16)
C15F 0.026(2) 0.041(2) 0.049(3) 0.027(2) 0.010(2) 0.0058(18)
C16F 0.030(2) 0.033(2) 0.051(3) 0.026(2) 0.011(2) 0.0071(18)
C17F 0.031(2) 0.030(2) 0.037(3) 0.019(2) 0.0069(19) 0.0015(17)
C18F 0.0235(19) 0.031(2) 0.026(2) 0.0193(18) 0.0020(16) -0.0003(16)
C19F 0.028(2) 0.0237(19) 0.028(2) 0.0140(17) 0.0019(17) -0.0038(15)
C20F 0.0214(18) 0.029(2) 0.026(2) 0.0129(17) 0.0006(16) -0.0024(15)
C21F 0.0235(19) 0.032(2) 0.029(2) 0.0174(18) 0.0059(17) 0.0031(16)
C22F 0.027(2) 0.041(2) 0.041(3) 0.027(2) 0.0044(19) 0.0029(18)
C23F 0.034(2) 0.061(3) 0.032(3) 0.031(2) 0.007(2) 0.008(2)
C24F 0.039(3) 0.044(3) 0.024(2) 0.007(2) 0.007(2) 0.009(2)
C25F 0.036(2) 0.026(2) 0.032(2) 0.0127(19) 0.0035(19) 0.0017(17)
N1F 0.0296(19) 0.0311(18) 0.039(2) 0.0133(17) 0.0134(17) 0.0029(15)
N2F 0.0217(17) 0.041(2) 0.028(2) 0.0128(17) 0.0043(15) -0.0014(15)
N3F 0.0229(17) 0.0340(18) 0.0230(18) 0.0102(15) 0.0073(14) 0.0045(14)
N4F 0.0216(16) 0.0283(17) 0.0237(18) 0.0121(15) 0.0037(14) 0.0006(13)
N5F 0.0212(16) 0.0265(16) 0.0280(19) 0.0105(15) 0.0034(14) -0.0007(13)
N6F 0.0222(17) 0.041(2) 0.031(2) 0.0132(17) 0.0041(16) 0.0037(15)
N7F 0.030(2) 0.037(2) 0.0266(19) 0.0142(16) 0.0021(17) -0.0015(16)
N8F 0.041(2) 0.065(3) 0.039(3) 0.012(2) 0.016(2) 0.012(2)
F1F 0.0367(14) 0.0276(12) 0.0386(15) 0.0152(11) 0.0102(12) 0.0068(10)
F2F 0.0444(16) 0.0472(16) 0.058(2) 0.0412(16) 0.0122(14) 0.0065(13)
F3F 0.0544(19) 0.076(2) 0.0399(17) 0.0388(17) 0.0173(15) 0.0161(16)
F4F 0.065(2) 0.0566(19) 0.0296(16) 0.0070(14) 0.0105(15) 0.0220(16)
F5F 0.0492(16) 0.0238(12) 0.0397(16) 0.0088(11) 0.0008(13) 0.0018(11)
Cu7 0.0202(3) 0.0262(3) 0.0247(3) 0.0124(2) 0.0030(2) 0.0026(2)
C1G 0.029(2) 0.031(2) 0.026(2) 0.0114(18) 0.0068(18) 0.0017(17)
C2G 0.040(3) 0.046(3) 0.042(3) 0.022(2) 0.014(2) -0.004(2)
C3G 0.060(3) 0.044(3) 0.036(3) 0.025(2) 0.008(2) 0.007(2)
C4G 0.039(3) 0.044(3) 0.042(3) 0.027(2) 0.003(2) 0.006(2)
C5G 0.026(2) 0.0282(19) 0.021(2) 0.0092(17) 0.0032(16) 0.0046(16)
C6G 0.025(2) 0.036(2) 0.029(2) 0.0145(19) -0.0057(18) -0.0013(17)
C7G 0.034(2) 0.030(2) 0.032(2) 0.0087(19) 0.0032(19) -0.0005(18)
C8G 0.039(2) 0.025(2) 0.030(2) 0.0078(18) 0.013(2) 0.0058(18)
C9G 0.059(3) 0.026(2) 0.043(3) 0.010(2) 0.018(3) -0.001(2)
C10G 0.086(4) 0.030(2) 0.037(3) 0.018(2) 0.028(3) 0.010(3)
C11G 0.075(4) 0.036(2) 0.035(3) 0.020(2) 0.022(3) 0.027(3)
C12G 0.050(3) 0.033(2) 0.027(2) 0.0154(19) 0.011(2) 0.017(2)
C13G 0.023(2) 0.027(2) 0.034(2) 0.0084(18) 0.0097(18) -0.0017(16)
C14G 0.0226(19) 0.027(2) 0.030(2) 0.0137(18) 0.0060(17) -0.0002(16)
C15G 0.0202(19) 0.031(2) 0.041(3) 0.015(2) 0.0053(18) 0.0033(16)
C16G 0.030(2) 0.0222(19) 0.043(3) 0.0132(19) 0.006(2) 0.0024(16)
C17G 0.0242(19) 0.0212(18) 0.036(2) 0.0136(18) 0.0073(18) -0.0014(15)
C18G 0.0210(18) 0.0217(17) 0.023(2) 0.0123(16) 0.0044(15) -0.0001(14)
C19G 0.0232(18) 0.0239(18) 0.024(2) 0.0116(16) 0.0033(16) -0.0019(15)
C20G 0.0189(18) 0.0273(19) 0.025(2) 0.0123(17) 0.0046(16) -0.0012(15)
C21G 0.029(2) 0.033(2) 0.022(2) 0.0098(18) -0.0002(17) 0.0011(17)
C22G 0.035(2) 0.052(3) 0.025(2) 0.011(2) 0.007(2) 0.010(2)
C23G 0.030(2) 0.075(4) 0.030(3) 0.032(3) 0.007(2) 0.001(2)
C24G 0.031(2) 0.052(3) 0.041(3) 0.034(2) 0.005(2) 0.001(2)
C25G 0.025(2) 0.034(2) 0.030(2) 0.0176(19) 0.0067(18) 0.0022(16)
N1G 0.0221(16) 0.0271(16) 0.0219(17) 0.0082(14) 0.0054(14) 0.0005(13)
N2G 0.0204(16) 0.0265(17) 0.0287(19) 0.0115(15) 0.0003(14) -0.0008(13)
N3G 0.035(2) 0.0255(17) 0.029(2) 0.0093(15) 0.0071(16) 0.0073(15)
N4G 0.0210(16) 0.0246(16) 0.0244(18) 0.0148(14) 0.0062(14) 0.0026(12)
N5G 0.0246(17) 0.0238(16) 0.0240(18) 0.0067(14) 0.0013(14) 0.0016(13)
N6G 0.0262(18) 0.043(2) 0.034(2) 0.0143(18) 0.0009(17) 0.0094(16)
N7G 0.0230(17) 0.0362(19) 0.034(2) 0.0204(17) 0.0015(16) 0.0016(15)
N8G 0.034(2) 0.067(3) 0.047(3) 0.027(2) 0.015(2) 0.016(2)
F1G 0.0466(16) 0.0280(13) 0.0368(15) 0.0089(12) 0.0036(13) 0.0076(11)
F2G 0.064(2) 0.074(2) 0.0265(16) 0.0067(16) 0.0133(15) 0.0248(18)
F3G 0.0527(19) 0.103(3) 0.0344(17) 0.0414(19) 0.0150(15) 0.0063(18)
F4G 0.0542(19) 0.067(2) 0.065(2) 0.0558(19) 0.0075(17) 0.0003(16)
F5G 0.0423(15) 0.0285(12) 0.0413(16) 0.0193(12) 0.0077(13) 0.0064(11)
Cu8 0.0228(16) 0.0243(15) 0.027(3) 0.0165(15) 0.0052(15) 0.0041(11)
C1H 0.040(4) 0.063(4) 0.048(4) 0.043(4) -0.006(3) -0.004(4)
C2H 0.047(4) 0.077(5) 0.046(5) 0.044(4) -0.001(4) -0.001(4)
C3H 0.050(5) 0.086(6) 0.039(5) 0.037(5) -0.002(4) -0.007(5)
C4H 0.046(4) 0.079(5) 0.035(4) 0.031(4) -0.003(4) -0.011(4)
C5H 0.037(4) 0.060(4) 0.036(4) 0.027(4) 0.004(3) -0.006(4)
C6H 0.036(4) 0.048(4) 0.032(4) 0.014(3) 0.008(3) 0.005(3)
C7H 0.026(3) 0.031(3) 0.039(4) 0.013(3) 0.003(3) 0.008(3)
C8H 0.024(4) 0.028(3) 0.038(4) 0.019(3) -0.001(3) 0.006(3)
C9H 0.030(4) 0.032(4) 0.052(5) 0.027(3) -0.009(4) 0.004(4)
C10H 0.035(4) 0.041(4) 0.062(4) 0.036(4) 0.000(4) -0.006(4)
C11H 0.033(4) 0.048(4) 0.050(5) 0.031(4) 0.009(4) -0.007(4)
C12H 0.028(4) 0.042(4) 0.043(4) 0.026(4) 0.007(4) 0.004(4)
C13H 0.026(3) 0.038(3) 0.030(3) 0.012(3) 0.007(3) 0.001(3)
C14H 0.0235(19) 0.035(2) 0.031(3) 0.019(2) 0.002(2) 0.0038(19)
C15H 0.0231(19) 0.038(3) 0.037(3) 0.024(2) 0.004(2) 0.0055(19)
C16H 0.0240(17) 0.033(2) 0.045(2) 0.0260(18) -0.0008(17) 0.0000(16)
C17H 0.0297(18) 0.0248(17) 0.041(2) 0.0191(17) -0.0043(18) -0.0009(15)
C18H 0.0266(16) 0.0241(16) 0.0310(18) 0.0214(14) 0.0018(15) 0.0036(13)
C19H 0.040(2) 0.0308(19) 0.037(2) 0.0140(17) 0.0020(18) 0.0110(17)
C20H 0.046(3) 0.029(2) 0.033(2) 0.0117(16) 0.0010(19) 0.0113(19)
C21H 0.053(3) 0.029(3) 0.034(3) 0.013(2) -0.002(3) 0.004(2)
C22H 0.058(3) 0.035(4) 0.035(2) 0.012(3) -0.012(3) 0.004(3)
C23H 0.065(4) 0.032(3) 0.040(3) 0.018(2) -0.008(3) 0.003(3)
C24H 0.059(4) 0.034(3) 0.037(3) 0.015(2) -0.001(3) 0.001(3)
C25H 0.052(3) 0.035(3) 0.033(3) 0.012(2) 0.001(2) 0.012(2)
N1H 0.032(4) 0.048(4) 0.044(5) 0.039(4) -0.008(4) -0.011(4)
N2H 0.023(3) 0.037(3) 0.030(3) 0.011(3) 0.008(3) 0.005(3)
N3H 0.017(3) 0.032(4) 0.035(4) 0.017(3) 0.004(3) 0.001(3)
N4H 0.0209(15) 0.0268(18) 0.027(2) 0.0234(18) 0.0033(19) 0.0048(15)
N5H 0.0285(16) 0.0339(16) 0.0328(18) 0.0136(14) 0.0009(14) 0.0122(14)
N6H 0.030(4) 0.031(3) 0.038(5) 0.020(4) 0.002(4) 0.002(3)
N7H 0.022(4) 0.034(4) 0.055(5) 0.028(4) 0.002(5) 0.002(3)
N8H 0.035(5) 0.053(7) 0.098(9) 0.037(7) -0.007(7) 0.014(5)
F1H 0.054(2) 0.035(6) 0.044(3) 0.019(3) -0.0108(19) -0.001(3)
F2H 0.071(4) 0.047(5) 0.052(2) 0.022(4) -0.030(3) -0.004(3)
F3H 0.093(7) 0.043(5) 0.049(4) 0.027(4) -0.014(4) 0.002(4)
F4H 0.072(6) 0.048(4) 0.041(5) 0.020(4) -0.004(4) -0.011(4)
F5H 0.045(3) 0.056(5) 0.032(6) 0.016(5) 0.003(3) 0.002(3)
Cu8' 0.0199(10) 0.0302(11) 0.027(2) 0.0193(10) 0.0048(10) 0.0059(7)
C1I 0.021(3) 0.040(3) 0.041(4) 0.023(3) 0.005(3) 0.004(3)
C2I 0.030(4) 0.052(3) 0.049(4) 0.033(3) 0.010(3) -0.001(3)
C3I 0.032(3) 0.034(3) 0.067(4) 0.036(3) -0.005(3) 0.003(3)
C4I 0.029(4) 0.026(3) 0.057(4) 0.022(3) -0.007(3) -0.002(3)
C5I 0.022(3) 0.025(3) 0.040(3) 0.012(2) 0.000(3) 0.001(2)
C6I 0.028(3) 0.037(3) 0.033(3) 0.006(3) -0.001(3) 0.003(2)
C7I 0.033(3) 0.062(3) 0.030(3) 0.019(3) 0.003(3) 0.006(3)
C8I 0.031(3) 0.070(4) 0.041(3) 0.035(3) -0.007(3) -0.007(3)
C9I 0.043(3) 0.087(4) 0.041(4) 0.039(4) -0.002(3) -0.005(4)
C10I 0.044(3) 0.082(5) 0.044(4) 0.042(4) -0.004(3) -0.003(4)
C11I 0.040(4) 0.073(4) 0.054(4) 0.049(4) -0.002(3) 0.002(3)
C12I 0.034(3) 0.058(4) 0.054(4) 0.043(3) -0.003(3) -0.002(3)
C13I 0.019(2) 0.033(3) 0.029(3) 0.014(2) 0.005(2) 0.007(2)
C14I 0.0235(19) 0.035(2) 0.031(3) 0.019(2) 0.002(2) 0.0038(19)
C15I 0.0231(19) 0.038(3) 0.037(3) 0.024(2) 0.004(2) 0.0055(19)
C16I 0.0240(17) 0.033(2) 0.045(2) 0.0260(18) -0.0008(17) 0.0000(16)
C17I 0.0297(18) 0.0248(17) 0.041(2) 0.0191(17) -0.0043(18) -0.0009(15)
C18I 0.0266(16) 0.0241(16) 0.0310(18) 0.0214(14) 0.0018(15) 0.0036(13)
C19I 0.040(2) 0.0308(19) 0.037(2) 0.0140(17) 0.0020(18) 0.0110(17)
C20I 0.046(3) 0.029(2) 0.033(2) 0.0117(16) 0.0010(19) 0.0113(19)
C21I 0.053(3) 0.029(3) 0.034(3) 0.013(2) -0.002(3) 0.004(2)
C22I 0.058(3) 0.035(4) 0.035(2) 0.012(3) -0.012(3) 0.004(3)
C23I 0.065(4) 0.032(3) 0.040(3) 0.018(2) -0.008(3) 0.003(3)
C24I 0.059(4) 0.034(3) 0.037(3) 0.015(2) -0.001(3) 0.001(3)
C25I 0.052(3) 0.035(3) 0.033(3) 0.012(2) 0.001(2) 0.012(2)
N1I 0.021(3) 0.027(3) 0.035(3) 0.020(2) 0.003(3) 0.001(2)
N2I 0.025(3) 0.037(3) 0.026(3) 0.015(2) 0.002(3) 0.003(2)
N3I 0.032(3) 0.052(4) 0.044(4) 0.032(3) -0.006(3) -0.006(3)
N4I 0.0209(15) 0.0268(18) 0.027(2) 0.0234(18) 0.0033(19) 0.0048(15)
N5I 0.0285(16) 0.0339(16) 0.0328(18) 0.0136(14) 0.0009(14) 0.0122(14)
N6I 0.024(3) 0.035(3) 0.040(4) 0.025(3) 0.003(3) 0.012(2)
N7I 0.019(3) 0.032(3) 0.049(4) 0.027(3) 0.006(3) 0.002(2)
N8I 0.029(3) 0.030(3) 0.075(5) 0.030(4) 0.005(4) 0.012(3)
F1I 0.054(2) 0.035(6) 0.044(3) 0.019(3) -0.0108(19) -0.001(3)
F2I 0.071(4) 0.047(5) 0.052(2) 0.022(4) -0.030(3) -0.004(3)
F3I 0.093(7) 0.043(5) 0.049(4) 0.027(4) -0.014(4) 0.002(4)
F4I 0.072(6) 0.048(4) 0.041(5) 0.020(4) -0.004(4) -0.011(4)
F5I 0.045(3) 0.056(5) 0.032(6) 0.016(5) 0.003(3) 0.002(3)
C26A 0.049(3) 0.035(2) 0.044(3) 0.022(2) 0.015(2) 0.013(2)
F6A 0.096(3) 0.0491(18) 0.067(2) 0.0428(18) 0.037(2) 0.0283(18)
F7A 0.083(2) 0.0556(19) 0.062(2) 0.0389(18) 0.045(2) 0.0419(18)
F8A 0.071(3) 0.048(2) 0.103(4) 0.002(2) -0.014(3) 0.0029(19)
S1 0.0330(5) 0.0318(5) 0.0351(6) 0.0195(5) 0.0105(5) 0.0070(4)
O1A 0.067(2) 0.0443(19) 0.052(2) 0.0346(19) 0.030(2) 0.0278(18)
O2A 0.066(3) 0.048(2) 0.051(2) 0.0292(19) 0.036(2) 0.0161(18)
O3A 0.049(2) 0.056(3) 0.095(4) 0.015(3) -0.014(3) 0.010(2)
C26B 0.065(4) 0.033(2) 0.039(3) 0.016(2) -0.006(3) 0.008(2)
F6B 0.085(3) 0.0513(19) 0.058(2) 0.0179(18) 0.003(2) 0.0269(19)
F7B 0.105(3) 0.083(3) 0.042(2) 0.034(2) 0.005(2) 0.040(2)
F8B 0.060(2) 0.091(3) 0.076(3) 0.031(3) -0.014(2) -0.024(2)
S2 0.0407(6) 0.0420(6) 0.0420(7) 0.0247(6) 0.0019(5) 0.0019(5)
O1B 0.052(2) 0.049(2) 0.064(3) 0.023(2) 0.012(2) 0.0186(18)
O2B 0.090(3) 0.050(2) 0.039(2) 0.0287(19) 0.002(2) 0.007(2)
O3B 0.041(2) 0.043(2) 0.094(4) 0.029(2) 0.008(2) 0.0046(17)
C26C 0.053(3) 0.042(3) 0.050(3) 0.023(3) 0.006(3) 0.014(2)
F6C 0.079(2) 0.0405(17) 0.075(3) 0.0365(18) 0.009(2) 0.0157(16)
F7C 0.091(3) 0.074(2) 0.074(3) 0.038(2) 0.043(2) 0.045(2)
F8C 0.081(3) 0.056(2) 0.068(3) 0.008(2) -0.018(2) 0.009(2)
S3 0.0316(5) 0.0340(5) 0.0373(6) 0.0230(5) 0.0050(5) 0.0058(4)
O1C 0.047(2) 0.0462(19) 0.050(2) 0.0366(18) 0.0143(17) 0.0176(16)
O2C 0.057(2) 0.050(2) 0.046(2) 0.0268(19) 0.0219(19) 0.0079(18)
O3C 0.048(2) 0.051(2) 0.082(3) 0.033(2) -0.019(2) 0.0015(18)
C26D 0.056(3) 0.037(2) 0.034(3) 0.013(2) 0.010(2) 0.020(2)
F6D 0.0526(19) 0.067(2) 0.0319(16) 0.0172(15) 0.0017(14) 0.0097(16)
F7D 0.0442(18) 0.060(2) 0.067(2) 0.0205(18) 0.0176(17) 0.0140(15)
F8D 0.063(2) 0.0393(16) 0.077(3) 0.0258(17) 0.0065(19) 0.0065(15)
S4 0.0499(7) 0.0403(6) 0.0360(6) 0.0224(5) -0.0039(5) 0.0017(5)
O1D 0.045(2) 0.070(3) 0.060(3) 0.024(2) -0.001(2) 0.012(2)
O2D 0.077(3) 0.038(2) 0.063(3) 0.025(2) -0.013(2) -0.0030(19)
O3D 0.097(4) 0.072(3) 0.036(2) 0.027(2) 0.006(2) 0.008(3)
C26E 0.038(3) 0.045(3) 0.037(3) 0.020(2) 0.009(2) 0.004(2)
F6E 0.0367(15) 0.068(2) 0.0435(18) 0.0242(16) 0.0107(14) 0.0105(14)
F7E 0.060(2) 0.0360(15) 0.064(2) 0.0241(15) 0.0109(17) -0.0079(14)
F8E 0.0455(16) 0.0461(15) 0.0328(15) 0.0201(13) 0.0058(13) -0.0017(13)
S5 0.0367(6) 0.0410(6) 0.0351(6) 0.0190(5) -0.0016(5) 0.0027(5)
O1E 0.0376(19) 0.059(2) 0.057(3) 0.034(2) 0.0049(18) 0.0088(17)
O2E 0.065(3) 0.0367(19) 0.054(3) 0.0092(18) -0.006(2) 0.0037(18)
O3E 0.051(2) 0.104(4) 0.048(3) 0.047(3) -0.002(2) -0.015(2)
C26F 0.041(3) 0.037(2) 0.039(3) 0.022(2) 0.009(2) 0.008(2)
F6F 0.079(4) 0.055(3) 0.036(2) 0.018(2) 0.016(2) 0.026(2)
F7F 0.036(2) 0.084(5) 0.058(4) 0.037(3) 0.000(2) -0.006(2)
F8F 0.077(3) 0.0426(19) 0.062(3) 0.0260(19) -0.003(2) 0.0186(19)
S6 0.0315(9) 0.0338(8) 0.0379(10) 0.0219(7) 0.0033(7) -0.0003(7)
O1F 0.038(2) 0.085(4) 0.096(4) 0.068(3) -0.002(3) -0.016(2)
O2F 0.052(2) 0.040(2) 0.062(3) 0.031(2) 0.012(2) 0.0151(19)
O3F 0.076(3) 0.053(3) 0.033(2) 0.012(2) 0.001(2) 0.012(2)
C26' 0.042(5) 0.042(5) 0.041(5) 0.022(5) 0.007(5) 0.002(5)
F6' 0.055(9) 0.042(9) 0.042(9) 0.028(7) 0.008(8) 0.006(9)
F7' 0.026(8) 0.052(9) 0.053(9) 0.035(8) -0.008(8) 0.001(7)
F8' 0.047(8) 0.049(8) 0.066(9) 0.023(8) 0.019(8) -0.012(7)
S6' 0.049(5) 0.036(4) 0.042(4) 0.021(4) 0.006(4) 0.006(4)
O1' 0.062(9) 0.072(9) 0.043(8) 0.027(8) 0.008(8) 0.003(8)
O2' 0.059(8) 0.053(7) 0.058(8) 0.019(7) 0.002(7) 0.006(7)
O3' 0.028(7) 0.048(8) 0.053(8) 0.032(7) 0.010(7) -0.003(7)
C26G 0.066(4) 0.048(3) 0.059(4) 0.027(3) -0.001(3) 0.020(3)
F6G 0.116(4) 0.087(3) 0.078(3) 0.037(3) 0.051(3) 0.066(3)
F7G 0.092(3) 0.0449(19) 0.114(4) 0.045(2) -0.008(3) 0.011(2)
F8G 0.119(4) 0.065(3) 0.095(4) 0.007(3) -0.052(3) 0.021(3)
S7 0.0371(6) 0.0436(6) 0.0426(7) 0.0288(6) 0.0159(5) 0.0164(5)
O1G 0.063(2) 0.050(2) 0.065(3) 0.044(2) 0.030(2) 0.0242(19)
O2G 0.061(3) 0.062(3) 0.066(3) 0.028(2) -0.002(2) 0.017(2)
O3G 0.055(3) 0.097(3) 0.086(4) 0.067(3) 0.042(3) 0.035(2)
C26H 0.058(3) 0.034(3) 0.057(4) 0.019(3) 0.012(3) 0.014(2)
F6H 0.117(4) 0.051(2) 0.098(3) 0.053(2) 0.059(3) 0.038(2)
F7H 0.092(3) 0.061(2) 0.058(2) 0.0376(19) 0.034(2) 0.043(2)
F8H 0.070(3) 0.060(3) 0.134(5) -0.014(3) -0.020(3) 0.004(2)
S8 0.0391(6) 0.0348(5) 0.0373(6) 0.0213(5) 0.0085(5) 0.0078(5)
O1H 0.042(2) 0.068(3) 0.057(3) 0.021(2) 0.000(2) 0.0058(19)
O2H 0.126(4) 0.046(2) 0.043(2) 0.025(2) 0.010(3) 0.044(3)
O3H 0.056(2) 0.043(2) 0.079(3) 0.027(2) 0.036(2) 0.0147(18)
O1W 0.068(3) 0.046(2) 0.039(2) 0.0221(17) 0.010(2) 0.0179(19)
O2W 0.066(2) 0.0323(17) 0.0358(19) 0.0164(15) 0.0080(18) 0.0151(16)
O3W 0.085(3) 0.0365(19) 0.046(2) 0.0204(18) 0.013(2) 0.019(2)
O4W 0.082(3) 0.0377(19) 0.038(2) 0.0149(17) 0.006(2) 0.0138(19)

loop_
_atom_type_symbol
_atom_type_description
_atom_type_scat_dispersion_real
_atom_type_scat_dispersion_imag
_atom_type_scat_source
C C 0.0181 0.0091 'International Tables Vol C Tables 4.2.6.8 and 6.1.1.4'
H H 0.0000 0.0000 'International Tables Vol C Tables 4.2.6.8 and 6.1.1.4'
Cu Cu -1.9646 0.5888 'International Tables Vol C Tables 4.2.6.8 and 6.1.1.4'
F F 0.0727 0.0534 'International Tables Vol C Tables 4.2.6.8 and 6.1.1.4'
N N 0.0311 0.0180 'International Tables Vol C Tables 4.2.6.8 and 6.1.1.4'
O O 0.0492 0.0322 'International Tables Vol C Tables 4.2.6.8 and 6.1.1.4'
S S 0.3331 0.5567 'International Tables Vol C Tables 4.2.6.8 and 6.1.1.4'

loop_
_geom_angle_atom_site_label_1
_geom_angle_atom_site_label_2
_geom_angle_atom_site_label_3
_geom_angle
N6A Cu1 N2A 175.45(15)
N6A Cu1 N3A 101.63(15)
N2A Cu1 N3A 81.37(16)
N6A Cu1 N1A 93.02(14)
N2A Cu1 N1A 82.43(15)
N3A Cu1 N1A 131.66(15)
N6A Cu1 N4A 100.93(15)
N2A Cu1 N4A 80.43(15)
N3A Cu1 N4A 118.20(14)
N1A Cu1 N4A 103.38(14)
N1A C1A C2A 122.2(4)
N1A C1A H1A 118.9
C2A C1A H1A 118.9
C3A C2A C1A 118.3(4)
C3A C2A H2A 120.8
C1A C2A H2A 120.8
C4A C3A C2A 119.7(4)
C4A C3A H3A 120.2
C2A C3A H3A 120.2
C3A C4A C5A 119.4(4)
C3A C4A H4A 120.3
C5A C4A H4A 120.3
N1A C5A C4A 121.2(4)
N1A C5A C6A 115.1(4)
C4A C5A C6A 123.7(4)
N2A C6A C5A 110.3(4)
N2A C6A H6A1 109.6
C5A C6A H6A1 109.6
N2A C6A H6A2 109.6
C5A C6A H6A2 109.6
H6A1 C6A H6A2 108.1
N2A C7A C8A 110.2(4)
N2A C7A H7A1 109.6
C8A C7A H7A1 109.6
N2A C7A H7A2 109.6
C8A C7A H7A2 109.6
H7A1 C7A H7A2 108.1
N3A C8A C9A 122.5(5)
N3A C8A C7A 115.4(4)
C9A C8A C7A 122.0(5)
C10A C9A C8A 118.6(5)
C10A C9A H9A 120.7
C8A C9A H9A 120.7
C9A C10A C11A 119.9(5)
C9A C10A H10A 120.1
C11A C10A H10A 120.1
C10A C11A C12A 118.1(5)
C10A C11A H11A 120.9
C12A C11A H11A 120.9
N3A C12A C11A 122.7(5)
N3A C12A H12A 118.6
C11A C12A H12A 118.6
N2A C13A C14A 108.9(4)
N2A C13A H13A 109.9
C14A C13A H13A 109.9
N2A C13A H13B 109.9
C14A C13A H13B 109.9
H13A C13A H13B 108.3
N4A C14A C15A 123.3(5)
N4A C14A C13A 114.9(4)
C15A C14A C13A 121.8(4)
C14A C15A C16A 118.5(4)
C14A C15A H15A 120.7
C16A C15A H15A 120.7
C17A C16A C15A 119.7(4)
C17A C16A H16A 120.2
C15A C16A H16A 120.2
C16A C17A C18A 117.8(5)
C16A C17A H17A 121.1
C18A C17A H17A 121.1
N4A C18A N5A 116.2(4)
N4A C18A C17A 122.0(4)
N5A C18A C17A 121.8(4)
N5A C19A C20A 113.5(4)
N5A C19A H19A 108.9
C20A C19A H19A 108.9
N5A C19A H19B 108.9
C20A C19A H19B 108.9
H19A C19A H19B 107.7
C25A C20A C21A 116.4(4)
C25A C20A C19A 123.7(4)
C21A C20A C19A 119.9(4)
F1A C21A C22A 118.5(4)
F1A C21A C20A 118.8(4)
C22A C21A C20A 122.7(5)
F2A C22A C21A 120.3(5)
F2A C22A C23A 120.3(4)
C21A C22A C23A 119.4(5)
F3A C23A C22A 119.5(6)
F3A C23A C24A 120.5(6)
C22A C23A C24A 120.0(5)
F4A C24A C25A 121.2(6)
F4A C24A C23A 119.6(5)
C25A C24A C23A 119.2(5)
F5A C25A C24A 117.6(5)
F5A C25A C20A 120.1(4)
C24A C25A C20A 122.2(5)
C1A N1A C5A 119.2(4)
C1A N1A Cu1 125.6(3)
C5A N1A Cu1 113.9(3)
C7A N2A C13A 111.8(4)
C7A N2A C6A 110.3(4)
C13A N2A C6A 111.3(4)
C7A N2A Cu1 106.8(3)
C13A N2A Cu1 106.4(3)
C6A N2A Cu1 110.0(3)
C8A N3A C12A 118.2(4)
C8A N3A Cu1 112.8(3)
C12A N3A Cu1 128.7(3)
C14A N4A C18A 118.6(4)
C14A N4A Cu1 109.7(3)
C18A N4A Cu1 130.3(3)
C18A N5A C19A 124.4(4)
C18A N5A H5A 117.8
C19A N5A H5A 117.8
N7A N6A Cu1 129.1(3)
N8A N7A N6A 176.2(5)
N6B Cu2 N2B 176.05(14)
N6B Cu2 N1B 93.55(14)
N2B Cu2 N1B 82.51(14)
N6B Cu2 N3B 102.45(15)
N2B Cu2 N3B 80.40(15)
N1B Cu2 N3B 135.26(15)
N6B Cu2 N4B 101.12(14)
N2B Cu2 N4B 80.51(14)
N1B Cu2 N4B 110.74(13)
N3B Cu2 N4B 106.73(13)
N1B C1B C2B 121.9(4)
N1B C1B H1B 119.1
C2B C1B H1B 119.1
C1B C2B C3B 118.7(5)
C1B C2B H2B 120.7
C3B C2B H2B 120.7
C4B C3B C2B 119.1(4)
C4B C3B H3B 120.4
C2B C3B H3B 120.4
C3B C4B C5B 119.6(4)
C3B C4B H4B 120.2
C5B C4B H4B 120.2
N1B C5B C4B 120.9(4)
N1B C5B C6B 115.6(4)
C4B C5B C6B 123.3(4)
N2B C6B C5B 110.2(3)
N2B C6B H6B1 109.6
C5B C6B H6B1 109.6
N2B C6B H6B2 109.6
C5B C6B H6B2 109.6
H6B1 C6B H6B2 108.1
N2B C7B C8B 107.7(3)
N2B C7B H7B1 110.2
C8B C7B H7B1 110.2
N2B C7B H7B2 110.2
C8B C7B H7B2 110.2
H7B1 C7B H7B2 108.5
N3B C8B C9B 122.4(4)
N3B C8B C7B 115.1(4)
C9B C8B C7B 122.5(4)
C8B C9B C10B 118.1(5)
C8B C9B H9B 120.9
C10B C9B H9B 120.9
C11B C10B C9B 119.8(5)
C11B C10B H10B 120.1
C9B C10B H10B 120.1
C10B C11B C12B 119.7(5)
C10B C11B H11B 120.2
C12B C11B H11B 120.2
N3B C12B C11B 121.6(5)
N3B C12B H12B 119.2
C11B C12B H12B 119.2
N2B C13B C14B 112.3(4)
N2B C13B H13C 109.1
C14B C13B H13C 109.1
N2B C13B H13D 109.1
C14B C13B H13D 109.1
H13C C13B H13D 107.9
N4B C14B C15B 123.5(4)
N4B C14B C13B 115.3(4)
C15B C14B C13B 121.0(4)
C14B C15B C16B 117.7(4)
C14B C15B H15B 121.2
C16B C15B H15B 121.2
C17B C16B C15B 120.4(4)
C17B C16B H16B 119.8
C15B C16B H16B 119.8
C16B C17B C18B 118.8(4)
C16B C17B H17B 120.6
C18B C17B H17B 120.6
N4B C18B N5B 116.5(4)
N4B C18B C17B 120.7(4)
N5B C18B C17B 122.7(4)
N5B C19B C20B 112.1(4)
N5B C19B H19C 109.2
C20B C19B H19C 109.2
N5B C19B H19D 109.2
C20B C19B H19D 109.2
H19C C19B H19D 107.9
C25B C20B C21B 115.5(5)
C25B C20B C19B 123.3(5)
C21B C20B C19B 121.2(5)
F1B C21B C22B 118.0(5)
F1B C21B C20B 118.8(5)
C22B C21B C20B 123.2(6)
F2B C22B C21B 121.2(6)
F2B C22B C23B 120.3(5)
C21B C22B C23B 118.5(5)
F3B C23B C24B 120.8(6)
F3B C23B C22B 119.3(6)
C24B C23B C22B 119.9(5)
F4B C24B C23B 119.4(5)
F4B C24B C25B 120.7(6)
C23B C24B C25B 119.8(6)
F5B C25B C24B 117.4(5)
F5B C25B C20B 119.5(5)
C24B C25B C20B 123.1(5)
C1B N1B C5B 119.8(4)
C1B N1B Cu2 125.9(3)
C5B N1B Cu2 113.8(3)
C7B N2B C13B 111.4(4)
C7B N2B C6B 111.2(3)
C13B N2B C6B 110.4(4)
C7B N2B Cu2 105.1(3)
C13B N2B Cu2 108.6(3)
C6B N2B Cu2 109.9(3)
C8B N3B C12B 118.3(4)
C8B N3B Cu2 112.0(3)
C12B N3B Cu2 129.6(3)
C14B N4B C18B 118.9(4)
C14B N4B Cu2 111.1(3)
C18B N4B Cu2 129.9(3)
C18B N5B C19B 123.6(4)
C18B N5B H5B 118.2
C19B N5B H5B 118.2
N7B N6B Cu2 125.5(3)
N8B N7B N6B 178.5(6)
N6C Cu3 N2C 174.97(19)
N6C Cu3 N3C 103.95(18)
N2C Cu3 N3C 81.05(17)
N6C Cu3 N1C 94.95(18)
N2C Cu3 N1C 82.12(17)
N3C Cu3 N1C 129.15(18)
N6C Cu3 N4C 97.50(17)
N2C Cu3 N4C 79.33(17)
N3C Cu3 N4C 119.41(17)
N1C Cu3 N4C 103.86(17)
N1C C1C C2C 121.7(5)
N1C C1C H1C 119.2
C2C C1C H1C 119.2
C1C C2C C3C 118.9(5)
C1C C2C H2C 120.6
C3C C2C H2C 120.6
C4C C3C C2C 119.4(5)
C4C C3C H3C 120.3
C2C C3C H3C 120.3
C3C C4C C5C 118.6(5)
C3C C4C H4C 120.7
C5C C4C H4C 120.7
N1C C5C C4C 122.1(5)
N1C C5C C6C 114.0(4)
C4C C5C C6C 123.6(4)
N2C C6C C5C 109.8(4)
N2C C6C H6C1 109.7
C5C C6C H6C1 109.7
N2C C6C H6C2 109.7
C5C C6C H6C2 109.7
H6C1 C6C H6C2 108.2
N2C C7C C8C 109.2(4)
N2C C7C H7C1 109.8
C8C C7C H7C1 109.8
N2C C7C H7C2 109.8
C8C C7C H7C2 109.8
H7C1 C7C H7C2 108.3
N3C C8C C9C 123.1(5)
N3C C8C C7C 115.1(4)
C9C C8C C7C 121.9(5)
C10C C9C C8C 118.2(5)
C10C C9C H9C 120.9
C8C C9C H9C 120.9
C9C C10C C11C 119.8(5)
C9C C10C H10C 120.1
C11C C10C H10C 120.1
C10C C11C C12C 118.8(5)
C10C C11C H11C 120.6
C12C C11C H11C 120.6
N3C C12C C11C 122.7(5)
N3C C12C H12C 118.7
C11C C12C H12C 118.7
C14C C13C N2C 109.4(4)
C14C C13C H13E 109.8
N2C C13C H13E 109.8
C14C C13C H13F 109.8
N2C C13C H13F 109.8
H13E C13C H13F 108.2
N4C C14C C15C 122.6(5)
N4C C14C C13C 116.2(5)
C15C C14C C13C 121.2(5)
C14C C15C C16C 118.3(5)
C14C C15C H15C 120.8
C16C C15C H15C 120.8
C17C C16C C15C 119.7(5)
C17C C16C H16C 120.2
C15C C16C H16C 120.2
C16C C17C C18C 119.1(5)
C16C C17C H17C 120.4
C18C C17C H17C 120.4
N4C C18C N5C 116.6(5)
N4C C18C C17C 121.4(5)
N5C C18C C17C 122.0(5)
N5C C19C C20C 112.0(5)
N5C C19C H19E 109.2
C20C C19C H19E 109.2
N5C C19C H19F 109.2
C20C C19C H19F 109.2
H19E C19C H19F 107.9
C21C C20C C25C 116.7(5)
C21C C20C C19C 119.4(5)
C25C C20C C19C 123.8(5)
F1C C21C C20C 119.9(5)
F1C C21C C22C 117.4(5)
C20C C21C C22C 122.7(5)
F2C C22C C21C 120.7(5)
F2C C22C C23C 120.1(5)
C21C C22C C23C 119.2(5)
F3C C23C C24C 120.6(5)
F3C C23C C22C 119.9(5)
C24C C23C C22C 119.6(5)
F4C C24C C23C 119.5(5)
F4C C24C C25C 120.6(5)
C23C C24C C25C 119.8(5)
F5C C25C C24C 117.8(5)
F5C C25C C20C 120.2(5)
C24C C25C C20C 122.0(5)
C1C N1C C5C 119.2(4)
C1C N1C Cu3 126.0(4)
C5C N1C Cu3 113.1(3)
C7C N2C C6C 110.4(4)
C7C N2C C13C 111.1(4)
C6C N2C C13C 111.3(4)
C7C N2C Cu3 107.1(3)
C6C N2C Cu3 109.6(3)
C13C N2C Cu3 107.3(3)
C12C N3C C8C 117.4(4)
C12C N3C Cu3 129.4(3)
C8C N3C Cu3 113.1(3)
C18C N4C C14C 118.9(5)
C18C N4C Cu3 131.1(3)
C14C N4C Cu3 108.8(4)
C18C N5C C19C 123.7(5)
C18C N5C H5C 118.2
C19C N5C H5C 118.2
N7C N6C Cu3 129.7(4)
N8C N7C N6C 177.0(6)
N6J Cu3' N3J 103.7(8)
N6J Cu3' N2J 174.5(9)
N3J Cu3' N2J 81.5(7)
N6J Cu3' N1J 92.8(9)
N3J Cu3' N1J 132.7(8)
N2J Cu3' N1J 82.3(7)
N6J Cu3' N4J 99.3(9)
N3J Cu3' N4J 116.4(7)
N2J Cu3' N4J 79.6(6)
N1J Cu3' N4J 103.7(7)
N1J C1J C2J 124(2)
N1J C1J H1J 118.2
C2J C1J H1J 118.2
C1J C2J C3J 119.0(19)
C1J C2J H2J 120.5
C3J C2J H2J 120.5
C4J C3J C2J 118(2)
C4J C3J H3J 120.9
C2J C3J H3J 120.9
C3J C4J C5J 120(2)
C3J C4J H4J 120.2
C5J C4J H4J 120.2
N1J C5J C4J 122.2(16)
N1J C5J C6J 115.5(15)
C4J C5J C6J 122.3(17)
N2J C6J C5J 112.0(14)
N2J C6J H6J1 109.2
C5J C6J H6J1 109.2
N2J C6J H6J2 109.2
C5J C6J H6J2 109.2
H6J1 C6J H6J2 107.9
N2J C7J C8J 112.2(14)
N2J C7J H7J1 109.2
C8J C7J H7J1 109.2
N2J C7J H7J2 109.2
C8J C7J H7J2 109.2
H7J1 C7J H7J2 107.9
N3J C8J C9J 119.1(16)
N3J C8J C7J 116.0(15)
C9J C8J C7J 124.9(16)
C10J C9J C8J 120.0(19)
C10J C9J H9J 120.0
C8J C9J H9J 120.0
C9J C10J C11J 121(2)
C9J C10J H10J 119.5
C11J C10J H10J 119.5
C10J C11J C12J 117(2)
C10J C11J H11J 121.3
C12J C11J H11J 121.3
N3J C12J C11J 121.9(19)
N3J C12J H12J 119.1
C11J C12J H12J 119.1
N2J C13J C14J 109.4(12)
N2J C13J H13G 109.8
C14J C13J H13G 109.8
N2J C13J H13H 109.8
C14J C13J H13H 109.8
H13G C13J H13H 108.2
N4J C14J C15J 123.9(15)
N4J C14J C13J 114.6(15)
C15J C14J C13J 121.5(15)
C14J C15J C16J 120.1(18)
C14J C15J H15J 119.9
C16J C15J H15J 119.9
C17J C16J C15J 117(2)
C17J C16J H16J 121.3
C15J C16J H16J 121.3
C16J C17J C18J 120(2)
C16J C17J H17J 119.9
C18J C17J H17J 119.9
N4J C18J N5J 114.6(17)
N4J C18J C17J 122.3(17)
N5J C18J C17J 123.1(19)
N5J C19J C20J 107.4(19)
N5J C19J H19G 110.2
C20J C19J H19G 110.2
N5J C19J H19H 110.2
C20J C19J H19H 110.2
H19G C19J H19H 108.5
C25J C20J C21J 116.7(15)
C25J C20J C19J 123.7(16)
C21J C20J C19J 119.5(16)
F1J C21J C20J 118(2)
F1J C21J C22J 118(2)
C20J C21J C22J 123.4(17)
F2J C22J C21J 124(2)
F2J C22J C23J 119(2)
C21J C22J C23J 117.6(17)
F3J C23J C24J 120.6(19)
F3J C23J C22J 118.7(19)
C24J C23J C22J 120.7(17)
F4J C24J C23J 118.8(18)
F4J C24J C25J 121.6(18)
C23J C24J C25J 119.6(16)
F5J C25J C20J 122.3(16)
F5J C25J C24J 115.6(16)
C20J C25J C24J 122.1(16)
C1J N1J C5J 117.4(17)
C1J N1J Cu3' 126.6(16)
C5J N1J Cu3' 114.1(11)
C7J N2J C13J 113.7(14)
C7J N2J C6J 109.5(15)
C13J N2J C6J 113.3(15)
C7J N2J Cu3' 104.4(11)
C13J N2J Cu3' 105.8(11)
C6J N2J Cu3' 109.6(11)
C12J N3J C8J 120.8(15)
C12J N3J Cu3' 127.7(14)
C8J N3J Cu3' 111.1(11)
C18J N4J C14J 116.2(15)
C18J N4J Cu3' 132.3(12)
C14J N4J Cu3' 108.9(11)
C18J N5J C19J 128(2)
C18J N5J H5J 116.0
C19J N5J H5J 116.0
N7J N6J Cu3' 132(2)
N8J N7J N6J 179(4)
N6D Cu4 N1D 99.28(17)
N6D Cu4 N3D 94.56(19)
N1D Cu4 N3D 145.44(17)
N6D Cu4 N2D 175.36(19)
N1D Cu4 N2D 83.69(16)
N3D Cu4 N2D 81.05(16)
N6D Cu4 N4D 100.89(17)
N1D Cu4 N4D 104.88(15)
N3D Cu4 N4D 103.34(14)
N2D Cu4 N4D 81.69(15)
N1D C1D C2D 122.3(5)
N1D C1D H1D 118.8
C2D C1D H1D 118.8
C1D C2D C3D 118.4(5)
C1D C2D H2D 120.8
C3D C2D H2D 120.8
C4D C3D C2D 119.5(5)
C4D C3D H3D 120.3
C2D C3D H3D 120.3
C3D C4D C5D 119.0(5)
C3D C4D H4D 120.5
C5D C4D H4D 120.5
N1D C5D C4D 122.0(4)
N1D C5D C6D 116.6(4)
C4D C5D C6D 121.3(4)
N2D C6D C5D 113.0(4)
N2D C6D H6D1 109.0
C5D C6D H6D1 109.0
N2D C6D H6D2 109.0
C5D C6D H6D2 109.0
H6D1 C6D H6D2 107.8
N2D C7D C8D 107.8(4)
N2D C7D H7D1 110.1
C8D C7D H7D1 110.1
N2D C7D H7D2 110.1
C8D C7D H7D2 110.1
H7D1 C7D H7D2 108.5
N3D C8D C9D 122.0(5)
N3D C8D C7D 114.0(4)
C9D C8D C7D 124.0(5)
C8D C9D C10D 117.9(6)
C8D C9D H9D 121.1
C10D C9D H9D 121.1
C11D C10D C9D 120.1(5)
C11D C10D H10D 120.0
C9D C10D H10D 119.9
C10D C11D C12D 119.3(5)
C10D C11D H11D 120.3
C12D C11D H11D 120.3
N3D C12D C11D 120.6(5)
N3D C12D H12D 119.7
C11D C12D H12D 119.7
N2D C13D C14D 112.8(3)
N2D C13D H13X 109.0
C14D C13D H13X 109.0
N2D C13D H13Y 109.0
C14D C13D H13Y 109.0
H13X C13D H13Y 107.8
N4D C14D C15D 123.5(4)
N4D C14D C13D 115.7(4)
C15D C14D C13D 120.5(4)
C14D C15D C16D 117.6(4)
C14D C15D H15D 121.2
C16D C15D H15D 121.2
C17D C16D C15D 120.0(4)
C17D C16D H16D 120.0
C15D C16D H16D 120.0
C16D C17D C18D 119.3(4)
C16D C17D H17D 120.3
C18D C17D H17D 120.3
N4D C18D N5D 115.6(4)
N4D C18D C17D 120.8(4)
N5D C18D C17D 123.5(4)
N5D C19D C20D 112.3(3)
N5D C19D H19X 109.1
C20D C19D H19X 109.1
N5D C19D H19Y 109.1
C20D C19D H19Y 109.1
H19X C19D H19Y 107.9
C21D C20D C25D 115.1(4)
C21D C20D C19D 123.0(4)
C25D C20D C19D 121.8(4)
F1D C21D C22D 117.8(5)
F1D C21D C20D 118.5(5)
C22D C21D C20D 123.7(5)
F2D C22D C23D 120.9(6)
F2D C22D C21D 120.3(6)
C23D C22D C21D 118.8(5)
F3D C23D C24D 120.0(7)
F3D C23D C22D 119.1(7)
C24D C23D C22D 121.0(5)
F4D C24D C23D 120.8(6)
F4D C24D C25D 120.0(6)
C23D C24D C25D 119.2(5)
F5D C25D C20D 119.2(4)
F5D C25D C24D 118.5(5)
C20D C25D C24D 122.2(5)
C1D N1D C5D 118.8(4)
C1D N1D Cu4 126.2(3)
C5D N1D Cu4 114.8(3)
C13D N2D C6D 111.2(4)
C13D N2D C7D 110.6(4)
C6D N2D C7D 112.6(4)
C13D N2D Cu4 108.3(3)
C6D N2D Cu4 110.0(3)
C7D N2D Cu4 103.7(3)
C12D N3D C8D 120.1(5)
C12D N3D Cu4 126.5(4)
C8D N3D Cu4 113.2(3)
C18D N4D C14D 118.8(4)
C18D N4D Cu4 130.5(3)
C14D N4D Cu4 110.5(3)
C18D N5D C19D 122.7(4)
C18D N5D H5D 118.7
C19D N5D H5D 118.7
N7D N6D Cu4 122.6(4)
N8D N7D N6D 177.1(5)
N6E Cu5 N3E 97.01(18)
N6E Cu5 N1E 95.5(2)
N3E Cu5 N1E 139.00(17)
N6E Cu5 N2E 175.5(2)
N3E Cu5 N2E 83.34(16)
N1E Cu5 N2E 81.44(15)
N6E Cu5 N4E 102.27(18)
N3E Cu5 N4E 112.56(15)
N1E Cu5 N4E 102.58(14)
N2E Cu5 N4E 81.71(15)
N1E C1E C2E 122.3(6)
N1E C1E H1E 118.9
C2E C1E H1E 118.9
C3E C2E C1E 118.9(6)
C3E C2E H2E 120.5
C1E C2E H2E 120.5
C2E C3E C4E 120.5(5)
C2E C3E H3E 119.7
C4E C3E H3E 119.7
C5E C4E C3E 116.9(6)
C5E C4E H4E 121.5
C3E C4E H4E 121.5
N1E C5E C4E 122.4(5)
N1E C5E C6E 114.6(4)
C4E C5E C6E 123.0(5)
N2E C6E C5E 106.6(4)
N2E C6E H6E1 110.4
C5E C6E H6E1 110.4
N2E C6E H6E2 110.4
C5E C6E H6E2 110.4
H6E1 C6E H6E2 108.6
N2E C7E C8E 111.3(4)
N2E C7E H7E1 109.4
C8E C7E H7E1 109.4
N2E C7E H7E2 109.4
C8E C7E H7E2 109.4
H7E1 C7E H7E2 108.0
N3E C8E C9E 120.6(5)
N3E C8E C7E 117.1(4)
C9E C8E C7E 122.2(5)
C10E C9E C8E 119.3(6)
C10E C9E H9E 120.3
C8E C9E H9E 120.3
C9E C10E C11E 120.1(5)
C9E C10E H10E 119.9
C11E C10E H10E 119.9
C12E C11E C10E 118.3(5)
C12E C11E H11E 120.9
C10E C11E H11E 120.9
N3E C12E C11E 122.2(6)
N3E C12E H12E 118.9
C11E C12E H12E 118.9
N2E C13E C14E 112.7(3)
N2E C13E H13I 109.1
C14E C13E H13I 109.1
N2E C13E H13J 109.1
C14E C13E H13J 109.1
H13I C13E H13J 107.8
N4E C14E C15E 124.1(4)
N4E C14E C13E 116.1(4)
C15E C14E C13E 119.5(4)
C14E C15E C16E 117.3(4)
C14E C15E H15E 121.4
C16E C15E H15E 121.4
C17E C16E C15E 120.1(5)
C17E C16E H16E 120.0
C15E C16E H16E 120.0
C16E C17E C18E 119.6(4)
C16E C17E H17E 120.2
C18E C17E H17E 120.2
N5E C18E N4E 115.5(5)
N5E C18E C17E 123.2(4)
N4E C18E C17E 121.3(4)
N5E C19E C20E 111.6(4)
N5E C19E H19I 109.3
C20E C19E H19I 109.3
N5E C19E H19J 109.3
C20E C19E H19J 109.3
H19I C19E H19J 108.0
C21E C20E C25E 115.9(5)
C21E C20E C19E 121.3(5)
C25E C20E C19E 122.8(5)
F1E C21E C22E 118.5(5)
F1E C21E C20E 117.3(5)
C22E C21E C20E 124.2(5)
F2E C22E C23E 121.1(6)
F2E C22E C21E 120.2(7)
C23E C22E C21E 118.8(5)
F3E C23E C22E 119.9(7)
F3E C23E C24E 119.5(7)
C22E C23E C24E 120.6(5)
F4E C24E C23E 120.8(6)
F4E C24E C25E 120.2(6)
C23E C24E C25E 119.1(5)
F5E C25E C20E 121.5(5)
F5E C25E C24E 117.0(5)
C20E C25E C24E 121.5(5)
C1E N1E C5E 118.9(4)
C1E N1E Cu5 127.9(4)
C5E N1E Cu5 112.7(3)
C7E N2E C13E 111.5(4)
C7E N2E C6E 111.9(4)
C13E N2E C6E 109.7(3)
C7E N2E Cu5 110.0(3)
C13E N2E Cu5 109.0(3)
C6E N2E Cu5 104.4(3)
C8E N3E C12E 119.5(4)
C8E N3E Cu5 114.4(3)
C12E N3E Cu5 126.1(4)
C14E N4E C18E 117.6(4)
C14E N4E Cu5 111.3(3)
C18E N4E Cu5 131.1(3)
C18E N5E C19E 122.4(5)
C18E N5E H5E 118.8
C19E N5E H5E 118.8
N7E N6E Cu5 116.8(4)
N8E N7E N6E 176.4(5)
N6F Cu6 N1F 94.23(16)
N6F Cu6 N3F 98.84(15)
N1F Cu6 N3F 152.29(17)
N6F Cu6 N2F 175.64(16)
N1F Cu6 N2F 81.63(16)
N3F Cu6 N2F 84.36(15)
N6F Cu6 N4F 101.07(15)
N1F Cu6 N4F 107.93(14)
N3F Cu6 N4F 93.45(13)
N2F Cu6 N4F 81.61(15)
N1F C1F C2F 122.1(5)
N1F C1F H1F 119.0
C2F C1F H1F 119.0
C3F C2F C1F 118.2(6)
C3F C2F H2F 120.9
C1F C2F H2F 120.9
C2F C3F C4F 120.4(5)
C2F C3F H3F 119.8
C4F C3F H3F 119.8
C3F C4F C5F 118.4(5)
C3F C4F H4F 120.8
C5F C4F H4F 120.8
N1F C5F C4F 120.8(5)
N1F C5F C6F 115.9(4)
C4F C5F C6F 123.2(5)
N2F C6F C5F 108.6(4)
N2F C6F H6F1 110.0
C5F C6F H6F1 110.0
N2F C6F H6F2 110.0
C5F C6F H6F2 110.0
H6F1 C6F H6F2 108.4
N2F C7F C8F 112.3(4)
N2F C7F H7F1 109.1
C8F C7F H7F1 109.1
N2F C7F H7F2 109.1
C8F C7F H7F2 109.1
H7F1 C7F H7F2 107.9
N3F C8F C9F 121.9(4)
N3F C8F C7F 117.8(4)
C9F C8F C7F 120.4(4)
C8F C9F C10F 119.6(5)
C8F C9F H9F 120.2
C10F C9F H9F 120.2
C9F C10F C11F 118.7(5)
C9F C10F H10F 120.6
C11F C10F H10F 120.6
C12F C11F C10F 119.4(4)
C12F C11F H11F 120.3
C10F C11F H11F 120.3
N3F C12F C11F 121.2(4)
N3F C12F H12F 119.4
C11F C12F H12F 119.4
N2F C13F C14F 111.8(3)
N2F C13F H13K 109.3
C14F C13F H13K 109.3
N2F C13F H13L 109.3
C14F C13F H13L 109.3
H13K C13F H13L 107.9
N4F C14F C15F 123.6(4)
N4F C14F C13F 114.7(4)
C15F C14F C13F 121.5(4)
C14F C15F C16F 116.9(4)
C14F C15F H15F 121.5
C16F C15F H15F 121.5
C17F C16F C15F 120.7(4)
C17F C16F H16F 119.7
C15F C16F H16F 119.7
C16F C17F C18F 118.3(4)
C16F C17F H17F 120.9
C18F C17F H17F 120.9
N4F C18F N5F 115.9(4)
N4F C18F C17F 121.0(4)
N5F C18F C17F 123.1(4)
N5F C19F C20F 112.3(3)
N5F C19F H19K 109.1
C20F C19F H19K 109.1
N5F C19F H19L 109.1
C20F C19F H19L 109.1
H19K C19F H19L 107.9
C25F C20F C21F 115.4(4)
C25F C20F C19F 123.1(4)
C21F C20F C19F 121.5(4)
F1F C21F C22F 118.3(4)
F1F C21F C20F 119.1(4)
C22F C21F C20F 122.6(4)
F2F C22F C23F 120.8(4)
F2F C22F C21F 119.5(4)
C23F C22F C21F 119.8(4)
F3F C23F C22F 120.6(4)
F3F C23F C24F 119.5(5)
C22F C23F C24F 119.9(4)
F4F C24F C23F 119.9(5)
F4F C24F C25F 120.8(5)
C23F C24F C25F 119.3(4)
F5F C25F C24F 118.2(4)
F5F C25F C20F 118.8(4)
C24F C25F C20F 123.0(4)
C5F N1F C1F 120.1(4)
C5F N1F Cu6 114.0(3)
C1F N1F Cu6 125.9(3)
C6F N2F C7F 112.3(4)
C6F N2F C13F 110.7(3)
C7F N2F C13F 110.7(4)
C6F N2F Cu6 105.4(3)
C7F N2F Cu6 110.4(3)
C13F N2F Cu6 107.2(3)
C8F N3F C12F 119.2(4)
C8F N3F Cu6 115.0(3)
C12F N3F Cu6 125.8(3)
C14F N4F C18F 119.2(4)
C14F N4F Cu6 109.9(3)
C18F N4F Cu6 129.2(3)
C18F N5F C19F 122.6(4)
C18F N5F H5F 118.7
C19F N5F H5F 118.7
N7F N6F Cu6 126.1(3)
N8F N7F N6F 175.8(5)
N6G Cu7 N3G 94.82(16)
N6G Cu7 N1G 96.94(16)
N3G Cu7 N1G 156.14(16)
N6G Cu7 N2G 174.55(16)
N3G Cu7 N2G 82.40(15)
N1G Cu7 N2G 84.04(14)
N6G Cu7 N4G 102.95(15)
N3G Cu7 N4G 107.13(13)
N1G Cu7 N4G 90.36(13)
N2G Cu7 N4G 82.38(14)
N1G C1G C2G 122.0(4)
N1G C1G H1G 119.0
C2G C1G H1G 119.0
C1G C2G C3G 119.2(4)
C1G C2G H2G 120.4
C3G C2G H2G 120.4
C4G C3G C2G 118.8(4)
C4G C3G H3G 120.6
C2G C3G H3G 120.6
C3G C4G C5G 119.2(5)
C3G C4G H4G 120.4
C5G C4G H4G 120.4
N1G C5G C4G 120.9(4)
N1G C5G C6G 118.2(4)
C4G C5G C6G 120.8(4)
N2G C6G C5G 111.3(3)
N2G C6G H6G1 109.4
C5G C6G H6G1 109.4
N2G C6G H6G2 109.4
C5G C6G H6G2 109.4
H6G1 C6G H6G2 108.0
N2G C7G C8G 109.7(4)
N2G C7G H7G1 109.7
C8G C7G H7G1 109.7
N2G C7G H7G2 109.7
C8G C7G H7G2 109.7
H7G1 C7G H7G2 108.2
N3G C8G C9G 120.6(5)
N3G C8G C7G 115.5(4)
C9G C8G C7G 123.9(5)
C10G C9G C8G 119.3(5)
C10G C9G H9G 120.4
C8G C9G H9G 120.4
C9G C10G C11G 120.1(4)
C9G C10G H10G 120.0
C11G C10G H10G 120.0
C12G C11G C10G 118.0(5)
C12G C11G H11G 121.0
C10G C11G H11G 121.0
N3G C12G C11G 121.4(5)
N3G C12G H12G 119.3
C11G C12G H12G 119.3
N2G C13G C14G 112.6(3)
N2G C13G H13M 109.1
C14G C13G H13M 109.1
N2G C13G H13N 109.1
C14G C13G H13N 109.1
H13M C13G H13N 107.8
N4G C14G C15G 123.5(4)
N4G C14G C13G 114.7(4)
C15G C14G C13G 121.6(4)
C14G C15G C16G 117.8(4)
C14G C15G H15G 121.1
C16G C15G H15G 121.1
C15G C16G C17G 120.1(4)
C15G C16G H16G 119.9
C17G C16G H16G 119.9
C16G C17G C18G 118.3(4)
C16G C17G H17G 120.8
C18G C17G H17G 120.8
N4G C18G N5G 115.1(3)
N4G C18G C17G 121.5(4)
N5G C18G C17G 123.4(4)
N5G C19G C20G 113.0(3)
N5G C19G H19M 109.0
C20G C19G H19M 109.0
N5G C19G H19N 109.0
C20G C19G H19N 109.0
H19M C19G H19N 107.8
C21G C20G C25G 116.7(4)
C21G C20G C19G 122.7(4)
C25G C20G C19G 120.6(4)
F1G C21G C20G 119.6(4)
F1G C21G C22G 117.6(4)
C20G C21G C22G 122.8(4)
F2G C22G C23G 120.8(5)
F2G C22G C21G 120.4(5)
C23G C22G C21G 118.9(5)
F3G C23G C22G 120.1(5)
F3G C23G C24G 119.8(5)
C22G C23G C24G 120.1(4)
F4G C24G C25G 120.4(5)
F4G C24G C23G 120.3(4)
C25G C24G C23G 119.3(4)
F5G C25G C24G 118.0(4)
F5G C25G C20G 119.8(4)
C24G C25G C20G 122.2(4)
C5G N1G C1G 119.9(4)
C5G N1G Cu7 113.9(3)
C1G N1G Cu7 125.3(3)
C6G N2G C13G 111.6(3)
C6G N2G C7G 112.7(4)
C13G N2G C7G 110.3(3)
C6G N2G Cu7 109.9(2)
C13G N2G Cu7 107.0(3)
C7G N2G Cu7 105.1(3)
C12G N3G C8G 120.6(4)
C12G N3G Cu7 125.6(3)
C8G N3G Cu7 113.8(3)
C18G N4G C14G 118.6(3)
C18G N4G Cu7 129.7(3)
C14G N4G Cu7 109.7(3)
C18G N5G C19G 122.8(3)
C18G N5G H5G 118.6
C19G N5G H5G 118.6
N7G N6G Cu7 120.6(3)
N8G N7G N6G 177.5(5)
N6H Cu8 N1H 101.1(7)
N6H Cu8 N2H 174.9(12)
N1H Cu8 N2H 82.6(10)
N6H Cu8 N3H 94.0(8)
N1H Cu8 N3H 134.4(6)
N2H Cu8 N3H 80.9(10)
N6H Cu8 N4H 101.0(6)
N1H Cu8 N4H 109.8(7)
N2H Cu8 N4H 80.9(5)
N3H Cu8 N4H 109.1(6)
N1H C1H C2H 123.7(14)
N1H C1H H1H 118.1
C2H C1H H1H 118.1
C1H C2H C3H 118.3(13)
C1H C2H H2H 120.9
C3H C2H H2H 120.9
C4H C3H C2H 117.8(13)
C4H C3H H3H 121.1
C2H C3H H3H 121.1
C3H C4H C5H 122.4(14)
C3H C4H H4H 118.8
C5H C4H H4H 118.8
N1H C5H C4H 120.3(12)
N1H C5H C6H 114.4(11)
C4H C5H C6H 125.4(12)
N2H C6H C5H 111.0(12)
N2H C6H H6H1 109.4
C5H C6H H6H1 109.4
N2H C6H H6H2 109.4
C5H C6H H6H2 109.4
H6H1 C6H H6H2 108.0
N2H C7H C8H 111.5(9)
N2H C7H H7H1 109.3
C8H C7H H7H1 109.3
N2H C7H H7H2 109.3
C8H C7H H7H2 109.3
H7H1 C7H H7H2 108.0
N3H C8H C9H 123.9(12)
N3H C8H C7H 115.3(11)
C9H C8H C7H 120.8(10)
C8H C9H C10H 115.6(13)
C8H C9H H9H 122.2
C10H C9H H9H 122.2
C11H C10H C9H 120.3(17)
C11H C10H H10H 119.9
C9H C10H H10H 119.9
C10H C11H C12H 120.3(13)
C10H C11H H11H 119.8
C12H C11H H11H 119.8
N3H C12H C11H 121.3(13)
N3H C12H H12H 119.3
C11H C12H H12H 119.3
N2H C13H C14H 110.6(10)
N2H C13H H13O 109.5
C14H C13H H13O 109.5
N2H C13H H13P 109.5
C14H C13H H13P 109.5
H13O C13H H13P 108.1
N4H C14H C15H 123.6(10)
N4H C14H C13H 115.7(9)
C15H C14H C13H 120.3(11)
C14H C15H C16H 117.5(13)
C14H C15H H15H 121.2
C16H C15H H15H 121.2
C17H C16H C15H 121.5(15)
C17H C16H H16H 119.2
C15H C16H H16H 119.2
C16H C17H C18H 117.9(14)
C16H C17H H17H 121.1
C18H C17H H17H 121.1
N4H C18H N5H 117.2(11)
N4H C18H C17H 121.5(11)
N5H C18H C17H 121.3(12)
N5H C19H C20H 110.1(16)
N5H C19H H19O 109.6
C20H C19H H19O 109.6
N5H C19H H19P 109.6
C20H C19H H19P 109.6
H19O C19H H19P 108.2
C21H C20H C25H 116.0(12)
C21H C20H C19H 123.1(16)
C25H C20H C19H 120.7(16)
F1H C21H C20H 118.7(15)
F1H C21H C22H 118.1(15)
C20H C21H C22H 122.7(13)
F2H C22H C21H 121.8(14)
F2H C22H C23H 117.8(13)
C21H C22H C23H 120.1(13)
F3H C23H C22H 122.4(13)
F3H C23H C24H 119.0(13)
C22H C23H C24H 118.6(12)
F4H C24H C25H 121.5(14)
F4H C24H C23H 119.2(13)
C25H C24H C23H 119.3(12)
F5H C25H C24H 118.3(15)
F5H C25H C20H 118.7(15)
C24H C25H C20H 123.1(13)
C1H N1H C5H 117.6(13)
C1H N1H Cu8 130.2(11)
C5H N1H Cu8 112.2(10)
C6H N2H C7H 110.3(12)
C6H N2H C13H 108.9(18)
C7H N2H C13H 111.8(13)
C6H N2H Cu8 105.3(11)
C7H N2H Cu8 112.1(15)
C13H N2H Cu8 108.3(10)
C8H N3H C12H 118.6(15)
C8H N3H Cu8 115.4(11)
C12H N3H Cu8 125.1(12)
C14H N4H C18H 118.0(9)
C14H N4H Cu8 109.5(6)
C18H N4H Cu8 132.1(8)
C18H N5H C19H 123.8(16)
C18H N5H H5H 118.1
C19H N5H H5H 118.1
N7H N6H Cu8 132.3(13)
N8H N7H N6H 176(2)
N6I Cu8' N1I 92.6(5)
N6I Cu8' N2I 174.4(8)
N1I Cu8' N2I 82.0(7)
N6I Cu8' N3I 102.3(5)
N1I Cu8' N3I 136.4(4)
N2I Cu8' N3I 82.7(7)
N6I Cu8' N4I 99.9(4)
N1I Cu8' N4I 106.3(4)
N2I Cu8' N4I 80.3(3)
N3I Cu8' N4I 110.9(4)
N1I C1I C2I 121.9(9)
N1I C1I H1I 119.0
C2I C1I H1I 119.0
C1I C2I C3I 118.4(9)
C1I C2I H2I 120.8
C3I C2I H2I 120.8
C4I C3I C2I 118.4(11)
C4I C3I H3I 120.8
C2I C3I H3I 120.8
C3I C4I C5I 121.1(9)
C3I C4I H4I 119.5
C5I C4I H4I 119.5
N1I C5I C4I 121.0(9)
N1I C5I C6I 114.2(8)
C4I C5I C6I 124.9(7)
N2I C6I C5I 110.2(8)
N2I C6I H6I1 109.6
C5I C6I H6I1 109.6
N2I C6I H6I2 109.6
C5I C6I H6I2 109.6
H6I1 C6I H6I2 108.1
N2I C7I C8I 111.7(7)
N2I C7I H7I1 109.3
C8I C7I H7I1 109.3
N2I C7I H7I2 109.3
C8I C7I H7I2 109.3
H7I1 C7I H7I2 107.9
N3I C8I C9I 124.0(9)
N3I C8I C7I 116.3(9)
C9I C8I C7I 119.7(9)
C8I C9I C10I 116.1(10)
C8I C9I H9I 122.0
C10I C9I H9I 122.0
C11I C10I C9I 120.2(10)
C11I C10I H10I 119.9
C9I C10I H10I 119.9
C10I C11I C12I 120.4(9)
C10I C11I H11I 119.8
C12I C11I H11I 119.8
N3I C12I C11I 120.9(10)
N3I C12I H12I 119.6
C11I C12I H12I 119.6
C14I C13I N2I 110.8(7)
C14I C13I H13Q 109.5
N2I C13I H13Q 109.5
C14I C13I H13R 109.5
N2I C13I H13R 109.5
H13Q C13I H13R 108.1
N4I C14I C15I 122.9(7)
N4I C14I C13I 114.9(6)
C15I C14I C13I 121.3(7)
C14I C15I C16I 118.0(9)
C14I C15I H15I 121.0
C16I C15I H15I 121.0
C17I C16I C15I 118.7(10)
C17I C16I H16I 120.6
C15I C16I H16I 120.6
C16I C17I C18I 120.6(10)
C16I C17I H17I 119.7
C18I C17I H17I 119.7
N4I C18I C17I 120.1(8)
C20I C19I H19Q 109.6
C20I C19I H19R 109.6
H19Q C19I H19R 108.1
C21I C20I C25I 116.7(9)
C21I C20I C19I 123.7(11)
C25I C20I C19I 119.3(11)
F1I C21I C20I 120.7(9)
F1I C21I C22I 116.3(9)
C20I C21I C22I 122.7(9)
F2I C22I C21I 120.3(9)
F2I C22I C23I 121.4(8)
C21I C22I C23I 118.2(9)
F3I C23I C24I 121.2(9)
F3I C23I C22I 118.0(9)
C24I C23I C22I 120.8(8)
F4I C24I C25I 121.2(9)
F4I C24I C23I 119.5(8)
C25I C24I C23I 119.1(9)
F5I C25I C24I 117.6(10)
F5I C25I C20I 120.1(10)
C24I C25I C20I 122.3(9)
C1I N1I C5I 119.2(10)
C1I N1I Cu8' 127.6(8)
C5I N1I Cu8' 113.2(8)
C6I N2I C7I 111.7(8)
C6I N2I C13I 109.6(12)
C7I N2I C13I 110.0(9)
C6I N2I Cu8' 105.3(7)
C7I N2I Cu8' 110.6(10)
C13I N2I Cu8' 109.4(7)
C8I N3I C12I 118.5(10)
C8I N3I Cu8' 115.0(8)
C12I N3I Cu8' 126.0(8)
C18I N4I C14I 119.6(6)
C18I N4I Cu8' 129.3(6)
C14I N4I Cu8' 110.2(5)
N7I N6I Cu8' 135.3(8)
N8I N7I N6I 179.3(9)
F8A C26A F6A 108.9(5)
F8A C26A F7A 107.2(5)
F6A C26A F7A 105.9(4)
F8A C26A S1 112.2(4)
F6A C26A S1 111.0(4)
F7A C26A S1 111.2(3)
O3A S1 O2A 115.6(3)
O3A S1 O1A 115.8(3)
O2A S1 O1A 113.4(2)
O3A S1 C26A 103.2(3)
O2A S1 C26A 103.6(2)
O1A S1 C26A 102.8(2)
F8B C26B F7B 107.1(5)
F8B C26B F6B 106.8(5)
F7B C26B F6B 105.6(5)
F8B C26B S2 111.8(5)
F7B C26B S2 113.9(4)
F6B C26B S2 111.1(4)
O2B S2 O3B 115.6(3)
O2B S2 O1B 116.3(3)
O3B S2 O1B 114.0(2)
O2B S2 C26B 101.2(3)
O3B S2 C26B 103.9(3)
O1B S2 C26B 103.0(3)
F8C C26C F7C 107.7(5)
F8C C26C F6C 107.6(5)
F7C C26C F6C 107.0(4)
F8C C26C S3 111.4(4)
F7C C26C S3 111.8(4)
F6C C26C S3 111.1(4)
O2C S3 O3C 115.4(3)
O2C S3 O1C 113.6(2)
O3C S3 O1C 114.9(2)
O2C S3 C26C 103.8(3)
O3C S3 C26C 103.9(3)
O1C S3 C26C 103.2(3)
F8D C26D F6D 108.9(4)
F8D C26D F7D 106.5(5)
F6D C26D F7D 106.8(4)
F8D C26D S4 113.0(4)
F6D C26D S4 111.3(4)
F7D C26D S4 109.9(4)
O2D S4 O3D 115.4(3)
O2D S4 O1D 115.0(3)
O3D S4 O1D 115.5(3)
O2D S4 C26D 102.7(3)
O3D S4 C26D 102.4(3)
O1D S4 C26D 102.9(3)
F8E C26E F7E 107.3(4)
F8E C26E F6E 107.2(4)
F7E C26E F6E 106.5(4)
F8E C26E S5 112.1(3)
F7E C26E S5 111.8(4)
F6E C26E S5 111.6(4)
O3E S5 O2E 115.9(3)
O3E S5 O1E 115.8(3)
O2E S5 O1E 114.2(3)
O3E S5 C26E 103.5(2)
O2E S5 C26E 102.0(2)
O1E S5 C26E 102.7(2)
F8F C26F F7F 108.0(6)
F8F C26F F6F 107.1(5)
F7F C26F F6F 104.4(6)
F8F C26F S6 111.6(5)
F7F C26F S6 113.2(5)
F6F C26F S6 112.0(5)
O1F S6 O2F 116.6(4)
O1F S6 O3F 115.1(4)
O2F S6 O3F 112.9(3)
O1F S6 C26F 102.8(3)
O2F S6 C26F 104.0(3)
O3F S6 C26F 103.1(3)
F8' C26' F6' 114(2)
F8' C26' F7' 113(2)
F6' C26' F7' 102(2)
F8' C26' S6' 111.5(17)
F6' C26' S6' 108.9(19)
F7' C26' S6' 106.7(18)
O3' S6' O2' 111.1(18)
O3' S6' O1' 116.7(19)
O2' S6' O1' 122(2)
O3' S6' C26' 102.3(15)
O2' S6' C26' 101.6(16)
O1' S6' C26' 98.6(15)
F6G C26G F7G 107.6(5)
F6G C26G F8G 107.0(6)
F7G C26G F8G 107.5(6)
F6G C26G S7 111.8(5)
F7G C26G S7 111.5(5)
F8G C26G S7 111.3(4)
O3G S7 O2G 113.9(3)
O3G S7 O1G 113.8(2)
O2G S7 O1G 116.5(3)
O3G S7 C26G 104.4(3)
O2G S7 C26G 103.1(3)
O1G S7 C26G 103.0(3)
F7H C26H F8H 106.0(6)
F7H C26H F6H 106.7(4)
F8H C26H F6H 109.7(6)
F7H C26H S8 112.2(4)
F8H C26H S8 111.6(4)
F6H C26H S8 110.4(5)
O3H S8 O1H 115.6(3)
O3H S8 O2H 114.7(3)
O1H S8 O2H 115.0(3)
O3H S8 C26H 104.5(3)
O1H S8 C26H 102.3(3)
O2H S8 C26H 102.2(3)
H1W1 O1W H1W2 104.5(17)
H2W1 O2W H2W2 105.1(17)
H3W1 O3W H3W2 105.1(17)
H4W1 O4W H4W2 104.6(17)

loop_
_geom_bond_atom_site_label_1
_geom_bond_atom_site_label_2
_geom_bond_distance
Cu1 N6A 1.968(3)
Cu1 N2A 2.034(4)
Cu1 N3A 2.049(4)
Cu1 N1A 2.050(3)
Cu1 N4A 2.187(4)
C1A N1A 1.334(5)
C1A C2A 1.389(6)
C1A H1A 0.9500
C2A C3A 1.389(7)
C2A H2A 0.9500
C3A C4A 1.361(7)
C3A H3A 0.9500
C4A C5A 1.393(6)
C4A H4A 0.9500
C5A N1A 1.350(5)
C5A C6A 1.500(6)
C6A N2A 1.491(6)
C6A H6A1 0.9900
C6A H6A2 0.9900
C7A N2A 1.474(7)
C7A C8A 1.507(7)
C7A H7A1 0.9900
C7A H7A2 0.9900
C8A N3A 1.344(6)
C8A C9A 1.389(8)
C9A C10A 1.383(8)
C9A H9A 0.9500
C10A C11A 1.384(8)
C10A H10A 0.9500
C11A C12A 1.391(8)
C11A H11A 0.9500
C12A N3A 1.349(6)
C12A H12A 0.9500
C13A N2A 1.480(6)
C13A C14A 1.515(7)
C13A H13A 0.9900
C13A H13B 0.9900
C14A N4A 1.349(6)
C14A C15A 1.367(7)
C15A C16A 1.399(8)
C15A H15A 0.9500
C16A C17A 1.396(7)
C16A H16A 0.9500
C17A C18A 1.410(7)
C17A H17A 0.9500
C18A N4A 1.351(6)
C18A N5A 1.378(5)
C19A N5A 1.426(6)
C19A C20A 1.525(6)
C19A H19A 0.9900
C19A H19B 0.9900
C20A C25A 1.387(7)
C20A C21A 1.391(7)
C21A F1A 1.348(6)
C21A C22A 1.371(6)
C22A F2A 1.345(6)
C22A C23A 1.376(9)
C23A F3A 1.334(6)
C23A C24A 1.387(9)
C24A F4A 1.336(6)
C24A C25A 1.382(8)
C25A F5A 1.354(6)
N5A H5A 0.8800
N6A N7A 1.202(5)
N7A N8A 1.153(5)
Cu2 N6B 1.956(3)
Cu2 N2B 2.026(3)
Cu2 N1B 2.042(3)
Cu2 N3B 2.055(4)
Cu2 N4B 2.187(3)
C1B N1B 1.337(6)
C1B C2B 1.385(6)
C1B H1B 0.9500
C2B C3B 1.394(8)
C2B H2B 0.9500
C3B C4B 1.372(8)
C3B H3B 0.9500
C4B C5B 1.394(6)
C4B H4B 0.9500
C5B N1B 1.346(5)
C5B C6B 1.503(6)
C6B N2B 1.484(5)
C6B H6B1 0.9900
C6B H6B2 0.9900
C7B N2B 1.474(6)
C7B C8B 1.518(6)
C7B H7B1 0.9900
C7B H7B2 0.9900
C8B N3B 1.336(6)
C8B C9B 1.389(7)
C9B C10B 1.391(8)
C9B H9B 0.9500
C10B C11B 1.346(9)
C10B H10B 0.9500
C11B C12B 1.385(8)
C11B H11B 0.9500
C12B N3B 1.355(6)
C12B H12B 0.9500
C13B N2B 1.481(5)
C13B C14B 1.498(7)
C13B H13C 0.9900
C13B H13D 0.9900
C14B N4B 1.349(6)
C14B C15B 1.376(6)
C15B C16B 1.395(7)
C15B H15B 0.9500
C16B C17B 1.374(7)
C16B H16B 0.9500
C17B C18B 1.416(6)
C17B H17B 0.9500
C18B N4B 1.354(6)
C18B N5B 1.355(6)
C19B N5B 1.448(6)
C19B C20B 1.506(7)
C19B H19C 0.9900
C19B H19D 0.9900
C20B C25B 1.381(7)
C20B C21B 1.392(8)
C21B F1B 1.345(7)
C21B C22B 1.384(8)
C22B F2B 1.336(7)
C22B C23B 1.394(9)
C23B F3B 1.343(6)
C23B C24B 1.366(9)
C24B F4B 1.340(7)
C24B C25B 1.377(8)
C25B F5B 1.351(6)
N5B H5B 0.8800
N6B N7B 1.201(5)
N7B N8B 1.161(6)
Cu3 N6C 1.949(4)
Cu3 N2C 2.037(4)
Cu3 N3C 2.056(4)
Cu3 N1C 2.069(4)
Cu3 N4C 2.229(5)
C1C N1C 1.337(6)
C1C C2C 1.387(6)
C1C H1C 0.9500
C2C C3C 1.396(7)
C2C H2C 0.9500
C3C C4C 1.380(8)
C3C H3C 0.9500
C4C C5C 1.385(6)
C4C H4C 0.9500
C5C N1C 1.353(6)
C5C C6C 1.504(7)
C6C N2C 1.486(6)
C6C H6C1 0.9900
C6C H6C2 0.9900
C7C N2C 1.483(7)
C7C C8C 1.491(7)
C7C H7C1 0.9900
C7C H7C2 0.9900
C8C N3C 1.351(6)
C8C C9C 1.385(8)
C9C C10C 1.378(8)
C9C H9C 0.9500
C10C C11C 1.378(8)
C10C H10C 0.9500
C11C C12C 1.382(8)
C11C H11C 0.9500
C12C N3C 1.350(6)
C12C H12C 0.9500
C13C C14C 1.484(8)
C13C N2C 1.491(7)
C13C H13E 0.9900
C13C H13F 0.9900
C14C N4C 1.361(6)
C14C C15C 1.385(8)
C15C C16C 1.402(9)
C15C H15C 0.9500
C16C C17C 1.369(7)
C16C H16C 0.9500
C17C C18C 1.419(7)
C17C H17C 0.9500
C18C N4C 1.340(7)
C18C N5C 1.364(6)
C19C N5C 1.462(7)
C19C C20C 1.527(7)
C19C H19E 0.9900
C19C H19F 0.9900
C20C C21C 1.377(7)
C20C C25C 1.383(7)
C21C F1C 1.353(6)
C21C C22C 1.378(7)
C22C F2C 1.343(6)
C22C C23C 1.384(8)
C23C F3C 1.334(6)
C23C C24C 1.375(8)
C24C F4C 1.339(6)
C24C C25C 1.381(7)
C25C F5C 1.354(6)
N5C H5C 0.8800
N6C N7C 1.202(6)
N7C N8C 1.152(7)
Cu3' N6J 1.938(15)
Cu3' N3J 2.050(14)
Cu3' N2J 2.056(14)
Cu3' N1J 2.066(13)
Cu3' N4J 2.230(15)
C1J N1J 1.331(17)
C1J C2J 1.383(18)
C1J H1J 0.9500
C2J C3J 1.389(18)
C2J H2J 0.9500
C3J C4J 1.372(18)
C3J H3J 0.9500
C4J C5J 1.398(17)
C4J H4J 0.9500
C5J N1J 1.349(17)
C5J C6J 1.496(17)
C6J N2J 1.488(17)
C6J H6J1 0.9900
C6J H6J2 0.9900
C7J N2J 1.469(18)
C7J C8J 1.483(18)
C7J H7J1 0.9900
C7J H7J2 0.9900
C8J N3J 1.353(17)
C8J C9J 1.387(18)
C9J C10J 1.37(2)
C9J H9J 0.9500
C10J C11J 1.37(2)
C10J H10J 0.9500
C11J C12J 1.387(19)
C11J H11J 0.9500
C12J N3J 1.347(18)
C12J H12J 0.9500
C13J N2J 1.486(17)
C13J C14J 1.490(17)
C13J H13G 0.9900
C13J H13H 0.9900
C14J N4J 1.360(16)
C14J C15J 1.374(18)
C15J C16J 1.40(2)
C15J H15J 0.9500
C16J C17J 1.365(19)
C16J H16J 0.9500
C17J C18J 1.426(18)
C17J H17J 0.9500
C18J N4J 1.358(18)
C18J N5J 1.366(17)
C19J N5J 1.462(18)
C19J C20J 1.531(16)
C19J H19G 0.9900
C19J H19H 0.9900
C20J C25J 1.373(16)
C20J C21J 1.375(16)
C21J F1J 1.352(17)
C21J C22J 1.376(16)
C22J F2J 1.336(18)
C22J C23J 1.388(18)
C23J F3J 1.336(17)
C23J C24J 1.364(18)
C24J F4J 1.338(17)
C24J C25J 1.373(17)
C25J F5J 1.348(17)
N5J H5J 0.8800
N6J N7J 1.204(17)
N7J N8J 1.159(18)
Cu4 N6D 1.965(4)
Cu4 N1D 2.011(4)
Cu4 N3D 2.031(4)
Cu4 N2D 2.050(4)
Cu4 N4D 2.188(4)
C1D N1D 1.344(6)
C1D C2D 1.387(7)
C1D H1D 0.9500
C2D C3D 1.397(8)
C2D H2D 0.9500
C3D C4D 1.372(8)
C3D H3D 0.9500
C4D C5D 1.390(7)
C4D H4D 0.9500
C5D N1D 1.349(6)
C5D C6D 1.498(6)
C6D N2D 1.487(6)
C6D H6D1 0.9900
C6D H6D2 0.9900
C7D N2D 1.495(6)
C7D C8D 1.509(7)
C7D H7D1 0.9900
C7D H7D2 0.9900
C8D N3D 1.348(7)
C8D C9D 1.391(7)
C9D C10D 1.394(9)
C9D H9D 0.9500
C10D C11D 1.372(9)
C10D H10D 0.9500
C11D C12D 1.402(8)
C11D H11D 0.9500
C12D N3D 1.342(7)
C12D H12D 0.9500
C13D N2D 1.487(6)
C13D C14D 1.507(6)
C13D H13X 0.9900
C13D H13Y 0.9900
C14D N4D 1.359(5)
C14D C15D 1.379(7)
C15D C16D 1.397(7)
C15D H15D 0.9500
C16D C17D 1.380(7)
C16D H16D 0.9500
C17D C18D 1.409(7)
C17D H17D 0.9500
C18D N4D 1.348(6)
C18D N5D 1.361(6)
C19D N5D 1.460(6)
C19D C20D 1.507(6)
C19D H19X 0.9900
C19D H19Y 0.9900
C20D C21D 1.377(7)
C20D C25D 1.381(6)
C21D F1D 1.356(6)
C21D C22D 1.362(8)
C22D F2D 1.339(7)
C22D C23D 1.355(10)
C23D F3D 1.344(6)
C23D C24D 1.348(10)
C24D F4D 1.343(7)
C24D C25D 1.388(8)
C25D F5D 1.345(6)
N5D H5D 0.8800
N6D N7D 1.207(6)
N7D N8D 1.140(6)
Cu5 N6E 1.960(4)
Cu5 N3E 2.011(4)
Cu5 N1E 2.021(4)
Cu5 N2E 2.041(4)
Cu5 N4E 2.170(4)
C1E N1E 1.342(7)
C1E C2E 1.377(8)
C1E H1E 0.9500
C2E C3E 1.361(10)
C2E H2E 0.9500
C3E C4E 1.408(9)
C3E H3E 0.9500
C4E C5E 1.391(7)
C4E H4E 0.9500
C5E N1E 1.348(7)
C5E C6E 1.520(7)
C6E N2E 1.488(5)
C6E H6E1 0.9900
C6E H6E2 0.9900
C7E N2E 1.485(6)
C7E C8E 1.502(7)
C7E H7E1 0.9900
C7E H7E2 0.9900
C8E N3E 1.342(7)
C8E C9E 1.413(7)
C9E C10E 1.355(9)
C9E H9E 0.9500
C10E C11E 1.392(10)
C10E H10E 0.9500
C11E C12E 1.380(8)
C11E H11E 0.9500
C12E N3E 1.349(6)
C12E H12E 0.9500
C13E N2E 1.486(6)
C13E C14E 1.515(6)
C13E H13I 0.9900
C13E H13J 0.9900
C14E N4E 1.348(6)
C14E C15E 1.376(7)
C15E C16E 1.401(7)
C15E H15E 0.9500
C16E C17E 1.369(7)
C16E H16E 0.9500
C17E C18E 1.388(7)
C17E H17E 0.9500
C18E N5E 1.363(6)
C18E N4E 1.371(6)
C19E N5E 1.452(6)
C19E C20E 1.513(7)
C19E H19I 0.9900
C19E H19J 0.9900
C20E C21E 1.369(7)
C20E C25E 1.384(7)
C21E F1E 1.351(7)
C21E C22E 1.367(9)
C22E F2E 1.334(7)
C22E C23E 1.361(10)
C23E F3E 1.340(7)
C23E C24E 1.367(10)
C24E F4E 1.333(7)
C24E C25E 1.403(8)
C25E F5E 1.334(6)
N5E H5E 0.8800
N6E N7E 1.228(7)
N7E N8E 1.148(7)
Cu6 N6F 1.969(4)
Cu6 N1F 1.989(4)
Cu6 N3F 1.992(4)
Cu6 N2F 2.057(4)
Cu6 N4F 2.207(4)
C1F N1F 1.338(7)
C1F C2F 1.391(7)
C1F H1F 0.9500
C2F C3F 1.368(9)
C2F H2F 0.9500
C3F C4F 1.388(10)
C3F H3F 0.9500
C4F C5F 1.404(7)
C4F H4F 0.9500
C5F N1F 1.337(7)
C5F C6F 1.497(8)
C6F N2F 1.484(6)
C6F H6F1 0.9900
C6F H6F2 0.9900
C7F N2F 1.488(6)
C7F C8F 1.519(6)
C7F H7F1 0.9900
C7F H7F2 0.9900
C8F N3F 1.344(6)
C8F C9F 1.375(7)
C9F C10F 1.376(7)
C9F H9F 0.9500
C10F C11F 1.391(8)
C10F H10F 0.9500
C11F C12F 1.380(7)
C11F H11F 0.9500
C12F N3F 1.353(6)
C12F H12F 0.9500
C13F N2F 1.490(6)
C13F C14F 1.515(6)
C13F H13K 0.9900
C13F H13L 0.9900
C14F N4F 1.341(5)
C14F C15F 1.375(6)
C15F C16F 1.407(8)
C15F H15F 0.9500
C16F C17F 1.375(7)
C16F H16F 0.9500
C17F C18F 1.411(6)
C17F H17F 0.9500
C18F N4F 1.350(6)
C18F N5F 1.362(5)
C19F N5F 1.449(6)
C19F C20F 1.512(6)
C19F H19K 0.9900
C19F H19L 0.9900
C20F C25F 1.382(7)
C20F C21F 1.391(6)
C21F F1F 1.349(5)
C21F C22F 1.376(6)
C22F F2F 1.347(5)
C22F C23F 1.365(8)
C23F F3F 1.341(5)
C23F C24F 1.374(7)
C24F F4F 1.335(6)
C24F C25F 1.379(7)
C25F F5F 1.344(5)
N5F H5F 0.8800
N6F N7F 1.200(5)
N7F N8F 1.146(6)
Cu7 N6G 1.969(4)
Cu7 N3G 1.995(4)
Cu7 N1G 2.005(3)
Cu7 N2G 2.058(3)
Cu7 N4G 2.194(3)
C1G N1G 1.343(5)
C1G C2G 1.372(7)
C1G H1G 0.9500
C2G C3G 1.384(8)
C2G H2G 0.9500
C3G C4G 1.383(7)
C3G H3G 0.9500
C4G C5G 1.398(6)
C4G H4G 0.9500
C5G N1G 1.331(6)
C5G C6G 1.514(6)
C6G N2G 1.483(6)
C6G H6G1 0.9900
C6G H6G2 0.9900
C7G N2G 1.491(5)
C7G C8G 1.502(7)
C7G H7G1 0.9900
C7G H7G2 0.9900
C8G N3G 1.347(6)
C8G C9G 1.387(6)
C9G C10G 1.372(9)
C9G H9G 0.9500
C10G C11G 1.396(9)
C10G H10G 0.9500
C11G C12G 1.388(7)
C11G H11G 0.9500
C12G N3G 1.341(6)
C12G H12G 0.9500
C13G N2G 1.488(5)
C13G C14G 1.515(6)
C13G H13M 0.9900
C13G H13N 0.9900
C14G N4G 1.352(5)
C14G C15G 1.378(6)
C15G C16G 1.391(7)
C15G H15G 0.9500
C16G C17G 1.394(6)
C16G H16G 0.9500
C17G C18G 1.407(6)
C17G H17G 0.9500
C18G N4G 1.351(5)
C18G N5G 1.364(5)
C19G N5G 1.456(5)
C19G C20G 1.514(6)
C19G H19M 0.9900
C19G H19N 0.9900
C20G C21G 1.375(6)
C20G C25G 1.391(6)
C21G F1G 1.350(5)
C21G C22G 1.392(7)
C22G F2G 1.336(6)
C22G C23G 1.377(8)
C23G F3G 1.338(6)
C23G C24G 1.389(8)
C24G F4G 1.337(5)
C24G C25G 1.382(6)
C25G F5G 1.343(5)
N5G H5G 0.8800
N6G N7G 1.202(6)
N7G N8G 1.150(6)
Cu8 N6H 1.940(11)
Cu8 N1H 2.004(19)
Cu8 N2H 2.023(11)
Cu8 N3H 2.08(2)
Cu8 N4H 2.209(10)
C1H N1H 1.340(17)
C1H C2H 1.369(16)
C1H H1H 0.9500
C2H C3H 1.423(18)
C2H H2H 0.9500
C3H C4H 1.336(18)
C3H H3H 0.9500
C4H C5H 1.380(15)
C4H H4H 0.9500
C5H N1H 1.377(17)
C5H C6H 1.493(14)
C6H N2H 1.46(2)
C6H H6H1 0.9900
C6H H6H2 0.9900
C7H N2H 1.47(3)
C7H C8H 1.512(13)
C7H H7H1 0.9900
C7H H7H2 0.9900
C8H N3H 1.313(18)
C8H C9H 1.393(14)
C9H C10H 1.444(19)
C9H H9H 0.9500
C10H C11H 1.32(2)
C10H H10H 0.9500
C11H C12H 1.380(15)
C11H H11H 0.9500
C12H N3H 1.367(18)
C12H H12H 0.9500
C13H N2H 1.491(18)
C13H C14H 1.500(12)
C13H H13O 0.9900
C13H H13P 0.9900
C14H N4H 1.355(12)
C14H C15H 1.373(13)
C15H C16H 1.390(14)
C15H H15H 0.9500
C16H C17H 1.364(13)
C16H H16H 0.9500
C17H C18H 1.419(13)
C17H H17H 0.9500
C18H N4H 1.359(12)
C18H N5H 1.364(12)
C19H N5H 1.445(13)
C19H C20H 1.520(13)
C19H H19O 0.9900
C19H H19P 0.9900
C20H C21H 1.366(13)
C20H C25H 1.403(13)
C21H F1H 1.360(13)
C21H C22H 1.372(13)
C22H F2H 1.336(14)
C22H C23H 1.390(15)
C23H F3H 1.337(13)
C23H C24H 1.392(15)
C24H F4H 1.339(14)
C24H C25H 1.361(13)
C25H F5H 1.332(14)
N5H H5H 0.8800
N6H N7H 1.178(12)
N7H N8H 1.172(13)
Cu8' N6I 1.944(7)
Cu8' N1I 2.016(14)
Cu8' N2I 2.031(8)
Cu8' N3I 2.049(14)
Cu8' N4I 2.220(7)
C1I N1I 1.336(14)
C1I C2I 1.369(11)
C1I H1I 0.9500
C2I C3I 1.425(14)
C2I H2I 0.9500
C3I C4I 1.333(16)
C3I H3I 0.9500
C4I C5I 1.373(11)
C4I H4I 0.9500
C5I N1I 1.351(13)
C5I C6I 1.503(11)
C6I N2I 1.468(15)
C6I H6I1 0.9900
C6I H6I2 0.9900
C7I N2I 1.49(2)
C7I C8I 1.521(11)
C7I H7I1 0.9900
C7I H7I2 0.9900
C8I N3I 1.320(14)
C8I C9I 1.397(12)
C9I C10I 1.415(15)
C9I H9I 0.9500
C10I C11I 1.334(15)
C10I H10I 0.9500
C11I C12I 1.392(12)
C11I H11I 0.9500
C12I N3I 1.358(14)
C12I H12I 0.9500
C13I C14I 1.489(9)
C13I N2I 1.494(12)
C13I H13Q 0.9900
C13I H13R 0.9900
C14I N4I 1.340(8)
C14I C15I 1.388(9)
C15I C16I 1.399(10)
C15I H15I 0.9500
C16I C17I 1.360(10)
C16I H16I 0.9500
C17I C18I 1.413(9)
C17I H17I 0.9500
C18I N4I 1.332(9)
C19I C20I 1.522(10)
C19I H19Q 0.9900
C19I H19R 0.9900
C20I C21I 1.366(11)
C20I C25I 1.410(10)
C21I F1I 1.353(10)
C21I C22I 1.385(10)
C22I F2I 1.337(10)
C22I C23I 1.386(12)
C23I F3I 1.338(9)
C23I C24I 1.378(12)
C24I F4I 1.337(10)
C24I C25I 1.357(10)
C25I F5I 1.325(10)
N6I N7I 1.197(9)
N7I N8I 1.163(9)
C26A F8A 1.312(8)
C26A F6A 1.331(6)
C26A F7A 1.331(6)
C26A S1 1.828(5)
S1 O3A 1.418(5)
S1 O2A 1.435(4)
S1 O1A 1.441(4)
C26B F8B 1.314(7)
C26B F7B 1.341(6)
C26B F6B 1.344(7)
C26B S2 1.796(6)
S2 O2B 1.415(4)
S2 O3B 1.430(4)
S2 O1B 1.437(4)
C26C F8C 1.326(8)
C26C F7C 1.327(7)
C26C F6C 1.331(6)
C26C S3 1.817(6)
S3 O2C 1.432(4)
S3 O3C 1.437(4)
S3 O1C 1.442(3)
C26D F8D 1.310(6)
C26D F6D 1.324(6)
C26D F7D 1.346(6)
C26D S4 1.825(6)
S4 O2D 1.422(4)
S4 O3D 1.440(4)
S4 O1D 1.457(5)
C26E F8E 1.327(6)
C26E F7E 1.331(6)
C26E F6E 1.341(6)
C26E S5 1.822(6)
S5 O3E 1.429(4)
S5 O2E 1.444(4)
S5 O1E 1.449(4)
C26F F8F 1.337(6)
C26F F7F 1.350(8)
C26F F6F 1.356(8)
C26F S6 1.808(7)
S6 O1F 1.429(5)
S6 O2F 1.430(5)
S6 O3F 1.449(6)
C26' F8' 1.313(18)
C26' F6' 1.355(19)
C26' F7' 1.380(19)
C26' S6' 1.845(17)
S6' O3' 1.412(18)
S6' O2' 1.431(19)
S6' O1' 1.445(17)
C26G F6G 1.318(8)
C26G F7G 1.323(7)
C26G F8G 1.339(8)
C26G S7 1.814(7)
S7 O3G 1.433(4)
S7 O2G 1.438(5)
S7 O1G 1.438(3)
C26H F7H 1.315(7)
C26H F8H 1.323(8)
C26H F6H 1.334(7)
C26H S8 1.834(6)
S8 O3H 1.427(4)
S8 O1H 1.434(5)
S8 O2H 1.435(4)
O1W H1W1 0.842(10)
O1W H1W2 0.840(10)
O2W H2W1 0.838(10)
O2W H2W2 0.839(10)
O3W H3W1 0.839(10)
O3W H3W2 0.839(10)
O4W H4W1 0.841(10)
O4W H4W2 0.844(10)

loop_
_geom_hbond_atom_site_label_D
_geom_hbond_atom_site_label_H
_geom_hbond_atom_site_label_A
_geom_hbond_distance_DH
_geom_hbond_distance_HA
_geom_hbond_distance_DA
_geom_hbond_angle_DHA
_geom_hbond_site_symmetry_A
N5A H5A N6A 0.88 2.18 2.978(6) 151.0 .
N5B H5B N6B 0.88 2.09 2.932(5) 158.9 .
N5C H5C N6C 0.88 2.15 2.943(7) 149.5 .
N5D H5D N6D 0.88 2.11 2.943(6) 157.6 .
N5E H5E N6E 0.88 2.18 2.988(7) 152.9 .
N5F H5F N6F 0.88 2.19 2.953(5) 144.5 .
N5G H5G N6G 0.88 2.16 2.995(5) 158.4 .
N5H H5H N6H 0.88 2.26 3.050(17) 150.1 .
N5I H5I N6I 0.88 2.20 2.909(12) 137.2 .
N5J H5J N6J 0.88 2.18 3.03(4) 160.5 .
O1W H1W1 O1C 0.842(10) 2.051(16) 2.886(5) 171(7) .
O1W H1W2 O3D 0.840(10) 1.917(16) 2.748(6) 170(7) .
O2W H2W1 O3E 0.838(10) 2.039(17) 2.860(6) 166(6) .
O2W H2W2 O1A 0.839(10) 2.063(12) 2.901(5) 177(7) 2_656
O3W H3W1 O2H 0.839(10) 2.006(18) 2.833(5) 168(7) .
O3W H3W2 O3F 0.839(10) 2.11(4) 2.847(6) 146(6) .
O3W H3W2 O1' 0.839(10) 1.97(3) 2.81(2) 175(8) .
O4W H4W1 O2B 0.841(10) 1.986(13) 2.822(6) 173(6) .
O4W H4W2 O1G 0.844(10) 2.079(19) 2.913(5) 169(8) .

loop_
_geom_torsion_atom_site_label_1
_geom_torsion_atom_site_label_2
_geom_torsion_atom_site_label_3
_geom_torsion_atom_site_label_4
_geom_torsion
N1A C1A C2A C3A 1.0(7)
C1A C2A C3A C4A -0.9(7)
C2A C3A C4A C5A -0.7(8)
C3A C4A C5A N1A 2.3(8)
C3A C4A C5A C6A -175.0(5)
N1A C5A C6A N2A 31.0(6)
C4A C5A C6A N2A -151.5(5)
N2A C7A C8A N3A 25.7(6)
N2A C7A C8A C9A -158.2(5)
N3A C8A C9A C10A 2.0(8)
C7A C8A C9A C10A -173.7(5)
C8A C9A C10A C11A -1.7(9)
C9A C10A C11A C12A -0.1(9)
C10A C11A C12A N3A 1.8(8)
N2A C13A C14A N4A 41.1(5)
N2A C13A C14A C15A -138.4(4)
N4A C14A C15A C16A 0.7(7)
C13A C14A C15A C16A -179.8(4)
C14A C15A C16A C17A 0.6(7)
C15A C16A C17A C18A -1.3(6)
C16A C17A C18A N4A 0.8(6)
C16A C17A C18A N5A 179.5(4)
N5A C19A C20A C25A -114.8(5)
N5A C19A C20A C21A 63.5(5)
C25A C20A C21A F1A -179.9(4)
C19A C20A C21A F1A 1.7(6)
C25A C20A C21A C22A -0.3(7)
C19A C20A C21A C22A -178.8(4)
F1A C21A C22A F2A -0.5(7)
C20A C21A C22A F2A -180.0(4)
F1A C21A C22A C23A 179.4(4)
C20A C21A C22A C23A -0.1(7)
F2A C22A C23A F3A 0.6(8)
C21A C22A C23A F3A -179.3(4)
F2A C22A C23A C24A -180.0(5)
C21A C22A C23A C24A 0.1(8)
F3A C23A C24A F4A -1.1(8)
C22A C23A C24A F4A 179.5(5)
F3A C23A C24A C25A 179.7(5)
C22A C23A C24A C25A 0.3(8)
F4A C24A C25A F5A 0.6(7)
C23A C24A C25A F5A 179.8(5)
F4A C24A C25A C20A -180.0(5)
C23A C24A C25A C20A -0.8(8)
C21A C20A C25A F5A -179.8(4)
C19A C20A C25A F5A -1.5(7)
C21A C20A C25A C24A 0.8(7)
C19A C20A C25A C24A 179.1(4)
C2A C1A N1A C5A 0.6(7)
C2A C1A N1A Cu1 -165.0(3)
C4A C5A N1A C1A -2.2(7)
C6A C5A N1A C1A 175.3(4)
C4A C5A N1A Cu1 165.0(4)
C6A C5A N1A Cu1 -17.5(5)
C8A C7A N2A C13A 77.6(5)
C8A C7A N2A C6A -158.0(4)
C8A C7A N2A Cu1 -38.5(4)
C14A C13A N2A C7A -164.1(4)
C14A C13A N2A C6A 72.0(5)
C14A C13A N2A Cu1 -47.8(4)
C5A C6A N2A C7A 88.5(5)
C5A C6A N2A C13A -146.7(4)
C5A C6A N2A Cu1 -29.0(5)
C9A C8A N3A C12A -0.4(7)
C7A C8A N3A C12A 175.6(4)
C9A C8A N3A Cu1 -175.3(4)
C7A C8A N3A Cu1 0.7(5)
C11A C12A N3A C8A -1.6(7)
C11A C12A N3A Cu1 172.4(4)
C15A C14A N4A C18A -1.1(6)
C13A C14A N4A C18A 179.3(4)
C15A C14A N4A Cu1 166.4(4)
C13A C14A N4A Cu1 -13.2(4)
N5A C18A N4A C14A -178.4(3)
C17A C18A N4A C14A 0.4(6)
N5A C18A N4A Cu1 17.1(5)
C17A C18A N4A Cu1 -164.2(3)
N4A C18A N5A C19A -167.7(4)
C17A C18A N5A C19A 13.6(6)
C20A C19A N5A C18A 75.7(5)
N1B C1B C2B C3B 3.1(8)
C1B C2B C3B C4B -2.7(8)
C2B C3B C4B C5B 0.5(8)
C3B C4B C5B N1B 1.4(8)
C3B C4B C5B C6B -173.7(5)
N1B C5B C6B N2B 28.8(6)
C4B C5B C6B N2B -155.8(5)
N2B C7B C8B N3B 31.0(5)
N2B C7B C8B C9B -150.6(4)
N3B C8B C9B C10B 2.3(7)
C7B C8B C9B C10B -176.1(5)
C8B C9B C10B C11B -2.5(8)
C9B C10B C11B C12B 1.5(9)
C10B C11B C12B N3B 0.0(8)
N2B C13B C14B N4B 30.2(5)
N2B C13B C14B C15B -154.7(4)
N4B C14B C15B C16B 0.4(6)
C13B C14B C15B C16B -174.3(4)
C14B C15B C16B C17B -1.0(6)
C15B C16B C17B C18B -0.1(6)
C16B C17B C18B N4B 1.9(6)
C16B C17B C18B N5B 178.0(4)
N5B C19B C20B C25B -110.6(5)
N5B C19B C20B C21B 66.9(6)
C25B C20B C21B F1B -179.6(4)
C19B C20B C21B F1B 2.7(7)
C25B C20B C21B C22B 0.5(8)
C19B C20B C21B C22B -177.3(5)
F1B C21B C22B F2B -0.6(8)
C20B C21B C22B F2B 179.3(5)
F1B C21B C22B C23B 179.9(5)
C20B C21B C22B C23B -0.1(8)
F2B C22B C23B F3B -1.0(8)
C21B C22B C23B F3B 178.5(5)
F2B C22B C23B C24B -178.8(5)
C21B C22B C23B C24B 0.6(8)
F3B C23B C24B F4B -0.9(9)
C22B C23B C24B F4B 177.0(5)
F3B C23B C24B C25B -179.3(5)
C22B C23B C24B C25B -1.4(9)
F4B C24B C25B F5B 2.5(8)
C23B C24B C25B F5B -179.1(5)
F4B C24B C25B C20B -176.5(5)
C23B C24B C25B C20B 1.8(9)
C21B C20B C25B F5B 179.6(4)
C19B C20B C25B F5B -2.7(7)
C21B C20B C25B C24B -1.3(8)
C19B C20B C25B C24B 176.3(5)
C2B C1B N1B C5B -1.2(8)
C2B C1B N1B Cu2 -172.3(4)
C4B C5B N1B C1B -1.1(7)
C6B C5B N1B C1B 174.4(4)
C4B C5B N1B Cu2 171.0(4)
C6B C5B N1B Cu2 -13.5(5)
C8B C7B N2B C13B 71.5(4)
C8B C7B N2B C6B -164.9(3)
C8B C7B N2B Cu2 -46.0(4)
C14B C13B N2B C7B -153.9(4)
C14B C13B N2B C6B 82.0(5)
C14B C13B N2B Cu2 -38.6(4)
C5B C6B N2B C7B 86.4(5)
C5B C6B N2B C13B -149.4(4)
C5B C6B N2B Cu2 -29.6(5)
C9B C8B N3B C12B -0.9(6)
C7B C8B N3B C12B 177.6(4)
C9B C8B N3B Cu2 -178.1(4)
C7B C8B N3B Cu2 0.4(5)
C11B C12B N3B C8B -0.3(7)
C11B C12B N3B Cu2 176.4(4)
C15B C14B N4B C18B 1.4(6)
C13B C14B N4B C18B 176.4(4)
C15B C14B N4B Cu2 178.3(3)
C13B C14B N4B Cu2 -6.8(4)
N5B C18B N4B C14B -178.9(3)
C17B C18B N4B C14B -2.5(6)
N5B C18B N4B Cu2 5.0(5)
C17B C18B N4B Cu2 -178.7(3)
N4B C18B N5B C19B -168.3(4)
C17B C18B N5B C19B 15.4(6)
C20B C19B N5B C18B 74.7(6)
N1C C1C C2C C3C 2.1(9)
C1C C2C C3C C4C -3.2(9)
C2C C3C C4C C5C 1.1(9)
C3C C4C C5C N1C 2.2(9)
C3C C4C C5C C6C -171.9(5)
N1C C5C C6C N2C 37.2(6)
C4C C5C C6C N2C -148.4(5)
N2C C7C C8C N3C 32.6(7)
N2C C7C C8C C9C -148.6(5)
N3C C8C C9C C10C 0.9(9)
C7C C8C C9C C10C -177.9(6)
C8C C9C C10C C11C 2.3(9)
C9C C10C C11C C12C -3.3(9)
C10C C11C C12C N3C 1.2(9)
N2C C13C C14C N4C 38.4(5)
N2C C13C C14C C15C -141.0(5)
N4C C14C C15C C16C 1.2(7)
C13C C14C C15C C16C -179.5(4)
C14C C15C C16C C17C -1.3(8)
C15C C16C C17C C18C 0.0(8)
C16C C17C C18C N4C 1.5(7)
C16C C17C C18C N5C 178.8(5)
N5C C19C C20C C21C 66.5(7)
N5C C19C C20C C25C -110.3(6)
C25C C20C C21C F1C 179.9(5)
C19C C20C C21C F1C 2.8(8)
C25C C20C C21C C22C 0.9(8)
C19C C20C C21C C22C -176.1(5)
F1C C21C C22C F2C 1.2(8)
C20C C21C C22C F2C -179.9(5)
F1C C21C C22C C23C -178.8(5)
C20C C21C C22C C23C 0.1(8)
F2C C22C C23C F3C -2.1(8)
C21C C22C C23C F3C 177.9(5)
F2C C22C C23C C24C 178.8(5)
C21C C22C C23C C24C -1.2(8)
F3C C23C C24C F4C -0.8(8)
C22C C23C C24C F4C 178.4(5)
F3C C23C C24C C25C -177.9(5)
C22C C23C C24C C25C 1.2(9)
F4C C24C C25C F5C 2.5(8)
C23C C24C C25C F5C 179.7(5)
F4C C24C C25C C20C -177.2(5)
C23C C24C C25C C20C -0.1(9)
C21C C20C C25C F5C 179.3(5)
C19C C20C C25C F5C -3.8(8)
C21C C20C C25C C24C -1.0(8)
C19C C20C C25C C24C 175.9(5)
C2C C1C N1C C5C 1.0(8)
C2C C1C N1C Cu3 -163.3(4)
C4C C5C N1C C1C -3.3(8)
C6C C5C N1C C1C 171.3(5)
C4C C5C N1C Cu3 163.0(4)
C6C C5C N1C Cu3 -22.4(6)
C8C C7C N2C C6C -160.1(4)
C8C C7C N2C C13C 75.9(5)
C8C C7C N2C Cu3 -40.9(5)
C5C C6C N2C C7C 84.6(5)
C5C C6C N2C C13C -151.6(4)
C5C C6C N2C Cu3 -33.1(5)
C14C C13C N2C C7C -164.4(4)
C14C C13C N2C C6C 72.2(5)
C14C C13C N2C Cu3 -47.7(4)
C11C C12C N3C C8C 1.8(8)
C11C C12C N3C Cu3 -174.2(4)
C9C C8C N3C C12C -2.9(8)
C7C C8C N3C C12C 175.9(5)
C9C C8C N3C Cu3 173.7(5)
C7C C8C N3C Cu3 -7.4(6)
N5C C18C N4C C14C -179.1(5)
C17C C18C N4C C14C -1.6(6)
N5C C18C N4C Cu3 14.8(7)
C17C C18C N4C Cu3 -167.7(3)
C15C C14C N4C C18C 0.3(7)
C13C C14C N4C C18C -179.1(4)
C15C C14C N4C Cu3 169.3(4)
C13C C14C N4C Cu3 -10.1(5)
N4C C18C N5C C19C -163.7(5)
C17C C18C N5C C19C 18.9(9)
C20C C19C N5C C18C 72.6(7)
N1J C1J C2J C3J 0.00(16)
C1J C2J C3J C4J 0.00(15)
C2J C3J C4J C5J 0.0(3)
C3J C4J C5J N1J 0.0(5)
C3J C4J C5J C6J 180.0(2)
N1J C5J C6J N2J 27.6(16)
C4J C5J C6J N2J -152.4(16)
N2J C7J C8J N3J 22.0(15)
N2J C7J C8J C9J -158.0(15)
N3J C8J C9J C10J 0.0(2)
C7J C8J C9J C10J 180.00(15)
C8J C9J C10J C11J 0.0(3)
C9J C10J C11J C12J 0.0(4)
C10J C11J C12J N3J 0.0(5)
N2J C13J C14J N4J 44.9(14)
N2J C13J C14J C15J -135.0(14)
N4J C14J C15J C16J 0.0(2)
C13J C14J C15J C16J 179.99(14)
C14J C15J C16J C17J 0.0(3)
C15J C16J C17J C18J 0.0(4)
C16J C17J C18J N4J 0.0(5)
C16J C17J C18J N5J -177(3)
N5J C19J C20J C25J -112.7(19)
N5J C19J C20J C21J 67.3(19)
C25J C20J C21J F1J -179.99(19)
C19J C20J C21J F1J 0.00(14)
C25J C20J C21J C22J 0.0(2)
C19J C20J C21J C22J 180.00(14)
F1J C21J C22J F2J 0.0(4)
C20J C21J C22J F2J 180.0(2)
F1J C21J C22J C23J 180.0(2)
C20J C21J C22J C23J 0.0(3)
F2J C22J C23J F3J 0.0(4)
C21J C22J C23J F3J 180.0(2)
F2J C22J C23J C24J 180.0(3)
C21J C22J C23J C24J 0.0(4)
F3J C23J C24J F4J 0.0(4)
C22J C23J C24J F4J 180.0(3)
F3J C23J C24J C25J -180.0(3)
C22J C23J C24J C25J 0.0(4)
C21J C20J C25J F5J -180.0(2)
C19J C20J C25J F5J 0.0(3)
C21J C20J C25J C24J 0.0(3)
C19J C20J C25J C24J -180.0(2)
F4J C24J C25J F5J 0.0(4)
C23J C24J C25J F5J 180.0(3)
F4J C24J C25J C20J -180.0(2)
C23J C24J C25J C20J 0.0(4)
C2J C1J N1J C5J 0.0(3)
C2J C1J N1J Cu3' -163.2(15)
C4J C5J N1J C1J 0.0(5)
C6J C5J N1J C1J 180.0(2)
C4J C5J N1J Cu3' 165.3(13)
C6J C5J N1J Cu3' -14.7(13)
C8J C7J N2J C13J 76.4(17)
C8J C7J N2J C6J -155.8(12)
C8J C7J N2J Cu3' -38.5(14)
C14J C13J N2J C7J -164.2(13)
C14J C13J N2J C6J 69.9(18)
C14J C13J N2J Cu3' -50.2(15)
C5J C6J N2J C7J 87.8(16)
C5J C6J N2J C13J -144.2(12)
C5J C6J N2J Cu3' -26.3(16)
C11J C12J N3J C8J -0.1(5)
C11J C12J N3J Cu3' 171.4(14)
C9J C8J N3J C12J 0.0(3)
C7J C8J N3J C12J -180.0(2)
C9J C8J N3J Cu3' -172.7(12)
C7J C8J N3J Cu3' 7.3(12)
N5J C18J N4J C14J 177(3)
C17J C18J N4J C14J 0.1(4)
N5J C18J N4J Cu3' 18(2)
C17J C18J N4J Cu3' -159.2(14)
C15J C14J N4J C18J -0.1(3)
C13J C14J N4J C18J 179.9(2)
C15J C14J N4J Cu3' 163.8(10)
C13J C14J N4J Cu3' -16.1(10)
N4J C18J N5J C19J -175(3)
C17J C18J N5J C19J 1(5)
C20J C19J N5J C18J 81(4)
N1D C1D C2D C3D 2.0(8)
C1D C2D C3D C4D -2.7(8)
C2D C3D C4D C5D 1.5(8)
C3D C4D C5D N1D 0.5(7)
C3D C4D C5D C6D -176.4(5)
N1D C5D C6D N2D 14.8(6)
C4D C5D C6D N2D -168.1(4)
N2D C7D C8D N3D 35.8(5)
N2D C7D C8D C9D -144.1(5)
N3D C8D C9D C10D -0.2(8)
C7D C8D C9D C10D 179.7(5)
C8D C9D C10D C11D 0.3(8)
C9D C10D C11D C12D 0.1(8)
C10D C11D C12D N3D -0.5(7)
N2D C13D C14D N4D 32.8(6)
N2D C13D C14D C15D -153.3(4)
N4D C14D C15D C16D -0.8(6)
C13D C14D C15D C16D -174.2(4)
C14D C15D C16D C17D 1.0(6)
C15D C16D C17D C18D 0.7(6)
C16D C17D C18D N4D -2.8(6)
C16D C17D C18D N5D 177.7(4)
N5D C19D C20D C21D 114.5(5)
N5D C19D C20D C25D -62.4(6)
C25D C20D C21D F1D -178.7(4)
C19D C20D C21D F1D 4.3(7)
C25D C20D C21D C22D 2.9(8)
C19D C20D C21D C22D -174.1(5)
F1D C21D C22D F2D -1.4(8)
C20D C21D C22D F2D 177.0(5)
F1D C21D C22D C23D 179.3(5)
C20D C21D C22D C23D -2.3(9)
F2D C22D C23D F3D 1.0(9)
C21D C22D C23D F3D -179.7(5)
F2D C22D C23D C24D -178.9(6)
C21D C22D C23D C24D 0.4(10)
F3D C23D C24D F4D 0.4(10)
C22D C23D C24D F4D -179.7(6)
F3D C23D C24D C25D -179.3(6)
C22D C23D C24D C25D 0.6(10)
C21D C20D C25D F5D -179.5(5)
C19D C20D C25D F5D -2.5(7)
C21D C20D C25D C24D -1.8(8)
C19D C20D C25D C24D 175.3(5)
F4D C24D C25D F5D -1.9(9)
C23D C24D C25D F5D 177.9(6)
F4D C24D C25D C20D -179.6(6)
C23D C24D C25D C20D 0.2(9)
C2D C1D N1D C5D -0.1(7)
C2D C1D N1D Cu4 -175.2(4)
C4D C5D N1D C1D -1.2(7)
C6D C5D N1D C1D 175.9(4)
C4D C5D N1D Cu4 174.4(4)
C6D C5D N1D Cu4 -8.5(5)
C14D C13D N2D C6D 84.7(5)
C14D C13D N2D C7D -149.3(4)
C14D C13D N2D Cu4 -36.3(4)
C5D C6D N2D C13D -133.4(4)
C5D C6D N2D C7D 101.8(5)
C5D C6D N2D Cu4 -13.4(5)
C8D C7D N2D C13D 68.9(5)
C8D C7D N2D C6D -165.9(4)
C8D C7D N2D Cu4 -47.0(4)
C11D C12D N3D C8D 0.5(7)
C11D C12D N3D Cu4 -173.7(3)
C9D C8D N3D C12D -0.2(7)
C7D C8D N3D C12D 179.9(4)
C9D C8D N3D Cu4 174.8(4)
C7D C8D N3D Cu4 -5.1(5)
N5D C18D N4D C14D -177.5(4)
C17D C18D N4D C14D 3.0(6)
N5D C18D N4D Cu4 8.0(6)
C17D C18D N4D Cu4 -171.5(3)
C15D C14D N4D C18D -1.2(6)
C13D C14D N4D C18D 172.5(4)
C15D C14D N4D Cu4 174.3(3)
C13D C14D N4D Cu4 -12.0(5)
N4D C18D N5D C19D 170.8(4)
C17D C18D N5D C19D -9.7(7)
C20D C19D N5D C18D -63.7(6)
N1E C1E C2E C3E -1.1(8)
C1E C2E C3E C4E 0.8(8)
C2E C3E C4E C5E 0.1(7)
C3E C4E C5E N1E -0.8(7)
C3E C4E C5E C6E -179.4(4)
N1E C5E C6E N2E -36.7(5)
C4E C5E C6E N2E 141.9(4)
N2E C7E C8E N3E -19.0(6)
N2E C7E C8E C9E 164.9(4)
N3E C8E C9E C10E -1.3(8)
C7E C8E C9E C10E 174.6(5)
C8E C9E C10E C11E 1.1(8)
C9E C10E C11E C12E -0.2(9)
C10E C11E C12E N3E -0.4(8)
N2E C13E C14E N4E -27.6(5)
N2E C13E C14E C15E 158.0(4)
N4E C14E C15E C16E 0.4(7)
C13E C14E C15E C16E 174.3(4)
C14E C15E C16E C17E -1.2(7)
C15E C16E C17E C18E -0.4(7)
C16E C17E C18E N5E -177.6(4)
C16E C17E C18E N4E 3.0(6)
N5E C19E C20E C21E 62.7(7)
N5E C19E C20E C25E -116.0(6)
C25E C20E C21E F1E -179.4(4)
C19E C20E C21E F1E 1.9(7)
C25E C20E C21E C22E 0.1(8)
C19E C20E C21E C22E -178.7(5)
F1E C21E C22E F2E 1.1(9)
C20E C21E C22E F2E -178.3(6)
F1E C21E C22E C23E -179.6(6)
C20E C21E C22E C23E 1.0(10)
F2E C22E C23E F3E -1.9(10)
C21E C22E C23E F3E 178.8(6)
F2E C22E C23E C24E 178.6(6)
C21E C22E C23E C24E -0.7(10)
F3E C23E C24E F4E -0.4(9)
C22E C23E C24E F4E 179.1(6)
F3E C23E C24E C25E 179.9(5)
C22E C23E C24E C25E -0.5(9)
C21E C20E C25E F5E -179.8(4)
C19E C20E C25E F5E -1.0(7)
C21E C20E C25E C24E -1.4(7)
C19E C20E C25E C24E 177.4(5)
F4E C24E C25E F5E 0.5(8)
C23E C24E C25E F5E -179.9(5)
F4E C24E C25E C20E -178.0(5)
C23E C24E C25E C20E 1.6(8)
C2E C1E N1E C5E 0.4(7)
C2E C1E N1E Cu5 171.7(4)
C4E C5E N1E C1E 0.6(7)
C6E C5E N1E C1E 179.2(4)
C4E C5E N1E Cu5 -172.0(4)
C6E C5E N1E Cu5 6.7(5)
C8E C7E N2E C13E 142.0(4)
C8E C7E N2E C6E -94.7(4)
C8E C7E N2E Cu5 20.9(5)
C14E C13E N2E C7E -88.5(4)
C14E C13E N2E C6E 147.0(4)
C14E C13E N2E Cu5 33.3(4)
C5E C6E N2E C7E 166.0(4)
C5E C6E N2E C13E -69.7(4)
C5E C6E N2E Cu5 47.0(4)
C9E C8E N3E C12E 0.7(7)
C7E C8E N3E C12E -175.4(4)
C9E C8E N3E Cu5 -176.7(4)
C7E C8E N3E Cu5 7.2(5)
C11E C12E N3E C8E 0.2(8)
C11E C12E N3E Cu5 177.3(4)
C15E C14E N4E C18E 2.1(6)
C13E C14E N4E C18E -172.0(4)
C15E C14E N4E Cu5 -178.2(3)
C13E C14E N4E Cu5 7.7(5)
N5E C18E N4E C14E 176.8(4)
C17E C18E N4E C14E -3.7(6)
N5E C18E N4E Cu5 -2.9(6)
C17E C18E N4E Cu5 176.6(3)
N4E C18E N5E C19E -168.2(4)
C17E C18E N5E C19E 12.3(7)
C20E C19E N5E C18E 70.3(7)
N1F C1F C2F C3F -1.2(8)
C1F C2F C3F C4F -1.2(8)
C2F C3F C4F C5F 2.2(8)
C3F C4F C5F N1F -1.0(7)
C3F C4F C5F C6F 175.5(5)
N1F C5F C6F N2F -29.3(5)
C4F C5F C6F N2F 154.1(4)
N2F C7F C8F N3F 4.2(6)
N2F C7F C8F C9F -175.2(5)
N3F C8F C9F C10F 0.6(8)
C7F C8F C9F C10F 180.0(5)
C8F C9F C10F C11F -2.6(9)
C9F C10F C11F C12F 2.8(9)
C10F C11F C12F N3F -0.8(8)
N2F C13F C14F N4F -41.3(5)
N2F C13F C14F C15F 143.6(4)
N4F C14F C15F C16F -4.6(7)
C13F C14F C15F C16F 170.1(4)
C14F C15F C16F C17F 2.9(7)
C15F C16F C17F C18F 1.7(7)
C16F C17F C18F N4F -5.1(6)
C16F C17F C18F N5F 173.4(4)
N5F C19F C20F C25F -118.9(5)
N5F C19F C20F C21F 58.6(5)
C25F C20F C21F F1F 179.4(4)
C19F C20F C21F F1F 1.7(6)
C25F C20F C21F C22F 1.3(7)
C19F C20F C21F C22F -176.4(4)
F1F C21F C22F F2F 0.9(6)
C20F C21F C22F F2F 179.0(4)
F1F C21F C22F C23F 179.7(4)
C20F C21F C22F C23F -2.2(7)
F2F C22F C23F F3F -0.8(7)
C21F C22F C23F F3F -179.7(4)
F2F C22F C23F C24F -179.4(4)
C21F C22F C23F C24F 1.8(8)
F3F C23F C24F F4F 1.4(8)
C22F C23F C24F F4F 179.9(5)
F3F C23F C24F C25F -179.2(5)
C22F C23F C24F C25F -0.6(8)
F4F C24F C25F F5F -2.1(7)
C23F C24F C25F F5F 178.5(4)
F4F C24F C25F C20F 179.2(5)
C23F C24F C25F C20F -0.2(8)
C21F C20F C25F F5F -178.8(4)
C19F C20F C25F F5F -1.2(7)
C21F C20F C25F C24F -0.1(7)
C19F C20F C25F C24F 177.5(4)
C4F C5F N1F C1F -1.3(7)
C6F C5F N1F C1F -178.1(4)
C4F C5F N1F Cu6 179.1(4)
C6F C5F N1F Cu6 2.4(5)
C2F C1F N1F C5F 2.4(7)
C2F C1F N1F Cu6 -178.1(4)
C5F C6F N2F C7F 159.9(4)
C5F C6F N2F C13F -75.9(5)
C5F C6F N2F Cu6 39.6(4)
C8F C7F N2F C6F -122.1(4)
C8F C7F N2F C13F 113.7(4)
C8F C7F N2F Cu6 -4.8(5)
C14F C13F N2F C6F 154.6(4)
C14F C13F N2F C7F -80.2(5)
C14F C13F N2F Cu6 40.2(4)
C9F C8F N3F C12F 1.4(7)
C7F C8F N3F C12F -178.0(4)
C9F C8F N3F Cu6 178.1(4)
C7F C8F N3F Cu6 -1.3(5)
C11F C12F N3F C8F -1.3(7)
C11F C12F N3F Cu6 -177.5(4)
C15F C14F N4F C18F 1.3(6)
C13F C14F N4F C18F -173.7(4)
C15F C14F N4F Cu6 -165.3(4)
C13F C14F N4F Cu6 19.7(4)
N5F C18F N4F C14F -174.9(4)
C17F C18F N4F C14F 3.7(6)
N5F C18F N4F Cu6 -11.2(5)
C17F C18F N4F Cu6 167.4(3)
N4F C18F N5F C19F -156.9(4)
C17F C18F N5F C19F 24.6(6)
C20F C19F N5F C18F 58.2(5)
N1G C1G C2G C3G -0.9(8)
C1G C2G C3G C4G 0.3(8)
C2G C3G C4G C5G -0.1(8)
C3G C4G C5G N1G 0.5(7)
C3G C4G C5G C6G 179.1(5)
N1G C5G C6G N2G -18.0(6)
C4G C5G C6G N2G 163.4(4)
N2G C7G C8G N3G 28.5(5)
N2G C7G C8G C9G -153.7(4)
N3G C8G C9G C10G 1.4(7)
C7G C8G C9G C10G -176.3(5)
C8G C9G C10G C11G -1.9(8)
C9G C10G C11G C12G 1.0(7)
C10G C11G C12G N3G 0.5(7)
N2G C13G C14G N4G 40.3(5)
N2G C13G C14G C15G -144.7(4)
N4G C14G C15G C16G 3.1(7)
C13G C14G C15G C16G -171.5(4)
C14G C15G C16G C17G -2.7(7)
C15G C16G C17G C18G -0.2(7)
C16G C17G C18G N4G 2.9(6)
C16G C17G C18G N5G -176.0(4)
N5G C19G C20G C21G 121.2(4)
N5G C19G C20G C25G -58.1(5)
C25G C20G C21G F1G 179.5(4)
C19G C20G C21G F1G 0.1(6)
C25G C20G C21G C22G 0.9(7)
C19G C20G C21G C22G -178.5(4)
F1G C21G C22G F2G 1.7(7)
C20G C21G C22G F2G -179.7(4)
F1G C21G C22G C23G -178.7(4)
C20G C21G C22G C23G 0.0(7)
F2G C22G C23G F3G -1.4(8)
C21G C22G C23G F3G 179.0(5)
F2G C22G C23G C24G 178.8(5)
C21G C22G C23G C24G -0.8(8)
F3G C23G C24G F4G 0.3(7)
C22G C23G C24G F4G -179.9(5)
F3G C23G C24G C25G -179.0(4)
C22G C23G C24G C25G 0.9(8)
F4G C24G C25G F5G 0.7(7)
C23G C24G C25G F5G 179.9(4)
F4G C24G C25G C20G -179.3(4)
C23G C24G C25G C20G 0.0(7)
C21G C20G C25G F5G 179.2(4)
C19G C20G C25G F5G -1.4(6)
C21G C20G C25G C24G -0.8(6)
C19G C20G C25G C24G 178.6(4)
C4G C5G N1G C1G -1.0(6)
C6G C5G N1G C1G -179.7(4)
C4G C5G N1G Cu7 -170.8(4)
C6G C5G N1G Cu7 10.5(5)
C2G C1G N1G C5G 1.2(7)
C2G C1G N1G Cu7 169.8(4)
C5G C6G N2G C13G -102.7(4)
C5G C6G N2G C7G 132.6(4)
C5G C6G N2G Cu7 15.8(4)
C14G C13G N2G C6G 82.0(5)
C14G C13G N2G C7G -152.0(4)
C14G C13G N2G Cu7 -38.2(4)
C8G C7G N2G C6G -158.0(4)
C8G C7G N2G C13G 76.6(4)
C8G C7G N2G Cu7 -38.4(4)
C11G C12G N3G C8G -1.0(7)
C11G C12G N3G Cu7 179.3(3)
C9G C8G N3G C12G 0.1(6)
C7G C8G N3G C12G 178.0(4)
C9G C8G N3G Cu7 179.7(4)
C7G C8G N3G Cu7 -2.3(5)
N5G C18G N4G C14G 176.4(3)
C17G C18G N4G C14G -2.5(6)
N5G C18G N4G Cu7 14.0(5)
C17G C18G N4G Cu7 -164.9(3)
C15G C14G N4G C18G -0.6(6)
C13G C14G N4G C18G 174.4(4)
C15G C14G N4G Cu7 165.2(4)
C13G C14G N4G Cu7 -19.9(4)
N4G C18G N5G C19G 165.4(3)
C17G C18G N5G C19G -15.6(6)
C20G C19G N5G C18G -63.2(5)
N1H C1H C2H C3H 0.14(16)
C1H C2H C3H C4H -0.4(3)
C2H C3H C4H C5H 0.4(5)
C3H C4H C5H N1H -0.1(5)
C3H C4H C5H C6H 179.5(3)
N1H C5H C6H N2H -27.2(10)
C4H C5H C6H N2H 153.2(10)
N2H C7H C8H N3H -22.7(8)
N2H C7H C8H C9H 157.2(9)
N3H C8H C9H C10H -0.1(3)
C7H C8H C9H C10H 179.93(17)
C8H C9H C10H C11H 0.0(4)
C9H C10H C11H C12H 0.1(4)
C10H C11H C12H N3H -0.3(4)
N2H C13H C14H N4H -37.3(14)
N2H C13H C14H C15H 149.7(14)
N4H C14H C15H C16H 0.0(3)
C13H C14H C15H C16H 172.4(9)
C14H C15H C16H C17H 0.5(5)
C15H C16H C17H C18H -0.5(5)
C16H C17H C18H N4H 0.0(5)
C16H C17H C18H N5H -179.2(3)
N5H C19H C20H C21H 107(4)
N5H C19H C20H C25H -68(4)
C25H C20H C21H F1H -172(3)
C19H C20H C21H F1H 12(5)
C25H C20H C21H C22H -1(5)
C19H C20H C21H C22H -176(3)
F1H C21H C22H F2H -9(4)
C20H C21H C22H F2H 179(3)
F1H C21H C22H C23H 177(3)
C20H C21H C22H C23H 5(4)
F2H C22H C23H F3H 2(3)
C21H C22H C23H F3H 177(3)
F2H C22H C23H C24H -179(2)
C21H C22H C23H C24H -5(3)
F3H C23H C24H F4H -1(3)
C22H C23H C24H F4H -179(2)
F3H C23H C24H C25H 179(2)
C22H C23H C24H C25H 0(3)
F4H C24H C25H F5H 4(4)
C23H C24H C25H F5H -176(2)
F4H C24H C25H C20H -176(3)
C23H C24H C25H C20H 4(4)
C21H C20H C25H F5H 176(3)
C19H C20H C25H F5H -8(4)
C21H C20H C25H C24H -4(5)
C19H C20H C25H C24H 172(3)
C2H C1H N1H C5H 0.14(16)
C2H C1H N1H Cu8 -178.9(7)
C4H C5H N1H C1H -0.2(4)
C6H C5H N1H C1H -179.79(19)
C4H C5H N1H Cu8 179.1(6)
C6H C5H N1H Cu8 -0.6(7)
C5H C6H N2H C7H 161.0(8)
C5H C6H N2H C13H -76.0(12)
C5H C6H N2H Cu8 39.9(15)
C8H C7H N2H C6H -93.2(10)
C8H C7H N2H C13H 145.5(9)
C8H C7H N2H Cu8 23.7(10)
C14H C13H N2H C6H 156.3(11)
C14H C13H N2H C7H -81.7(12)
C14H C13H N2H Cu8 42.2(18)
C9H C8H N3H C12H 0.0(2)
C7H C8H N3H C12H 179.95(14)
C9H C8H N3H Cu8 -169.3(7)
C7H C8H N3H Cu8 10.6(7)
C11H C12H N3H C8H 0.2(3)
C11H C12H N3H Cu8 168.4(8)
C15H C14H N4H C18H -0.4(2)
C13H C14H N4H C18H -173.1(9)
C15H C14H N4H Cu8 -173.9(9)
C13H C14H N4H Cu8 13.4(8)
N5H C18H N4H C14H 179.67(15)
C17H C18H N4H C14H 0.4(3)
N5H C18H N4H Cu8 -8.7(12)
C17H C18H N4H Cu8 172.1(11)
N4H C18H N5H C19H 165.5(13)
C17H C18H N5H C19H -15.3(13)
C20H C19H N5H C18H -69(3)
N1I C1I C2I C3I 0.03(15)
C1I C2I C3I C4I 0.0(3)
C2I C3I C4I C5I 0.3(5)
C3I C4I C5I N1I -0.6(5)
C3I C4I C5I C6I -179.4(3)
N1I C5I C6I N2I 30.1(7)
C4I C5I C6I N2I -151.0(7)
N2I C7I C8I N3I 19.1(6)
N2I C7I C8I C9I -160.9(6)
N3I C8I C9I C10I 0.0(3)
C7I C8I C9I C10I 179.97(17)
C8I C9I C10I C11I 0.2(4)
C9I C10I C11I C12I -0.4(4)
C10I C11I C12I N3I 0.3(4)
N2I C13I C14I N4I 40.5(9)
N2I C13I C14I C15I -149.6(9)
N4I C14I C15I C16I 0.1(4)
C13I C14I C15I C16I -169.0(6)
C14I C15I C16I C17I 0.8(5)
C15I C16I C17I C18I -0.9(5)
C16I C17I C18I N4I 0.0(5)
C25I C20I C21I F1I 177(2)
C19I C20I C21I F1I 3(3)
C25I C20I C21I C22I 3(3)
C19I C20I C21I C22I -169.9(19)
F1I C21I C22I F2I -1(3)
C20I C21I C22I F2I 172.8(19)
F1I C21I C22I C23I -178.5(17)
C20I C21I C22I C23I -5(3)
F2I C22I C23I F3I 2(2)
C21I C22I C23I F3I -179.9(15)
F2I C22I C23I C24I -175.0(13)
C21I C22I C23I C24I 3(2)
F3I C23I C24I F4I 0(2)
C22I C23I C24I F4I 176.7(14)
F3I C23I C24I C25I -176.3(15)
C22I C23I C24I C25I 1(2)
F4I C24I C25I F5I 0(2)
C23I C24I C25I F5I 175.6(15)
F4I C24I C25I C20I -178.4(18)
C23I C24I C25I C20I -3(3)
C21I C20I C25I F5I -177.6(18)
C19I C20I C25I F5I -4(3)
C21I C20I C25I C24I 1(3)
C19I C20I C25I C24I 174.1(17)
C2I C1I N1I C5I -0.32(15)
C2I C1I N1I Cu8' -177.9(5)
C4I C5I N1I C1I 0.6(3)
C6I C5I N1I C1I 179.52(18)
C4I C5I N1I Cu8' 178.5(4)
C6I C5I N1I Cu8' -2.5(5)
C5I C6I N2I C7I -161.3(6)
C5I C6I N2I C13I 76.4(8)
C5I C6I N2I Cu8' -41.2(10)
C8I C7I N2I C6I 96.3(7)
C8I C7I N2I C13I -141.7(6)
C8I C7I N2I Cu8' -20.7(6)
C14I C13I N2I C6I -154.5(7)
C14I C13I N2I C7I 82.2(7)
C14I C13I N2I Cu8' -39.5(13)
C9I C8I N3I C12I -0.1(2)
C7I C8I N3I C12I 179.96(14)
C9I C8I N3I Cu8' 172.2(5)
C7I C8I N3I Cu8' -7.7(4)
C11I C12I N3I C8I -0.1(3)
C11I C12I N3I Cu8' -171.4(5)
C17I C18I N4I C14I 0.8(3)
C17I C18I N4I Cu8' -167.8(7)
C15I C14I N4I C18I -0.9(2)
C13I C14I N4I C18I 168.8(6)
C15I C14I N4I Cu8' 169.7(6)
C13I C14I N4I Cu8' -20.6(5)
F8A C26A S1 O3A 177.6(5)
F6A C26A S1 O3A -60.2(5)
F7A C26A S1 O3A 57.5(5)
F8A C26A S1 O2A -61.5(5)
F6A C26A S1 O2A 60.7(4)
F7A C26A S1 O2A 178.3(4)
F8A C26A S1 O1A 56.8(5)
F6A C26A S1 O1A 179.0(4)
F7A C26A S1 O1A -63.4(4)
F8B C26B S2 O2B -52.2(5)
F7B C26B S2 O2B -173.8(5)
F6B C26B S2 O2B 67.1(5)
F8B C26B S2 O3B -172.4(4)
F7B C26B S2 O3B 66.0(5)
F6B C26B S2 O3B -53.1(4)
F8B C26B S2 O1B 68.4(4)
F7B C26B S2 O1B -53.1(5)
F6B C26B S2 O1B -172.3(4)
F8C C26C S3 O2C 58.3(5)
F7C C26C S3 O2C 178.8(4)
F6C C26C S3 O2C -61.6(5)
F8C C26C S3 O3C 179.4(4)
F7C C26C S3 O3C -60.1(5)
F6C C26C S3 O3C 59.4(5)
F8C C26C S3 O1C -60.4(5)
F7C C26C S3 O1C 60.1(5)
F6C C26C S3 O1C 179.7(4)
F8D C26D S4 O2D -176.1(4)
F6D C26D S4 O2D 60.9(4)
F7D C26D S4 O2D -57.2(4)
F8D C26D S4 O3D -56.1(4)
F6D C26D S4 O3D -179.1(4)
F7D C26D S4 O3D 62.8(4)
F8D C26D S4 O1D 64.1(4)
F6D C26D S4 O1D -58.9(4)
F7D C26D S4 O1D -177.0(4)
F8E C26E S5 O3E -178.3(4)
F7E C26E S5 O3E -57.7(4)
F6E C26E S5 O3E 61.5(4)
F8E C26E S5 O2E 61.1(4)
F7E C26E S5 O2E -178.3(4)
F6E C26E S5 O2E -59.1(4)
F8E C26E S5 O1E -57.4(4)
F7E C26E S5 O1E 63.2(4)
F6E C26E S5 O1E -177.6(3)
F8F C26F S6 O1F 58.1(5)
F7F C26F S6 O1F -179.7(5)
F6F C26F S6 O1F -62.0(6)
F8F C26F S6 O2F -179.9(4)
F7F C26F S6 O2F -57.7(6)
F6F C26F S6 O2F 60.1(5)
F8F C26F S6 O3F -61.9(5)
F7F C26F S6 O3F 60.3(6)
F6F C26F S6 O3F 178.0(5)
F8' C26' S6' O3' -66(2)
F6' C26' S6' O3' 61(2)
F7' C26' S6' O3' 171(2)
F8' C26' S6' O2' 179(2)
F6' C26' S6' O2' -54(3)
F7' C26' S6' O2' 56(2)
F8' C26' S6' O1' 54(2)
F6' C26' S6' O1' -179(2)
F7' C26' S6' O1' -69(2)
F6G C26G S7 O3G -175.8(4)
F7G C26G S7 O3G 63.7(5)
F8G C26G S7 O3G -56.2(6)
F6G C26G S7 O2G 65.0(5)
F7G C26G S7 O2G -55.5(5)
F8G C26G S7 O2G -175.5(5)
F6G C26G S7 O1G -56.7(5)
F7G C26G S7 O1G -177.2(5)
F8G C26G S7 O1G 62.9(6)
F7H C26H S8 O3H -179.6(4)
F8H C26H S8 O3H -60.7(6)
F6H C26H S8 O3H 61.5(5)
F7H C26H S8 O1H 59.6(5)
F8H C26H S8 O1H 178.4(5)
F6H C26H S8 O1H -59.3(5)
F7H C26H S8 O2H -59.7(5)
F8H C26H S8 O2H 59.1(6)
F6H C26H S8 O2H -178.6(5)
